data_4134137
loop_
_publ_author_name
'Moshniaha, Liliia'
'\.Zy\/la-Karwowska, Marika'
'Chmielewski, Piotr J.'
'Lis, Tadeusz'
'Cybinska, Joanna'
'Go\'nka, El\.zbieta'
'Oschwald, Johannes'
'Drewello, Thomas'
'Medina Rivero, Samara'
'Casado, Juan'
'St\;epie\'n, Marcin'

_publ_section_title
;
 Aromatic Nanosandwich Obtained by \s-Dimerization of a Nanographenoid
 \p-Radical.
;
_journal_name_full 'Journal of the American Chemical Society'
_journal_paper_doi 10.1021/jacs.9b13942
_journal_year 2020
_chemical_formula_moiety 'C350 H254 N24 O24. 2(C7 H8), 43(C H4 O), 0.65(C H2 Cl2)'
_chemical_formula_sum 'C407.65 H443.3 Cl1.3 N24 O67'
_chemical_formula_weight 6797.02
_space_group_crystal_system monoclinic
_space_group_IT_number 14
_space_group_name_Hall '-P 2yn'
_space_group_name_H-M_alt 'P 1 21/n 1'
_atom_sites_solution_hydrogens mixed
_audit_creation_method SHELXL-2013
_cell_angle_alpha 90
_cell_angle_beta 103.52(3)
_cell_angle_gamma 90
_cell_formula_units_Z 4
_cell_length_a 38.946(19)
_cell_length_b 22.898(4)
_cell_length_c 46.386(9)
_cell_measurement_reflns_used 8438
_cell_measurement_temperature 100(2)
_cell_measurement_theta_max 60
_cell_measurement_theta_min 2.1
_cell_volume 40220(2)
_computing_cell_refinement 'CrysAlis RED; Oxford-Diffraction Poland, 2003'
_computing_data_collection 'CrysAlis CCD; Oxford-Diffraction Poland, 2003'
_computing_data_reduction 'CrysAlis RED; Oxford-Diffraction Poland, 2003'
_computing_structure_refinement 'SHELXL-2013 (Sheldrick, 2013)'
_computing_structure_solution 'SHELXt (Sheldrick, 2015)'
_diffrn_ambient_temperature 100(2)
_diffrn_detector 'CCD plate'
_diffrn_detector_type Atlas
_diffrn_measured_fraction_theta_full 0.998
_diffrn_measured_fraction_theta_max 0.998
_diffrn_measurement_device 'four-circle diffractometer'
_diffrn_measurement_device_type 'SuperNova, Dual, Cu at home/near, Atlas'
_diffrn_measurement_method '\w scans'
_diffrn_radiation_monochromator mirror
_diffrn_radiation_type CuK\a
_diffrn_radiation_wavelength 1.54184
_diffrn_reflns_av_R_equivalents 0.1215
_diffrn_reflns_av_unetI/netI 0.1667
_diffrn_reflns_Laue_measured_fraction_full 0.998
_diffrn_reflns_Laue_measured_fraction_max 0.998
_diffrn_reflns_limit_h_max 42
_diffrn_reflns_limit_h_min -46
_diffrn_reflns_limit_k_max 17
_diffrn_reflns_limit_k_min -27
_diffrn_reflns_limit_l_max 55
_diffrn_reflns_limit_l_min -53
_diffrn_reflns_number 149796
_diffrn_reflns_point_group_measured_fraction_full 0.998
_diffrn_reflns_point_group_measured_fraction_max 0.998
_diffrn_reflns_theta_full 68.000
_diffrn_reflns_theta_max 68.000
_diffrn_reflns_theta_min 2.164
_diffrn_source 'micro-focus sealed X-ray tube'
_diffrn_source_type 'SuperNova (Cu) X-ray Source'
_exptl_absorpt_coefficient_mu 0.692
_exptl_absorpt_correction_T_max 1.000
_exptl_absorpt_correction_T_min 0.663
_exptl_absorpt_correction_type gaussian
_exptl_absorpt_process_details
;
CrysAlisPro 1.171.40.8b (Rigaku Oxford Diffraction, 2018)
Numerical absorption correction based on gaussian integration over
			a multifaceted crystal model
Empirical absorption correction using spherical harmonics,
 implemented in SCALE3 ABSPACK scaling algorithm.
;
_exptl_crystal_colour 'dark brown'
_exptl_crystal_density_diffrn 1.122
_exptl_crystal_description needle
_exptl_crystal_F_000 14461
_exptl_crystal_size_max 0.690
_exptl_crystal_size_mid 0.090
_exptl_crystal_size_min 0.020
_refine_diff_density_max 0.477
_refine_diff_density_min -0.416
_refine_diff_density_rms 0.069
_refine_ls_extinction_method none
_refine_ls_goodness_of_fit_ref 1.148
_refine_ls_hydrogen_treatment constr
_refine_ls_matrix_type full
_refine_ls_number_parameters 4307
_refine_ls_number_reflns 73174
_refine_ls_number_restraints 116
_refine_ls_restrained_S_all 1.150
_refine_ls_R_factor_all 0.3053
_refine_ls_R_factor_gt 0.1414
_refine_ls_shift/su_max 0.024
_refine_ls_shift/su_mean 0.001
_refine_ls_structure_factor_coef Fsqd
_refine_ls_weighting_details
;
 w=1/[\s^2^(Fo^2^)+(0.1000P)^2^]
 where P=(Fo^2^+2Fc^2^)/3
;
_refine_ls_weighting_scheme calc
_refine_ls_wR_factor_gt 0.3047
_refine_ls_wR_factor_ref 0.4219
_reflns_Friedel_coverage 0.000
_reflns_number_gt 19741
_reflns_number_total 73174
_reflns_threshold_expression 'I > 2\s(I)'
_cod_data_source_file ja9b13942_si_002.cif
_cod_data_source_block liliara
_cod_depositor_comments
;
The following automatic conversions were performed:

data item '_exptl_absorpt_correction_type' value 'Gaussian' was
changed to 'gaussian' in accordance with the
/home/data/users/saulius/crontab/automatic-downloads/rss-feeds/ACS/lib/dictionaries/cif_core.dic
dictionary named 'cif_core.dic' version 2.4.2 last updated on
2011-04-26.

Automatic conversion script
Id: cif_fix_values 7556 2019-12-06 15:28:31Z antanas 
;
_cod_original_cell_volume 40220(23)
_cod_original_sg_symbol_H-M 'P 21/n'
_cod_original_formula_sum 'C407.65 H443.30 Cl1.30 N24 O67'
_cod_database_code 4134137
_shelx_space_group_comment
;
The symmetry employed for this shelxl refinement is uniquely defined
by the following loop, which should always be used as a source of
symmetry information in preference to the above space-group names.
They are only intended as comments.
;
_shelx_estimated_absorpt_t_min 0.647
_shelx_estimated_absorpt_t_max 0.986
_shelxl_version_number 2013-2

loop_
_space_group_symop_operation_xyz
'x, y, z'
'-x+1/2, y+1/2, -z+1/2'
'-x, -y, -z'
'x-1/2, -y-1/2, z-1/2'

loop_
_atom_site_label
_atom_site_type_symbol
_atom_site_fract_x
_atom_site_fract_y
_atom_site_fract_z
_atom_site_U_iso_or_equiv
_atom_site_adp_type
_atom_site_occupancy
_atom_site_site_symmetry_order
_atom_site_calc_flag
_atom_site_refinement_flags_posn
_atom_site_refinement_flags_adp
_atom_site_refinement_flags_occupancy
_atom_site_disorder_assembly
_atom_site_disorder_group
C7A C 0.2826(3) 0.5947(3) 0.61083(14) 0.090(3) Uani 1 1 d . . . . .
H7A H 0.2747 0.6335 0.6169 0.108 Uiso 1 1 calc R U . . .
C1A C 0.3364(3) 0.5123(3) 0.58964(14) 0.082(3) Uani 1 1 d . . . . .
C2A C 0.3622(3) 0.4690(3) 0.59222(14) 0.078(3) Uani 1 1 d . . . . .
C3A C 0.3599(3) 0.4248(3) 0.57069(14) 0.081(3) Uani 1 1 d . . . . .
C4A C 0.3313(3) 0.4260(3) 0.54668(14) 0.077(3) Uani 1 1 d . . . . .
C5A C 0.3060(3) 0.4679(3) 0.54329(14) 0.080(3) Uani 1 1 d . . . . .
C6A C 0.3072(3) 0.5132(4) 0.56492(15) 0.084(3) Uani 1 1 d . . . . .
N1A N 0.3442(2) 0.5552(3) 0.61276(12) 0.083(2) Uani 1 1 d . . . . .
N2A N 0.3950(2) 0.4716(3) 0.61309(11) 0.079(2) Uani 1 1 d . . . . .
N3A N 0.3852(2) 0.3846(3) 0.57204(12) 0.084(2) Uani 1 1 d . . . . .
N4A N 0.3312(2) 0.3843(3) 0.52484(11) 0.084(2) Uani 1 1 d . . . . .
N5A N 0.2814(2) 0.4708(3) 0.51645(12) 0.084(2) Uani 1 1 d . . . . .
N6A N 0.2802(2) 0.5537(3) 0.55865(12) 0.085(2) Uani 1 1 d . . . . .
C1B C 0.3220(3) 0.5964(4) 0.62090(16) 0.082(3) Uani 1 1 d . . . . .
C2B C 0.3413(3) 0.6318(3) 0.64216(16) 0.081(3) Uani 1 1 d . . . . .
C3B C 0.3758(3) 0.6090(3) 0.64973(15) 0.084(3) Uani 1 1 d . . . . .
C4B C 0.3781(3) 0.5631(4) 0.63111(14) 0.080(3) Uani 1 1 d . . . . .
C5B C 0.3378(3) 0.6781(3) 0.66208(16) 0.086(3) Uani 1 1 d . . . . .
C6B C 0.3127(3) 0.7188(4) 0.66503(18) 0.096(3) Uani 1 1 d . . . . .
H6B H 0.2901 0.7186 0.6517 0.115 Uiso 1 1 calc R U . . .
C7B C 0.3211(3) 0.7617(4) 0.6884(2) 0.096(3) Uani 1 1 d . . . . .
H7B H 0.3039 0.7902 0.6901 0.115 Uiso 1 1 calc R U . . .
C8B C 0.3535(3) 0.7624(4) 0.70838(19) 0.090(3) Uani 1 1 d . . . . .
C9B C 0.4123(3) 0.7156(3) 0.72591(15) 0.085(3) Uani 1 1 d . . . . .
C10B C 0.4359(3) 0.6738(3) 0.72094(15) 0.088(3) Uani 1 1 d . . . . .
H10B H 0.4585 0.6718 0.7342 0.106 Uiso 1 1 calc R U . . .
C11B C 0.4278(3) 0.6337(4) 0.69693(15) 0.088(3) Uani 1 1 d . . . . .
H11B H 0.4440 0.6040 0.6947 0.106 Uiso 1 1 calc R U . . .
C12B C 0.3956(3) 0.6392(3) 0.67689(15) 0.080(3) Uani 1 1 d . . . . .
C13B C 0.3709(3) 0.6804(3) 0.68230(16) 0.083(3) Uani 1 1 d . . . . .
C14B C 0.3798(3) 0.7209(4) 0.70639(17) 0.086(3) Uani 1 1 d . . . . .
C15B C 0.3625(4) 0.8058(4) 0.7316(2) 0.103(3) Uani 1 1 d . . . . .
C16B C 0.4213(3) 0.7574(4) 0.75083(18) 0.089(3) Uani 1 1 d . . . . .
O1B O 0.3425(2) 0.8460(3) 0.73460(17) 0.136(3) Uani 1 1 d . . . . .
O2B O 0.4484(2) 0.7557(3) 0.76982(13) 0.113(2) Uani 1 1 d . . . . .
N1B N 0.3963(3) 0.8010(3) 0.75141(16) 0.099(3) Uani 1 1 d . . . . .
C17B C 0.4071(3) 0.8484(3) 0.77284(19) 0.104(4) Uani 1 1 d . . . . .
C18B C 0.4251(3) 0.8948(4) 0.7638(2) 0.107(4) Uani 1 1 d . . . . .
C19B C 0.4347(4) 0.9414(4) 0.7843(2) 0.124(4) Uani 1 1 d . . . . .
H19B H 0.4464 0.9746 0.7788 0.149 Uiso 1 1 calc R U . . .
C20B C 0.4274(4) 0.9392(5) 0.8113(2) 0.137(5) Uani 1 1 d . . . . .
H20B H 0.4343 0.9707 0.8248 0.164 Uiso 1 1 calc R U . . .
C21B C 0.4101(4) 0.8922(4) 0.81967(19) 0.138(5) Uani 1 1 d . . . . .
H21B H 0.4048 0.8921 0.8387 0.165 Uiso 1 1 calc R U . . .
C22B C 0.4002(4) 0.8451(4) 0.8012(2) 0.134(5) Uani 1 1 d . . . . .
C23B C 0.4331(5) 0.8988(5) 0.7337(2) 0.139(5) Uani 1 1 d . . . . .
H23B H 0.4233 0.8629 0.7224 0.166 Uiso 1 1 calc R U . . .
C24B C 0.4719(5) 0.8996(7) 0.7358(3) 0.189(7) Uani 1 1 d . . . . .
H24A H 0.4762 0.9018 0.7159 0.283 Uiso 1 1 calc R U . . .
H24B H 0.4826 0.8638 0.7456 0.283 Uiso 1 1 calc R U . . .
H24C H 0.4825 0.9336 0.7474 0.283 Uiso 1 1 calc R U . . .
C25B C 0.4155(4) 0.9521(6) 0.7158(2) 0.188(7) Uani 1 1 d . . . . .
H25A H 0.4210 0.9521 0.6963 0.282 Uiso 1 1 calc R U . . .
H25B H 0.4245 0.9880 0.7264 0.282 Uiso 1 1 calc R U . . .
H25C H 0.3899 0.9500 0.7135 0.282 Uiso 1 1 calc R U . . .
C26B C 0.3809(6) 0.7957(6) 0.8103(2) 0.177(8) Uani 1 1 d . . . . .
H26B H 0.3818 0.7631 0.7962 0.212 Uiso 1 1 calc R U . . .
C27B C 0.3437(6) 0.8048(8) 0.8099(5) 0.290(16) Uani 1 1 d . . . . .
H27A H 0.3338 0.7688 0.8161 0.435 Uiso 1 1 calc R U . . .
H27B H 0.3308 0.8151 0.7897 0.435 Uiso 1 1 calc R U . . .
H27C H 0.3415 0.8365 0.8235 0.435 Uiso 1 1 calc R U . . .
C28B C 0.3999(8) 0.7741(7) 0.8409(3) 0.323(18) Uani 1 1 d . . . . .
H28A H 0.4246 0.7659 0.8412 0.484 Uiso 1 1 calc R U . . .
H28B H 0.3885 0.7383 0.8456 0.484 Uiso 1 1 calc R U . . .
H28C H 0.3987 0.8041 0.8557 0.484 Uiso 1 1 calc R U . . .
C1C C 0.4052(3) 0.5241(4) 0.62781(15) 0.084(3) Uani 1 1 d . . . . .
C2C C 0.4420(3) 0.5200(4) 0.63683(16) 0.089(3) Uani 1 1 d . . . . .
C3C C 0.4529(3) 0.4652(4) 0.62728(14) 0.084(3) Uani 1 1 d . . . . .
C4C C 0.4236(3) 0.4354(3) 0.61259(15) 0.083(3) Uani 1 1 d . . . . .
C5C C 0.4734(3) 0.5563(4) 0.64586(15) 0.087(3) Uani 1 1 d . . . . .
C6C C 0.4806(3) 0.6161(4) 0.65303(16) 0.088(3) Uani 1 1 d . . . . .
H6C H 0.4620 0.6416 0.6550 0.105 Uiso 1 1 calc R U . . .
C7C C 0.5148(3) 0.6367(4) 0.65707(17) 0.102(3) Uani 1 1 d . . . . .
H7C H 0.5195 0.6765 0.6625 0.122 Uiso 1 1 calc R U . . .
C8C C 0.5430(3) 0.6012(4) 0.65348(17) 0.088(3) Uani 1 1 d . . . . .
C9C C 0.5608(3) 0.5046(4) 0.63700(19) 0.100(3) Uani 1 1 d . . . . .
C10C C 0.5499(4) 0.4503(4) 0.62534(18) 0.108(4) Uani 1 1 d . . . . .
H10C H 0.5668 0.4255 0.6197 0.129 Uiso 1 1 calc R U . . .
C11C C 0.5151(3) 0.4300(4) 0.62154(17) 0.096(3) Uani 1 1 d . . . . .
H11C H 0.5084 0.3927 0.6131 0.115 Uiso 1 1 calc R U . . .
C12C C 0.4912(3) 0.4653(4) 0.63027(16) 0.087(3) Uani 1 1 d . . . . .
C13C C 0.5021(3) 0.5210(4) 0.64237(15) 0.083(3) Uani 1 1 d . . . . .
C14C C 0.5358(3) 0.5419(4) 0.64503(16) 0.093(3) Uani 1 1 d . . . . .
C15C C 0.5784(3) 0.6252(5) 0.65527(19) 0.105(3) Uani 1 1 d . . . . .
C16C C 0.5973(4) 0.5273(5) 0.63934(19) 0.109(4) Uani 1 1 d . . . . .
O1C O 0.5862(2) 0.6749(3) 0.66258(14) 0.111(2) Uani 1 1 d . . . . .
O2C O 0.6204(2) 0.4996(3) 0.63193(15) 0.131(3) Uani 1 1 d . . . . .
N1C N 0.6040(3) 0.5855(4) 0.64888(15) 0.103(3) Uani 1 1 d . . . . .
C17C C 0.6368(3) 0.6120(5) 0.64762(18) 0.099(3) Uani 1 1 d . . . . .
C18C C 0.6401(3) 0.6372(5) 0.62135(19) 0.102(3) Uani 1 1 d . . . . .
C19C C 0.6714(3) 0.6638(5) 0.6213(2) 0.110(3) Uani 1 1 d . . . . .
H19C H 0.6740 0.6828 0.6038 0.132 Uiso 1 1 calc R U . . .
C20C C 0.6998(3) 0.6641(5) 0.6461(2) 0.123(4) Uani 1 1 d . . . . .
H20C H 0.7216 0.6822 0.6456 0.148 Uiso 1 1 calc R U . . .
C21C C 0.6948(5) 0.6364(6) 0.6723(2) 0.149(5) Uani 1 1 d . . . . .
H21C H 0.7135 0.6373 0.6896 0.178 Uiso 1 1 calc R U . . .
C22C C 0.6635(4) 0.6081(6) 0.6736(2) 0.126(4) Uani 1 1 d . . . . .
C23C C 0.6109(3) 0.6375(4) 0.5943(2) 0.106(3) Uani 1 1 d . . . . .
H23C H 0.5914 0.6131 0.5986 0.127 Uiso 1 1 calc R U . . .
C24C C 0.5961(3) 0.6986(5) 0.5860(2) 0.137(4) Uani 1 1 d . . . . .
H24D H 0.5768 0.6962 0.5681 0.205 Uiso 1 1 calc R U . . .
H24E H 0.6148 0.7238 0.5820 0.205 Uiso 1 1 calc R U . . .
H24F H 0.5871 0.7149 0.6023 0.205 Uiso 1 1 calc R U . . .
C25C C 0.6221(3) 0.6098(5) 0.56726(19) 0.129(4) Uani 1 1 d . . . . .
H25D H 0.6019 0.6102 0.5500 0.194 Uiso 1 1 calc R U . . .
H25E H 0.6297 0.5694 0.5719 0.194 Uiso 1 1 calc R U . . .
H25F H 0.6416 0.6324 0.5628 0.194 Uiso 1 1 calc R U . . .
C26C C 0.6597(4) 0.5778(8) 0.7018(2) 0.167(6) Uani 1 1 d . . . . .
H26C H 0.6395 0.5497 0.6973 0.200 Uiso 1 1 calc R U . . .
C27C C 0.6542(6) 0.6216(8) 0.7239(3) 0.271(11) Uani 1 1 d . . . . .
H27D H 0.6314 0.6410 0.7166 0.407 Uiso 1 1 calc R U . . .
H27E H 0.6731 0.6507 0.7270 0.407 Uiso 1 1 calc R U . . .
H27F H 0.6543 0.6020 0.7427 0.407 Uiso 1 1 calc R U . . .
C28C C 0.6925(7) 0.5470(11) 0.7159(4) 0.38(2) Uani 1 1 d . . . . .
H28D H 0.6979 0.5179 0.7022 0.570 Uiso 1 1 calc R U . . .
H28E H 0.6895 0.5275 0.7340 0.570 Uiso 1 1 calc R U . . .
H28F H 0.7119 0.5752 0.7210 0.570 Uiso 1 1 calc R U . . .
C1D C 0.4164(3) 0.3830(3) 0.59487(15) 0.082(3) Uani 1 1 d . . . . .
C2D C 0.4325(3) 0.3306(4) 0.59195(16) 0.092(3) Uani 1 1 d . . . . .
C3D C 0.4103(3) 0.3010(4) 0.56616(16) 0.087(3) Uani 1 1 d . . . . .
C4D C 0.3829(3) 0.3350(3) 0.55305(15) 0.080(3) Uani 1 1 d . . . . .
C5D C 0.4619(3) 0.2932(3) 0.60704(15) 0.084(3) Uani 1 1 d . . . . .
C6D C 0.4866(3) 0.2949(3) 0.63314(16) 0.090(3) Uani 1 1 d . . . . .
H6D H 0.4892 0.3288 0.6453 0.108 Uiso 1 1 calc R U . . .
C7D C 0.5084(3) 0.2456(4) 0.64195(18) 0.098(3) Uani 1 1 d . . . . .
H7D H 0.5260 0.2464 0.6600 0.117 Uiso 1 1 calc R U . . .
C8D C 0.5041(3) 0.1958(4) 0.62426(17) 0.093(3) Uani 1 1 d . . . . .
C9D C 0.4702(3) 0.1415(4) 0.58081(18) 0.091(3) Uani 1 1 d . . . . .
C10D C 0.4408(3) 0.1407(4) 0.55767(19) 0.100(3) Uani 1 1 d . . . . .
H10D H 0.4355 0.1061 0.5462 0.120 Uiso 1 1 calc R U . . .
C11D C 0.4185(3) 0.1884(4) 0.55050(16) 0.105(4) Uani 1 1 d . . . . .
H11D H 0.3974 0.1848 0.5355 0.126 Uiso 1 1 calc R U . . .
C12D C 0.4271(3) 0.2423(3) 0.56530(15) 0.089(3) Uani 1 1 d . . . . .
C13D C 0.4582(3) 0.2415(3) 0.58939(15) 0.089(3) Uani 1 1 d . . . . .
C14D C 0.4789(3) 0.1928(4) 0.59821(16) 0.087(3) Uani 1 1 d . . . . .
C15D C 0.5254(3) 0.1432(4) 0.6342(2) 0.101(3) Uani 1 1 d . . . . .
C16D C 0.4921(3) 0.0896(4) 0.58949(19) 0.099(3) Uani 1 1 d . . . . .
O1D O 0.5492(2) 0.1414(3) 0.65655(15) 0.124(3) Uani 1 1 d . . . . .
O2D O 0.4881(2) 0.0444(3) 0.57475(13) 0.124(3) Uani 1 1 d . . . . .
N1D N 0.5178(3) 0.0930(3) 0.61618(15) 0.107(3) Uani 1 1 d . . . . .
C17D C 0.5384(4) 0.0406(4) 0.6272(2) 0.132(5) Uani 1 1 d . . . . .
C18D C 0.5712(4) 0.0316(5) 0.6211(2) 0.130(5) Uani 1 1 d . . . . .
C19D C 0.5909(4) -0.0168(6) 0.6341(3) 0.156(6) Uani 1 1 d . . . . .
H19D H 0.6132 -0.0252 0.6301 0.188 Uiso 1 1 calc R U . . .
C20D C 0.5774(6) -0.0519(6) 0.6527(3) 0.170(7) Uani 1 1 d . . . . .
H20D H 0.5919 -0.0826 0.6627 0.204 Uiso 1 1 calc R U . . .
C21D C 0.5454(5) -0.0458(6) 0.6576(3) 0.179(8) Uani 1 1 d . . . . .
H21D H 0.5369 -0.0734 0.6695 0.215 Uiso 1 1 calc R U . . .
C22D C 0.5237(5) 0.0024(6) 0.6449(3) 0.153(6) Uani 1 1 d . . . . .
C23D C 0.5873(4) 0.0762(6) 0.6025(3) 0.147(5) Uani 1 1 d . . . . .
H23D H 0.5690 0.1068 0.5951 0.176 Uiso 1 1 calc R U . . .
C24D C 0.6199(4) 0.1069(6) 0.6221(3) 0.190(7) Uani 1 1 d . . . . .
H24G H 0.6212 0.0991 0.6431 0.285 Uiso 1 1 d DR U . . .
H24H H 0.6178 0.1491 0.6184 0.285 Uiso 1 1 d R U . . .
H24I H 0.6414 0.0924 0.6169 0.285 Uiso 1 1 d R U . . .
C25D C 0.5957(4) 0.0456(5) 0.5747(3) 0.173(6) Uani 1 1 d . . . . .
H25G H 0.5745 0.0256 0.5635 0.259 Uiso 1 1 calc R U . . .
H25H H 0.6147 0.0170 0.5812 0.259 Uiso 1 1 calc R U . . .
H25I H 0.6032 0.0749 0.5621 0.259 Uiso 1 1 calc R U . . .
C26D C 0.4875(5) 0.0127(6) 0.6501(4) 0.180(7) Uani 1 1 d . . . . .
H26D H 0.4756 0.0423 0.6353 0.216 Uiso 1 1 calc R U . . .
C27D C 0.4894(6) 0.0376(6) 0.6802(4) 0.267(12) Uani 1 1 d . . . . .
H27G H 0.5019 0.0750 0.6821 0.401 Uiso 1 1 calc R U . . .
H27H H 0.5021 0.0104 0.6953 0.401 Uiso 1 1 calc R U . . .
H27I H 0.4654 0.0435 0.6829 0.401 Uiso 1 1 calc R U . . .
C28D C 0.4643(5) -0.0407(7) 0.6463(3) 0.190(7) Uani 1 1 d . . . . .
H28G H 0.4600 -0.0542 0.6257 0.286 Uiso 1 1 calc R U . . .
H28H H 0.4418 -0.0310 0.6511 0.286 Uiso 1 1 calc R U . . .
H28I H 0.4761 -0.0717 0.6596 0.286 Uiso 1 1 calc R U . . .
C1E C 0.3551(3) 0.3387(3) 0.52659(14) 0.081(3) Uani 1 1 d . . . . .
C2E C 0.3452(3) 0.3095(4) 0.49966(16) 0.088(3) Uani 1 1 d . . . . .
C3E C 0.3143(3) 0.3371(4) 0.48303(15) 0.085(3) Uani 1 1 d . . . . .
C4E C 0.3063(3) 0.3867(3) 0.49758(13) 0.078(3) Uani 1 1 d . . . . .
C5E C 0.3528(3) 0.2610(4) 0.48091(15) 0.086(3) Uani 1 1 d . . . . .
C6E C 0.3811(3) 0.2249(4) 0.48115(16) 0.101(3) Uani 1 1 d . . . . .
H6E H 0.4021 0.2283 0.4964 0.122 Uiso 1 1 calc R U . . .
C7E C 0.3786(3) 0.1823(4) 0.45829(17) 0.099(3) Uani 1 1 d . . . . .
H7E H 0.3979 0.1568 0.4584 0.119 Uiso 1 1 calc R U . . .
C8E C 0.3475(3) 0.1778(4) 0.43556(17) 0.095(3) Uani 1 1 d . . . . .
C9E C 0.2894(3) 0.2174(4) 0.41180(19) 0.100(3) Uani 1 1 d . . . . .
C10E C 0.2636(3) 0.2591(5) 0.41146(19) 0.110(3) Uani 1 1 d . . . . .
H10E H 0.2424 0.2580 0.3963 0.132 Uiso 1 1 calc R U . . .
C11E C 0.2684(3) 0.3042(4) 0.43380(16) 0.087(3) Uani 1 1 d . . . . .
H11E H 0.2510 0.3334 0.4333 0.104 Uiso 1 1 calc R U . . .
C12E C 0.2990(3) 0.3036(4) 0.45581(15) 0.082(3) Uani 1 1 d . . . . .
C13E C 0.3237(3) 0.2585(4) 0.45643(15) 0.085(3) Uani 1 1 d . . . . .
C14E C 0.3209(3) 0.2159(4) 0.43468(17) 0.098(3) Uani 1 1 d . . . . .
C15E C 0.2854(4) 0.1759(5) 0.3869(2) 0.120(4) Uani 1 1 d . . . . .
C16E C 0.3448(4) 0.1341(5) 0.4115(2) 0.112(4) Uani 1 1 d . . . . .
O1E O 0.2596(2) 0.1730(3) 0.36552(16) 0.133(3) Uani 1 1 d . . . . .
O2E O 0.3677(2) 0.0966(3) 0.41145(13) 0.121(3) Uani 1 1 d . . . . .
N1E N 0.3134(3) 0.1360(4) 0.38859(16) 0.117(3) Uani 1 1 d . . . . .
C17E C 0.3136(4) 0.0986(5) 0.3639(2) 0.125(4) Uani 1 1 d . . . . .
C18E C 0.3236(4) 0.1200(5) 0.3394(2) 0.126(4) Uani 1 1 d . . . . .
C19E C 0.3242(4) 0.0822(6) 0.3160(2) 0.148(5) Uani 1 1 d . . . . .
H19E H 0.3319 0.0956 0.2992 0.177 Uiso 1 1 calc R U . . .
C20E C 0.3135(4) 0.0247(6) 0.3174(2) 0.138(5) Uani 1 1 d . . . . .
H20E H 0.3144 -0.0009 0.3015 0.166 Uiso 1 1 calc R U . . .
C21E C 0.3018(4) 0.0036(6) 0.3408(3) 0.155(5) Uani 1 1 d . . . . .
H21E H 0.2938 -0.0355 0.3410 0.186 Uiso 1 1 calc R U . . .
C22E C 0.3020(4) 0.0428(6) 0.3653(2) 0.142(5) Uani 1 1 d . . . . .
C23E C 0.3324(5) 0.1807(6) 0.3369(2) 0.153(6) Uani 1 1 d . . . . .
H23E H 0.3213 0.2021 0.3512 0.183 Uiso 1 1 calc R U . . .
C24E C 0.3704(5) 0.1927(6) 0.3464(3) 0.190(8) Uani 1 1 d . . . . .
H24J H 0.3746 0.2345 0.3443 0.285 Uiso 1 1 calc R U . . .
H24K H 0.3830 0.1703 0.3341 0.285 Uiso 1 1 calc R U . . .
H24L H 0.3790 0.1812 0.3672 0.285 Uiso 1 1 calc R U . . .
C25E C 0.3199(5) 0.2114(6) 0.3074(2) 0.196(8) Uani 1 1 d . . . . .
H25J H 0.2942 0.2067 0.3005 0.295 Uiso 1 1 calc R U . . .
H25K H 0.3316 0.1945 0.2929 0.295 Uiso 1 1 calc R U . . .
H25L H 0.3256 0.2531 0.3098 0.295 Uiso 1 1 calc R U . . .
C26E C 0.2874(7) 0.0208(6) 0.3910(3) 0.201(10) Uani 1 1 d . . . . .
H26E H 0.2975 0.0471 0.4081 0.241 Uiso 1 1 calc R U . . .
C27E C 0.2975(4) -0.0408(8) 0.4021(3) 0.195(7) Uani 1 1 d . . . . .
H27J H 0.2866 -0.0499 0.4185 0.292 Uiso 1 1 calc R U . . .
H27K H 0.3233 -0.0434 0.4089 0.292 Uiso 1 1 calc R U . . .
H27L H 0.2894 -0.0686 0.3859 0.292 Uiso 1 1 calc R U . . .
C28E C 0.2457(5) 0.0246(9) 0.3868(5) 0.271(13) Uani 1 1 d . . . . .
H28J H 0.2376 0.0640 0.3802 0.406 Uiso 1 1 calc R U . . .
H28K H 0.2395 0.0161 0.4057 0.406 Uiso 1 1 calc R U . . .
H28L H 0.2342 -0.0040 0.3719 0.406 Uiso 1 1 calc R U . . .
C1F C 0.2856(3) 0.4367(3) 0.49174(14) 0.079(3) Uani 1 1 d . . . . .
C2F C 0.2684(3) 0.4678(4) 0.46695(14) 0.086(3) Uani 1 1 d . . . . .
C3F C 0.2541(3) 0.5213(4) 0.47609(14) 0.088(3) Uani 1 1 d . . . . .
C4F C 0.2626(3) 0.5210(4) 0.50698(14) 0.080(3) Uani 1 1 d . . . . .
C5F C 0.2676(3) 0.4743(4) 0.43509(15) 0.096(3) Uani 1 1 d . . . . .
C6F C 0.2824(3) 0.4421(4) 0.41510(15) 0.101(3) Uani 1 1 d . . . . .
H6F H 0.2933 0.4052 0.4199 0.121 Uiso 1 1 calc R U . . .
C7F C 0.2795(3) 0.4701(5) 0.38626(16) 0.109(4) Uani 1 1 d . . . . .
H7F H 0.2884 0.4496 0.3717 0.131 Uiso 1 1 calc R U . . .
C8F C 0.2649(3) 0.5235(5) 0.37902(17) 0.108(4) Uani 1 1 d . . . . .
C9F C 0.2388(4) 0.6126(5) 0.39537(19) 0.120(4) Uani 1 1 d . . . . .
C10F C 0.2303(3) 0.6434(5) 0.41830(17) 0.122(4) Uani 1 1 d . . . . .
H10F H 0.2225 0.6827 0.4151 0.146 Uiso 1 1 calc R U . . .
C11F C 0.2330(3) 0.6177(4) 0.44627(16) 0.097(3) Uani 1 1 d . . . . .
H11F H 0.2266 0.6392 0.4618 0.117 Uiso 1 1 calc R U . . .
C12F C 0.2448(3) 0.5619(4) 0.45091(16) 0.091(3) Uani 1 1 d . . . . .
C13F C 0.2532(3) 0.5305(4) 0.42729(16) 0.094(3) Uani 1 1 d . . . . .
C14F C 0.2517(3) 0.5561(5) 0.39969(16) 0.104(3) Uani 1 1 d . . . . .
C15F C 0.2641(4) 0.5530(6) 0.3495(2) 0.142(5) Uani 1 1 d . . . . .
C16F C 0.2380(4) 0.6403(5) 0.3658(2) 0.140(5) Uani 1 1 d . . . . .
O1F O 0.2760(3) 0.5262(4) 0.33107(13) 0.171(4) Uani 1 1 d . . . . .
O2F O 0.2273(3) 0.6901(4) 0.35968(14) 0.152(3) Uani 1 1 d . . . . .
N1F N 0.2502(3) 0.6076(5) 0.34530(16) 0.132(4) Uani 1 1 d . . . . .
C17F C 0.2516(3) 0.6358(4) 0.31868(14) 0.166(6) Uani 1 1 d G . . . .
C18F C 0.2780(3) 0.6753(5) 0.31659(15) 0.172(7) Uani 1 1 d G . . . .
C19F C 0.2779(3) 0.7018(5) 0.2896(2) 0.216(9) Uani 1 1 d G . . . .
H19F H 0.2959 0.7289 0.2882 0.260 Uiso 1 1 calc R U . . .
C20F C 0.2514(4) 0.6888(5) 0.26470(15) 0.266(12) Uani 1 1 d G . . . .
H20F H 0.2513 0.7069 0.2463 0.319 Uiso 1 1 calc R U . . .
C21F C 0.2250(3) 0.6492(5) 0.26679(16) 0.261(7) Uani 1 1 d G . . . .
H21F H 0.2069 0.6403 0.2498 0.313 Uiso 1 1 calc R U . . .
C22F C 0.2251(3) 0.6227(5) 0.2938(2) 0.261(7) Uani 1 1 d DG . . . .
C23F C 0.3078(8) 0.6875(9) 0.3416(3) 0.261(7) Uani 1 1 d . . . . .
H23F H 0.3015 0.6718 0.3598 0.313 Uiso 1 1 calc R U . . .
C24F C 0.3151(5) 0.7558(8) 0.3469(4) 0.277(12) Uani 1 1 d . . . . .
H24M H 0.2923 0.7726 0.3478 0.416 Uiso 1 1 d R U . . .
H24N H 0.3232 0.7735 0.3304 0.416 Uiso 1 1 d DR U . . .
H24O H 0.3324 0.7635 0.3655 0.416 Uiso 1 1 d R U . . .
C25F C 0.3396(7) 0.6489(10) 0.3360(6) 0.356(17) Uani 1 1 d . . . . .
H25M H 0.3323 0.6079 0.3335 0.534 Uiso 1 1 calc R U . . .
H25N H 0.3599 0.6525 0.3529 0.534 Uiso 1 1 calc R U . . .
H25O H 0.3462 0.6625 0.3180 0.534 Uiso 1 1 calc R U . . .
C26F C 0.1998(6) 0.5769(7) 0.2960(3) 0.242(13) Uani 1 1 d D . . . .
H26F H 0.2085 0.5558 0.3152 0.290 Uiso 1 1 calc R U . . .
C27F C 0.1651(7) 0.6061(10) 0.2964(9) 0.47(3) Uani 1 1 d D . . . .
H27M H 0.1643 0.6136 0.3171 0.708 Uiso 1 1 d R U . . .
H27N H 0.1457 0.5799 0.2873 0.708 Uiso 1 1 d R U . . .
H27O H 0.1627 0.6431 0.2855 0.708 Uiso 1 1 d R U . . .
C28F C 0.1951(8) 0.5321(8) 0.2705(3) 0.40(2) Uani 1 1 d D . . . .
H28M H 0.2179 0.5143 0.2704 0.594 Uiso 1 1 calc R U . . .
H28N H 0.1857 0.5518 0.2515 0.594 Uiso 1 1 calc R U . . .
H28O H 0.1785 0.5016 0.2734 0.594 Uiso 1 1 calc R U . . .
C1G C 0.2572(3) 0.5590(4) 0.53013(15) 0.083(3) Uani 1 1 d . . . . .
C2G C 0.2322(3) 0.5994(4) 0.53141(16) 0.093(3) Uani 1 1 d . . . . .
C3G C 0.2399(3) 0.6215(4) 0.56124(16) 0.088(3) Uani 1 1 d . . . . .
C4G C 0.2676(3) 0.5923(4) 0.57766(16) 0.094(3) Uani 1 1 d . . . . .
C5G C 0.1988(3) 0.6209(4) 0.51514(16) 0.093(3) Uani 1 1 d . . . . .
C6G C 0.1759(3) 0.6110(5) 0.4880(2) 0.104(3) Uani 1 1 d . . . . .
H6G H 0.1821 0.5843 0.4743 0.125 Uiso 1 1 calc R U . . .
C7G C 0.1436(4) 0.6405(5) 0.48064(19) 0.119(4) Uani 1 1 d . . . . .
H7G H 0.1277 0.6327 0.4621 0.143 Uiso 1 1 calc R U . . .
C8G C 0.1337(4) 0.6823(5) 0.5004(2) 0.114(4) Uani 1 1 d . . . . .
C9G C 0.1478(4) 0.7262(5) 0.55036(19) 0.108(3) Uani 1 1 d . . . . .
C10G C 0.1708(3) 0.7308(4) 0.57733(19) 0.102(3) Uani 1 1 d . . . . .
H10G H 0.1648 0.7555 0.5918 0.123 Uiso 1 1 calc R U . . .
C11G C 0.2036(3) 0.7001(4) 0.58473(17) 0.103(3) Uani 1 1 d . . . . .
H11G H 0.2199 0.7055 0.6033 0.123 Uiso 1 1 calc R U . . .
C12G C 0.2108(3) 0.6615(4) 0.56319(15) 0.089(3) Uani 1 1 d . . . . .
C13G C 0.1878(3) 0.6597(4) 0.53581(17) 0.089(3) Uani 1 1 d . . . . .
C14G C 0.1564(4) 0.6901(5) 0.52854(18) 0.106(3) Uani 1 1 d . . . . .
C15G C 0.0993(4) 0.7122(6) 0.4926(2) 0.124(4) Uani 1 1 d . . . . .
C16G C 0.1143(4) 0.7564(6) 0.5440(2) 0.130(4) Uani 1 1 d . . . . .
O1G O 0.0781(2) 0.7094(4) 0.46860(16) 0.143(3) Uani 1 1 d . . . . .
O2G O 0.1040(3) 0.7883(4) 0.56136(16) 0.161(4) Uani 1 1 d . . . . .
N1G N 0.0932(3) 0.7484(5) 0.5158(2) 0.129(3) Uani 1 1 d . . . . .
C17G C 0.0577(4) 0.7738(8) 0.5100(2) 0.163(6) Uani 1 1 d G . . . .
C18G C 0.0542(4) 0.8316(8) 0.5005(3) 0.170(6) Uani 1 1 d G . . . .
C19G C 0.0211(6) 0.8578(5) 0.4938(3) 0.234(11) Uani 1 1 d G . . . .
H19G H 0.0187 0.8973 0.4874 0.280 Uiso 1 1 calc R U . . .
C20G C -0.0085(4) 0.8263(10) 0.4966(3) 0.318(18) Uani 1 1 d G . . . .
H20G H -0.0311 0.8442 0.4920 0.382 Uiso 1 1 calc R U . . .
C21G C -0.0049(4) 0.7685(9) 0.5060(3) 0.235(10) Uani 1 1 d G . . . .
H21G H -0.0251 0.7470 0.5079 0.282 Uiso 1 1 calc R U . . .
C22G C 0.0282(6) 0.7423(5) 0.5127(3) 0.210(9) Uani 1 1 d G . . . .
C23G C 0.0856(6) 0.8664(7) 0.4968(4) 0.188(7) Uani 1 1 d . . . . .
H23G H 0.1068 0.8406 0.5027 0.225 Uiso 1 1 calc R U . . .
C24G C 0.0836(6) 0.8886(7) 0.4633(4) 0.269(11) Uani 1 1 d . . . . .
H24P H 0.0795 0.8551 0.4498 0.403 Uiso 1 1 calc R U . . .
H24Q H 0.1059 0.9076 0.4625 0.403 Uiso 1 1 calc R U . . .
H24R H 0.0641 0.9166 0.4574 0.403 Uiso 1 1 calc R U . . .
C25G C 0.0908(6) 0.9181(9) 0.5193(5) 0.295(13) Uani 1 1 d . . . . .
H25P H 0.1121 0.9399 0.5183 0.443 Uiso 1 1 calc R U . . .
H25Q H 0.0933 0.9027 0.5394 0.443 Uiso 1 1 calc R U . . .
H25R H 0.0703 0.9441 0.5144 0.443 Uiso 1 1 calc R U . . .
C26G C 0.0323(6) 0.6705(7) 0.5205(4) 0.190(7) Uani 1 1 d . . . . .
H26G H 0.0574 0.6578 0.5227 0.227 Uiso 1 1 calc R U . . .
C27G C 0.0086(5) 0.6341(7) 0.4989(4) 0.196(7) Uani 1 1 d . . . . .
H27P H 0.0156 0.6354 0.4800 0.293 Uiso 1 1 calc R U . . .
H27Q H -0.0157 0.6487 0.4961 0.293 Uiso 1 1 calc R U . . .
H27R H 0.0098 0.5938 0.5061 0.293 Uiso 1 1 calc R U . . .
C28G C 0.0221(5) 0.6718(10) 0.5529(4) 0.300(13) Uani 1 1 d . . . . .
H28P H 0.0387 0.6972 0.5664 0.450 Uiso 1 1 calc R U . . .
H28Q H 0.0235 0.6321 0.5610 0.450 Uiso 1 1 calc R U . . .
H28R H -0.0020 0.6868 0.5505 0.450 Uiso 1 1 calc R U . . .
C7H C 0.2631(3) 0.5469(3) 0.62794(14) 0.080(3) Uani 1 1 d . . . . .
H7H H 0.2372 0.5530 0.6196 0.095 Uiso 1 1 calc R U . . .
C1H C 0.3274(3) 0.4649(3) 0.65923(13) 0.075(2) Uani 1 1 d . . . . .
C2H C 0.3568(3) 0.4287(3) 0.66310(14) 0.075(3) Uani 1 1 d . . . . .
C3H C 0.3874(3) 0.4404(3) 0.68375(14) 0.075(3) Uani 1 1 d . . . . .
C4H C 0.3884(3) 0.4864(3) 0.70317(13) 0.072(2) Uani 1 1 d . . . . .
C5H C 0.3596(3) 0.5220(3) 0.70129(14) 0.078(3) Uani 1 1 d . . . . .
C6H C 0.3281(3) 0.5137(3) 0.67956(14) 0.073(2) Uani 1 1 d . . . . .
N1H N 0.2991(2) 0.4510(3) 0.63529(11) 0.077(2) Uani 1 1 d . . . . .
N2H N 0.3556(2) 0.3775(3) 0.64751(11) 0.077(2) Uani 1 1 d . . . . .
N3H N 0.4163(2) 0.4042(3) 0.68728(12) 0.079(2) Uani 1 1 d . . . . .
N4H N 0.4187(2) 0.4943(3) 0.72556(11) 0.0714(19) Uani 1 1 d . . . . .
N5H N 0.3619(2) 0.5628(3) 0.72394(11) 0.080(2) Uani 1 1 d . . . . .
N6H N 0.3009(2) 0.5526(3) 0.68051(11) 0.080(2) Uani 1 1 d . . . . .
C1I C 0.2696(3) 0.4851(3) 0.62106(14) 0.081(3) Uani 1 1 d . . . . .
C2I C 0.2507(3) 0.4546(3) 0.59699(13) 0.081(3) Uani 1 1 d . . . . .
C3I C 0.2698(3) 0.4024(3) 0.59412(14) 0.076(2) Uani 1 1 d . . . . .
C4I C 0.2988(3) 0.3990(3) 0.61797(13) 0.076(3) Uani 1 1 d . . . . .
C5I C 0.2214(3) 0.4615(3) 0.57183(14) 0.075(2) Uani 1 1 d . . . . .
C6I C 0.1941(3) 0.4981(3) 0.56251(15) 0.081(3) Uani 1 1 d . . . . .
H6I H 0.1902 0.5286 0.5752 0.098 Uiso 1 1 calc R U . . .
C7I C 0.1713(3) 0.4923(3) 0.53427(15) 0.079(2) Uani 1 1 d . . . . .
H7I H 0.1521 0.5186 0.5282 0.095 Uiso 1 1 calc R U . . .
C8I C 0.1767(3) 0.4485(3) 0.51518(14) 0.078(2) Uani 1 1 d . . . . .
C9I C 0.2123(3) 0.3635(3) 0.50576(14) 0.073(2) Uani 1 1 d . . . . .
C10I C 0.2407(3) 0.3292(4) 0.51683(13) 0.085(3) Uani 1 1 d . . . . .
H10I H 0.2464 0.2999 0.5042 0.103 Uiso 1 1 calc R U . . .
C11I C 0.2627(3) 0.3338(3) 0.54589(13) 0.076(2) Uani 1 1 d . . . . .
H11I H 0.2823 0.3085 0.5525 0.091 Uiso 1 1 calc R U . . .
C12I C 0.2542(3) 0.3776(3) 0.56436(14) 0.078(3) Uani 1 1 d . . . . .
C13I C 0.2252(3) 0.4149(3) 0.55240(13) 0.074(2) Uani 1 1 d . . . . .
C14I C 0.2034(3) 0.4091(4) 0.52403(14) 0.078(3) Uani 1 1 d . . . . .
C15I C 0.1524(3) 0.4408(4) 0.48537(16) 0.091(3) Uani 1 1 d . . . . .
C16I C 0.1891(3) 0.3566(4) 0.47577(15) 0.085(3) Uani 1 1 d . . . . .
O1I O 0.1281(2) 0.4731(3) 0.47587(12) 0.107(2) Uani 1 1 d . . . . .
O2I O 0.19447(17) 0.3205(3) 0.45827(10) 0.0958(19) Uani 1 1 d . . . . .
N1I N 0.1599(2) 0.3938(3) 0.46825(12) 0.081(2) Uani 1 1 d . . . . .
C17I C 0.1333(3) 0.3824(4) 0.44118(15) 0.087(3) Uani 1 1 d . . . . .
C18I C 0.1336(3) 0.4142(5) 0.41561(16) 0.102(3) Uani 1 1 d . . . . .
C19I C 0.1075(3) 0.4011(5) 0.39084(19) 0.118(4) Uani 1 1 d . . . . .
H19I H 0.1074 0.4206 0.3728 0.141 Uiso 1 1 calc R U . . .
C20I C 0.0814(3) 0.3609(5) 0.39134(18) 0.112(4) Uani 1 1 d . . . . .
H20I H 0.0629 0.3551 0.3742 0.134 Uiso 1 1 calc R U . . .
C21I C 0.0822(3) 0.3283(5) 0.4170(2) 0.116(4) Uani 1 1 d . . . . .
H21I H 0.0649 0.2992 0.4172 0.139 Uiso 1 1 calc R U . . .
C22I C 0.1087(3) 0.3391(4) 0.44251(18) 0.098(3) Uani 1 1 d . . . . .
C23I C 0.1616(4) 0.4573(6) 0.41367(18) 0.136(5) Uani 1 1 d . . . . .
H23I H 0.1792 0.4580 0.4332 0.164 Uiso 1 1 calc R U . . .
C24I C 0.1468(4) 0.5188(5) 0.4072(2) 0.160(6) Uani 1 1 d . . . . .
H24S H 0.1661 0.5458 0.4062 0.240 Uiso 1 1 calc R U . . .
H24T H 0.1355 0.5312 0.4230 0.240 Uiso 1 1 calc R U . . .
H24U H 0.1294 0.5191 0.3882 0.240 Uiso 1 1 calc R U . . .
C25I C 0.1812(4) 0.4375(7) 0.38918(19) 0.173(6) Uani 1 1 d . . . . .
H25S H 0.1909 0.3982 0.3938 0.260 Uiso 1 1 calc R U . . .
H25T H 0.2005 0.4648 0.3888 0.260 Uiso 1 1 calc R U . . .
H25U H 0.1645 0.4373 0.3698 0.260 Uiso 1 1 calc R U . . .
C26I C 0.1087(4) 0.3042(5) 0.4699(2) 0.122(4) Uani 1 1 d . . . . .
H26I H 0.1335 0.3044 0.4822 0.146 Uiso 1 1 calc R U . . .
C27I C 0.0853(4) 0.3373(6) 0.4884(2) 0.162(6) Uani 1 1 d . . . . .
H27S H 0.0934 0.3778 0.4918 0.243 Uiso 1 1 calc R U . . .
H27T H 0.0874 0.3177 0.5075 0.243 Uiso 1 1 calc R U . . .
H27U H 0.0605 0.3370 0.4774 0.243 Uiso 1 1 calc R U . . .
C28I C 0.0981(5) 0.2430(6) 0.4655(3) 0.205(8) Uani 1 1 d . . . . .
H28S H 0.1145 0.2224 0.4559 0.308 Uiso 1 1 d R U . . .
H28T H 0.0741 0.2409 0.4528 0.308 Uiso 1 1 d R U . . .
H28U H 0.0984 0.2248 0.4847 0.308 Uiso 1 1 d R U . . .
C1J C 0.3263(3) 0.3574(3) 0.62719(14) 0.076(2) Uani 1 1 d . . . . .
C2J C 0.3326(3) 0.3004(3) 0.61949(13) 0.081(3) Uani 1 1 d . . . . .
C3J C 0.3697(3) 0.2871(3) 0.63544(14) 0.085(3) Uani 1 1 d . . . . .
C4J C 0.3820(3) 0.3348(3) 0.65390(13) 0.071(2) Uani 1 1 d . . . . .
C5J C 0.3194(3) 0.2472(3) 0.60383(13) 0.082(3) Uani 1 1 d . . . . .
C6J C 0.2855(3) 0.2272(4) 0.58925(14) 0.090(3) Uani 1 1 d . . . . .
H6J H 0.2650 0.2503 0.5886 0.108 Uiso 1 1 calc R U . . .
C7J C 0.2830(3) 0.1705(4) 0.57547(16) 0.102(4) Uani 1 1 d . . . . .
H7J H 0.2607 0.1571 0.5646 0.123 Uiso 1 1 calc R U . . .
C8J C 0.3128(4) 0.1342(4) 0.57765(19) 0.102(4) Uani 1 1 d . . . . .
C9J C 0.3765(3) 0.1187(3) 0.60016(17) 0.085(3) Uani 1 1 d . . . . .
C10J C 0.4067(3) 0.1393(4) 0.61781(15) 0.088(3) Uani 1 1 d . . . . .
H10J H 0.4271 0.1153 0.6215 0.106 Uiso 1 1 calc R U . . .
C11J C 0.4091(3) 0.1954(3) 0.63113(15) 0.089(3) Uani 1 1 d . . . . .
H11J H 0.4308 0.2089 0.6432 0.106 Uiso 1 1 calc R U . . .
C12J C 0.3792(3) 0.2299(3) 0.62624(14) 0.079(3) Uani 1 1 d . . . . .
C13J C 0.3480(3) 0.2086(3) 0.60749(15) 0.081(3) Uani 1 1 d . . . . .
C14J C 0.3458(3) 0.1524(4) 0.59478(15) 0.086(3) Uani 1 1 d . . . . .
C15J C 0.3085(4) 0.0781(4) 0.5624(2) 0.108(4) Uani 1 1 d . . . . .
C16J C 0.3740(5) 0.0607(4) 0.5858(2) 0.117(5) Uani 1 1 d . . . . .
O1J O 0.2832(2) 0.0581(3) 0.54660(15) 0.130(3) Uani 1 1 d . . . . .
O2J O 0.4001(3) 0.0279(3) 0.58897(15) 0.130(3) Uani 1 1 d . . . . .
N1J N 0.3405(3) 0.0445(3) 0.56804(19) 0.113(3) Uani 1 1 d . . . . .
C17J C 0.3401(4) -0.0145(5) 0.5546(3) 0.139(5) Uani 1 1 d . . . . .
C18J C 0.3334(4) -0.0625(5) 0.5719(3) 0.156(6) Uani 1 1 d . . . . .
C19J C 0.3304(5) -0.1163(5) 0.5583(4) 0.208(9) Uani 1 1 d . . . . .
H19J H 0.3254 -0.1498 0.5687 0.250 Uiso 1 1 calc R U . . .
C20J C 0.3345(5) -0.1216(6) 0.5303(4) 0.224(10) Uani 1 1 d . . . . .
H20J H 0.3319 -0.1592 0.5214 0.269 Uiso 1 1 calc R U . . .
C21J C 0.3419(5) -0.0763(6) 0.5144(3) 0.203(8) Uani 1 1 d . . . . .
H21J H 0.3458 -0.0829 0.4952 0.244 Uiso 1 1 calc R U . . .
C22J C 0.3440(4) -0.0181(5) 0.5260(3) 0.145(5) Uani 1 1 d . . . . .
C23J C 0.3282(6) -0.0554(5) 0.6028(3) 0.184(9) Uani 1 1 d . . . . .
H23J H 0.3342 -0.0141 0.6091 0.221 Uiso 1 1 calc R U . . .
C24J C 0.3537(6) -0.0949(7) 0.6238(4) 0.224(10) Uani 1 1 d . . . . .
H24V H 0.3780 -0.0848 0.6232 0.336 Uiso 1 1 calc R U . . .
H24W H 0.3490 -0.1356 0.6176 0.336 Uiso 1 1 calc R U . . .
H24 H 0.3506 -0.0898 0.6440 0.336 Uiso 1 1 calc R U . . .
C25J C 0.2900(7) -0.0651(9) 0.6024(4) 0.294(16) Uani 1 1 d . . . . .
H25V H 0.2863 -0.0600 0.6224 0.441 Uiso 1 1 calc R U . . .
H25W H 0.2832 -0.1048 0.5954 0.441 Uiso 1 1 calc R U . . .
H25 H 0.2755 -0.0368 0.5890 0.441 Uiso 1 1 calc R U . . .
C26J C 0.3531(5) 0.0339(6) 0.5091(2) 0.150(6) Uani 1 1 d . . . . .
H26J H 0.3542 0.0695 0.5218 0.180 Uiso 1 1 calc R U . . .
C27J C 0.3884(5) 0.0264(5) 0.5014(3) 0.182(7) Uani 1 1 d . . . . .
H27V H 0.3936 0.0611 0.4907 0.273 Uiso 1 1 calc R U . . .
H27W H 0.3877 -0.0081 0.4887 0.273 Uiso 1 1 calc R U . . .
H27 H 0.4069 0.0214 0.5196 0.273 Uiso 1 1 calc R U . . .
C28J C 0.3239(5) 0.0429(7) 0.4805(3) 0.216(8) Uani 1 1 d . . . . .
H28V H 0.3011 0.0483 0.4857 0.324 Uiso 1 1 calc R U . . .
H28W H 0.3228 0.0085 0.4677 0.324 Uiso 1 1 calc R U . . .
H28 H 0.3294 0.0775 0.4700 0.324 Uiso 1 1 calc R U . . .
C1K C 0.4131(3) 0.3462(3) 0.67664(14) 0.074(2) Uani 1 1 d . . . . .
C2K C 0.4408(3) 0.3150(3) 0.69407(14) 0.077(3) Uani 1 1 d . . . . .
C3K C 0.4627(2) 0.3550(3) 0.71454(15) 0.074(2) Uani 1 1 d . . . . .
C4K C 0.4470(2) 0.4094(3) 0.71013(14) 0.074(2) Uani 1 1 d . . . . .
C5K C 0.4500(2) 0.2560(3) 0.70485(13) 0.077(2) Uani 1 1 d . . . . .
C6K C 0.4334(3) 0.2020(3) 0.70004(13) 0.083(3) Uani 1 1 d . . . . .
H6K H 0.4132 0.1970 0.6842 0.099 Uiso 1 1 calc R U . . .
C7K C 0.4467(3) 0.1545(3) 0.71891(13) 0.081(3) Uani 1 1 d . . . . .
H7K H 0.4358 0.1173 0.7151 0.098 Uiso 1 1 calc R U . . .
C8K C 0.4758(3) 0.1611(3) 0.74319(15) 0.085(3) Uani 1 1 d . . . . .
C9K C 0.5164(3) 0.2301(4) 0.77558(15) 0.096(3) Uani 1 1 d . . . . .
C10K C 0.5261(3) 0.2861(4) 0.78177(17) 0.094(3) Uani 1 1 d . . . . .
H10K H 0.5431 0.2945 0.7996 0.113 Uiso 1 1 calc R U . . .
C11K C 0.5120(3) 0.3328(4) 0.76282(16) 0.087(3) Uani 1 1 d . . . . .
H11K H 0.5193 0.3717 0.7680 0.105 Uiso 1 1 calc R U . . .
C12K C 0.4879(3) 0.3217(4) 0.73713(15) 0.087(3) Uani 1 1 d . . . . .
C13K C 0.4789(3) 0.2627(3) 0.73006(15) 0.078(2) Uani 1 1 d . . . . .
C14K C 0.4908(3) 0.2170(3) 0.74967(15) 0.083(3) Uani 1 1 d . . . . .
C15K C 0.4868(3) 0.1131(4) 0.76466(17) 0.102(3) Uani 1 1 d . . . . .
C16K C 0.5284(3) 0.1817(4) 0.79730(17) 0.097(3) Uani 1 1 d . . . . .
O1K O 0.4746(2) 0.0634(2) 0.76028(11) 0.112(3) Uani 1 1 d . . . . .
O2K O 0.5505(2) 0.1885(3) 0.82044(12) 0.108(2) Uani 1 1 d . . . . .
N1K N 0.5115(2) 0.1287(3) 0.79088(13) 0.099(3) Uani 1 1 d . . . . .
C17K C 0.5178(3) 0.0821(4) 0.81365(16) 0.099(3) Uani 1 1 d . . . . .
C18K C 0.5437(3) 0.0401(4) 0.81321(18) 0.105(4) Uani 1 1 d . . . . .
C19K C 0.5481(4) -0.0037(4) 0.8343(2) 0.122(4) Uani 1 1 d . . . . .
H19K H 0.5652 -0.0334 0.8346 0.147 Uiso 1 1 calc R U . . .
C20K C 0.5275(4) -0.0038(5) 0.85479(19) 0.127(5) Uani 1 1 d . . . . .
H20K H 0.5305 -0.0345 0.8690 0.153 Uiso 1 1 calc R U . . .
C21K C 0.5024(4) 0.0396(5) 0.8555(2) 0.120(4) Uani 1 1 d . . . . .
H21K H 0.4888 0.0390 0.8700 0.144 Uiso 1 1 calc R U . . .
C22K C 0.4980(3) 0.0826(4) 0.83476(18) 0.103(3) Uani 1 1 d . . . . .
C23K C 0.5663(4) 0.0423(5) 0.79086(19) 0.120(4) Uani 1 1 d . . . . .
H23K H 0.5582 0.0757 0.7770 0.144 Uiso 1 1 calc R U . . .
C24K C 0.5629(3) -0.0145(4) 0.7725(2) 0.138(5) Uani 1 1 d . . . . .
H1OO H 0.5775 -0.0117 0.7580 0.207 Uiso 1 1 calc R U . . .
H2OO H 0.5381 -0.0202 0.7621 0.207 Uiso 1 1 calc R U . . .
H3OO H 0.5708 -0.0476 0.7858 0.207 Uiso 1 1 calc R U . . .
C25K C 0.6060(4) 0.0523(6) 0.8064(2) 0.165(6) Uani 1 1 d . . . . .
H1TT H 0.6200 0.0546 0.7914 0.247 Uiso 1 1 calc R U . . .
H2TT H 0.6145 0.0197 0.8199 0.247 Uiso 1 1 calc R U . . .
H3TT H 0.6084 0.0888 0.8177 0.247 Uiso 1 1 calc R U . . .
C26K C 0.4707(4) 0.1294(5) 0.8353(2) 0.119(4) Uani 1 1 d . . . . .
H26K H 0.4755 0.1625 0.8228 0.142 Uiso 1 1 calc R U . . .
C27K C 0.4338(4) 0.1099(5) 0.8227(3) 0.169(6) Uani 1 1 d . . . . .
H7OO H 0.4175 0.1423 0.8235 0.254 Uiso 1 1 calc R U . . .
H8OO H 0.4282 0.0770 0.8343 0.254 Uiso 1 1 calc R U . . .
H9OO H 0.4313 0.0977 0.8021 0.254 Uiso 1 1 calc R U . . .
C28K C 0.4722(4) 0.1543(6) 0.8669(3) 0.183(7) Uani 1 1 d . . . . .
H1O1 H 0.4538 0.1840 0.8657 0.275 Uiso 1 1 calc R U . . .
H1O2 H 0.4954 0.1718 0.8749 0.275 Uiso 1 1 calc R U . . .
H1O3 H 0.4683 0.1226 0.8800 0.275 Uiso 1 1 calc R U . . .
C1L C 0.4499(3) 0.4642(3) 0.72716(14) 0.075(2) Uani 1 1 d . . . . .
C2L C 0.4756(3) 0.4930(3) 0.74790(15) 0.081(3) Uani 1 1 d . . . . .
C3L C 0.4584(3) 0.5405(4) 0.76066(17) 0.088(3) Uani 1 1 d . . . . .
C4L C 0.4227(3) 0.5387(3) 0.74645(15) 0.081(3) Uani 1 1 d . . . . .
C5L C 0.5141(3) 0.4976(4) 0.75977(16) 0.084(3) Uani 1 1 d . . . . .
C6L C 0.5437(3) 0.4726(4) 0.7544(2) 0.103(3) Uani 1 1 d . . . . .
H6L H 0.5420 0.4414 0.7406 0.124 Uiso 1 1 calc R U . . .
C7L C 0.5767(3) 0.4941(5) 0.7696(2) 0.121(4) Uani 1 1 d . . . . .
H7L H 0.5973 0.4759 0.7661 0.145 Uiso 1 1 calc R U . . .
C8L C 0.5812(4) 0.5397(5) 0.7892(2) 0.116(4) Uani 1 1 d . . . . .
C9L C 0.5517(4) 0.6173(5) 0.8113(2) 0.109(4) Uani 1 1 d . . . . .
C10L C 0.5212(4) 0.6452(5) 0.8124(2) 0.106(3) Uani 1 1 d . . . . .
H10L H 0.5227 0.6792 0.8244 0.128 Uiso 1 1 calc R U . . .
C11L C 0.4866(3) 0.6256(4) 0.79635(16) 0.099(3) Uani 1 1 d . . . . .
H11L H 0.4657 0.6469 0.7966 0.119 Uiso 1 1 calc R U . . .
C12L C 0.4858(3) 0.5739(4) 0.78053(16) 0.093(3) Uani 1 1 d . . . . .
C13L C 0.5184(3) 0.5466(4) 0.77914(18) 0.090(3) Uani 1 1 d . . . . .
C14L C 0.5508(3) 0.5673(4) 0.7939(2) 0.096(3) Uani 1 1 d . . . . .
C15L C 0.6140(4) 0.5602(6) 0.8046(3) 0.144(5) Uani 1 1 d . . . . .
C16L C 0.5864(4) 0.6384(6) 0.8288(3) 0.132(4) Uani 1 1 d . . . . .
O1L O 0.6428(3) 0.5410(5) 0.8023(3) 0.191(5) Uani 1 1 d . . . . .
O2L O 0.5896(3) 0.6793(3) 0.84644(18) 0.158(4) Uani 1 1 d . . . . .
N1L N 0.6157(3) 0.6087(5) 0.8241(2) 0.144(4) Uani 1 1 d . . . . .
C17L C 0.6491(3) 0.6264(6) 0.8417(3) 0.171(7) Uani 1 1 d G . . . .
C18L C 0.6586(3) 0.6006(4) 0.8695(4) 0.172(8) Uani 1 1 d G . . . .
C19L C 0.6905(4) 0.6152(6) 0.8888(3) 0.217(10) Uani 1 1 d G . . . .
H19L H 0.6970 0.5976 0.9079 0.260 Uiso 1 1 calc R U . . .
C20L C 0.7128(2) 0.6556(6) 0.8803(4) 0.212(11) Uani 1 1 d G . . . .
H20L H 0.7346 0.6655 0.8934 0.255 Uiso 1 1 calc R U . . .
C21L C 0.7033(4) 0.6813(5) 0.8524(4) 0.248(13) Uani 1 1 d G . . . .
H21L H 0.7186 0.7089 0.8465 0.298 Uiso 1 1 calc R U . . .
C22L C 0.6715(4) 0.6667(6) 0.8331(3) 0.231(10) Uani 1 1 d DG . . . .
C23L C 0.6370(5) 0.5561(10) 0.8792(4) 0.184(7) Uani 1 1 d . . . . .
H23L H 0.6153 0.5514 0.8628 0.220 Uiso 1 1 calc R U . . .
C24L C 0.6245(5) 0.5712(10) 0.9066(4) 0.240(10) Uani 1 1 d . . . . .
H1PP H 0.6103 0.5390 0.9116 0.360 Uiso 1 1 calc R U . . .
H2PP H 0.6101 0.6068 0.9031 0.360 Uiso 1 1 calc R U . . .
H3PP H 0.6449 0.5779 0.9232 0.360 Uiso 1 1 calc R U . . .
C25L C 0.6527(6) 0.4935(9) 0.8866(5) 0.280(13) Uani 1 1 d . . . . .
H4OO H 0.6353 0.4687 0.8929 0.420 Uiso 1 1 calc R U . . .
H5OO H 0.6741 0.4960 0.9026 0.420 Uiso 1 1 calc R U . . .
H6OO H 0.6585 0.4766 0.8689 0.420 Uiso 1 1 calc R U . . .
C26L C 0.6593(8) 0.6984(11) 0.8030(5) 0.471(19) Uani 1 1 d D . . . .
H26 H 0.6427 0.6704 0.7902 0.565 Uiso 1 1 calc R U . . .
C27L C 0.6869(7) 0.7123(13) 0.7853(6) 0.471(19) Uani 1 1 d D . . . .
H7PP H 0.6843 0.6847 0.7688 0.706 Uiso 1 1 d R U . . .
H8PP H 0.7107 0.7092 0.7980 0.706 Uiso 1 1 d DR U . . .
H9PP H 0.6829 0.7521 0.7775 0.706 Uiso 1 1 d R U . . .
C28L C 0.6374(8) 0.7546(13) 0.8030(7) 0.471(19) Uani 1 1 d D . . . .
H1O4 H 0.6390 0.7783 0.7858 0.706 Uiso 1 1 d R U . . .
H1O5 H 0.6461 0.7773 0.8212 0.706 Uiso 1 1 d R U . . .
H1O6 H 0.6127 0.7436 0.8015 0.706 Uiso 1 1 d R U . . .
C1M C 0.3908(3) 0.5667(3) 0.74871(13) 0.077(3) Uani 1 1 d . . . . .
C2M C 0.3775(3) 0.5972(3) 0.76974(16) 0.084(3) Uani 1 1 d . . . . .
C3M C 0.3413(3) 0.6100(3) 0.75785(16) 0.081(3) Uani 1 1 d . . . . .
C4M C 0.3324(3) 0.5895(3) 0.72894(14) 0.079(3) Uani 1 1 d . . . . .
C5M C 0.3855(3) 0.6101(3) 0.80204(15) 0.085(3) Uani 1 1 d . . . . .
C6M C 0.4137(3) 0.6031(3) 0.82556(15) 0.089(3) Uani 1 1 d . . . . .
H6M H 0.4358 0.5901 0.8226 0.107 Uiso 1 1 calc R U . . .
C7M C 0.4095(3) 0.6159(4) 0.85498(15) 0.101(3) Uani 1 1 d . . . . .
H7M H 0.4293 0.6122 0.8713 0.121 Uiso 1 1 calc R U . . .
C8M C 0.3784(3) 0.6329(4) 0.85986(15) 0.096(3) Uani 1 1 d . . . . .
C9M C 0.3135(3) 0.6517(4) 0.83781(15) 0.095(3) Uani 1 1 d . . . . .
C10M C 0.2854(3) 0.6503(3) 0.81361(15) 0.090(3) Uani 1 1 d . . . . .
H10M H 0.2621 0.6576 0.8159 0.109 Uiso 1 1 calc R U . . .
C11M C 0.2913(3) 0.6376(4) 0.78496(16) 0.092(3) Uani 1 1 d . . . . .
H11M H 0.2719 0.6353 0.7682 0.110 Uiso 1 1 calc R U . . .
C12M C 0.3243(3) 0.6290(3) 0.78172(14) 0.083(3) Uani 1 1 d . . . . .
C13M C 0.3526(3) 0.6288(3) 0.80694(14) 0.083(3) Uani 1 1 d . . . . .
C14M C 0.3486(3) 0.6392(4) 0.83587(16) 0.092(3) Uani 1 1 d . . . . .
C15M C 0.3717(4) 0.6461(5) 0.88998(18) 0.126(4) Uani 1 1 d . . . . .
C16M C 0.3066(4) 0.6643(5) 0.86804(16) 0.107(4) Uani 1 1 d . . . . .
O1M O 0.3963(2) 0.6424(4) 0.91243(13) 0.160(4) Uani 1 1 d . . . . .
O2M O 0.2787(2) 0.6761(3) 0.87258(12) 0.128(3) Uani 1 1 d . . . . .
N1M N 0.3372(3) 0.6634(4) 0.89102(13) 0.119(3) Uani 1 1 d . . . . .
C17M C 0.3312(4) 0.6776(6) 0.92049(18) 0.141(5) Uani 1 1 d . . . . .
C18M C 0.3223(4) 0.6289(7) 0.9366(2) 0.166(7) Uani 1 1 d . . . . .
C19M C 0.3147(4) 0.6441(7) 0.9642(2) 0.191(8) Uani 1 1 d . . . . .
H19M H 0.3081 0.6152 0.9766 0.230 Uiso 1 1 calc R U . . .
C20M C 0.3173(4) 0.7050(8) 0.9730(2) 0.167(7) Uani 1 1 d . . . . .
H20M H 0.3116 0.7154 0.9911 0.200 Uiso 1 1 calc R U . . .
C21M C 0.3272(5) 0.7466(8) 0.9569(2) 0.184(8) Uani 1 1 d . . . . .
H21M H 0.3290 0.7853 0.9645 0.221 Uiso 1 1 calc R U . . .
C22M C 0.3353(4) 0.7367(6) 0.9291(2) 0.143(5) Uani 1 1 d . . . . .
C23M C 0.3184(7) 0.5644(7) 0.9257(3) 0.205(11) Uani 1 1 d . . . . .
H23M H 0.3261 0.5640 0.9066 0.246 Uiso 1 1 calc R U . . .
C24M C 0.2804(6) 0.5401(11) 0.9181(5) 0.278(15) Uani 1 1 d . . . . .
H1RR H 0.2652 0.5657 0.9036 0.417 Uiso 1 1 calc R U . . .
H2RR H 0.2714 0.5384 0.9362 0.417 Uiso 1 1 calc R U . . .
H3RR H 0.2803 0.5008 0.9098 0.417 Uiso 1 1 calc R U . . .
C25M C 0.3450(7) 0.5270(8) 0.9470(4) 0.345(19) Uani 1 1 d . . . . .
H4PP H 0.3675 0.5482 0.9525 0.518 Uiso 1 1 d R U . . .
H5PP H 0.3485 0.4901 0.9374 0.518 Uiso 1 1 d R U . . .
H6PP H 0.3365 0.5189 0.9648 0.518 Uiso 1 1 d R U . . .
C26M C 0.3463(5) 0.7859(6) 0.9102(2) 0.157(6) Uani 1 1 d . . . . .
H26M H 0.3571 0.7678 0.8949 0.189 Uiso 1 1 calc R U . . .
C27M C 0.3705(8) 0.8242(11) 0.9274(5) 0.40(2) Uani 1 1 d . . . . .
H7QQ H 0.3787 0.8519 0.9144 0.595 Uiso 1 1 calc R U . . .
H8QQ H 0.3906 0.8021 0.9389 0.595 Uiso 1 1 calc R U . . .
H9QQ H 0.3591 0.8456 0.9409 0.595 Uiso 1 1 calc R U . . .
C28M C 0.3119(6) 0.8151(9) 0.8949(4) 0.304(15) Uani 1 1 d . . . . .
H1O7 H 0.2973 0.7876 0.8811 0.456 Uiso 1 1 calc R U . . .
H1O8 H 0.3169 0.8494 0.8840 0.456 Uiso 1 1 calc R U . . .
H1O9 H 0.2991 0.8273 0.9098 0.456 Uiso 1 1 calc R U . . .
C1N C 0.3022(3) 0.5902(3) 0.70545(14) 0.085(3) Uani 1 1 d . . . . .
C2N C 0.2715(3) 0.6228(4) 0.69954(15) 0.091(3) Uani 1 1 d . . . . .
C3N C 0.2493(3) 0.6038(4) 0.67162(14) 0.084(3) Uani 1 1 d . . . . .
C4N C 0.2688(3) 0.5627(3) 0.65959(15) 0.083(3) Uani 1 1 d . . . . .
C5N C 0.2550(3) 0.6764(3) 0.70820(15) 0.086(3) Uani 1 1 d . . . . .
C6N C 0.2645(3) 0.7197(4) 0.72898(15) 0.092(3) Uani 1 1 d . . . . .
H6N H 0.2860 0.7173 0.7436 0.111 Uiso 1 1 calc R U . . .
C7N C 0.2414(3) 0.7683(4) 0.72833(17) 0.092(3) Uani 1 1 d . . . . .
H7N H 0.2482 0.7989 0.7423 0.110 Uiso 1 1 calc R U . . .
C8N C 0.2097(3) 0.7718(3) 0.70791(17) 0.089(3) Uani 1 1 d . . . . .
C9N C 0.1677(3) 0.7274(4) 0.66463(16) 0.090(3) Uani 1 1 d . . . . .
C10N C 0.1604(3) 0.6824(4) 0.64320(15) 0.091(3) Uani 1 1 d . . . . .
H10N H 0.1383 0.6809 0.6292 0.109 Uiso 1 1 calc R U . . .
C11N C 0.1868(3) 0.6391(4) 0.64297(16) 0.090(3) Uani 1 1 d . . . . .
H11N H 0.1827 0.6101 0.6279 0.108 Uiso 1 1 calc R U . . .
C12N C 0.2184(3) 0.6389(4) 0.66425(15) 0.083(3) Uani 1 1 d . . . . .
C13N C 0.2238(3) 0.6820(4) 0.68660(16) 0.085(3) Uani 1 1 d . . . . .
C14N C 0.1997(3) 0.7259(4) 0.68636(14) 0.090(3) Uani 1 1 d . . . . .
C15N C 0.1839(3) 0.8197(4) 0.70705(18) 0.097(3) Uani 1 1 d . . . . .
C16N C 0.1427(3) 0.7741(4) 0.66516(18) 0.095(3) Uani 1 1 d . . . . .
O1N O 0.1910(2) 0.8619(3) 0.72508(12) 0.120(3) Uani 1 1 d . . . . .
O2N O 0.1130(2) 0.7753(3) 0.64831(14) 0.117(2) Uani 1 1 d . . . . .
N1N N 0.1535(3) 0.8186(3) 0.68557(14) 0.093(2) Uani 1 1 d . . . . .
C17N C 0.1270(3) 0.8648(4) 0.68613(17) 0.097(3) Uani 1 1 d . . . . .
C18N C 0.1049(3) 0.8580(4) 0.70528(19) 0.110(4) Uani 1 1 d . . . . .
C19N C 0.0801(4) 0.9012(5) 0.7050(2) 0.128(4) Uani 1 1 d . . . . .
H19N H 0.0647 0.8982 0.7181 0.154 Uiso 1 1 calc R U . . .
C20N C 0.0770(4) 0.9496(5) 0.6859(2) 0.135(5) Uani 1 1 d . . . . .
H20N H 0.0589 0.9778 0.6850 0.162 Uiso 1 1 calc R U . . .
C21N C 0.1007(4) 0.9549(5) 0.6687(2) 0.137(5) Uani 1 1 d . . . . .
H21N H 0.0992 0.9886 0.6565 0.165 Uiso 1 1 calc R U . . .
C22N C 0.1270(4) 0.9142(4) 0.66773(19) 0.116(4) Uani 1 1 d . . . . .
C23N C 0.1067(4) 0.8053(4) 0.7252(2) 0.113(4) Uani 1 1 d . . . . .
H23N H 0.1273 0.7812 0.7230 0.136 Uiso 1 1 calc R U . . .
C24N C 0.1134(3) 0.8243(5) 0.7578(2) 0.137(5) Uani 1 1 d . . . . .
H1SS H 0.1350 0.8479 0.7628 0.206 Uiso 1 1 calc R U . . .
H2SS H 0.1162 0.7897 0.7705 0.206 Uiso 1 1 calc R U . . .
H3SS H 0.0934 0.8476 0.7607 0.206 Uiso 1 1 calc R U . . .
C25N C 0.0749(4) 0.7679(5) 0.7173(2) 0.133(4) Uani 1 1 d . . . . .
H4RR H 0.0777 0.7342 0.7307 0.200 Uiso 1 1 calc R U . . .
H5RR H 0.0718 0.7542 0.6968 0.200 Uiso 1 1 calc R U . . .
H6RR H 0.0541 0.7904 0.7191 0.200 Uiso 1 1 calc R U . . .
C26N C 0.1534(4) 0.9221(5) 0.6485(2) 0.143(5) Uani 1 1 d . . . . .
H26N H 0.1728 0.8931 0.6552 0.172 Uiso 1 1 calc R U . . .
C27N C 0.1360(5) 0.9084(8) 0.6165(3) 0.228(9) Uani 1 1 d . . . . .
H7RR H 0.1533 0.9130 0.6043 0.343 Uiso 1 1 calc R U . . .
H8RR H 0.1162 0.9352 0.6095 0.343 Uiso 1 1 calc R U . . .
H9RR H 0.1273 0.8681 0.6150 0.343 Uiso 1 1 calc R U . . .
C28N C 0.1701(4) 0.9831(6) 0.6509(4) 0.196(7) Uani 1 1 d . . . . .
H110 H 0.1872 0.9851 0.6384 0.294 Uiso 1 1 calc R U . . .
H111 H 0.1823 0.9907 0.6716 0.294 Uiso 1 1 calc R U . . .
H112 H 0.1517 1.0125 0.6444 0.294 Uiso 1 1 calc R U . . .
C11 C 0.5741(5) 0.7995(10) 0.7345(4) 0.246(4) Uani 1 1 d D . . . .
C21 C 0.5511(5) 0.8032(10) 0.7541(3) 0.246(4) Uani 1 1 d . . . . .
H21 H 0.5466 0.8386 0.7632 0.296 Uiso 1 1 calc R U . . .
C31 C 0.5360(5) 0.7509(10) 0.7585(4) 0.246(4) Uani 1 1 d . . . . .
H31 H 0.5246 0.7505 0.7745 0.296 Uiso 1 1 calc R U . . .
C41 C 0.5345(6) 0.6943(9) 0.7419(4) 0.246(4) Uani 1 1 d D . . . .
H41 H 0.5154 0.6676 0.7394 0.296 Uiso 1 1 calc R U . . .
C51 C 0.5626(5) 0.6857(9) 0.7313(4) 0.246(4) Uani 1 1 d D . . . .
H51 H 0.5714 0.6479 0.7284 0.296 Uiso 1 1 calc R U . . .
C61 C 0.5790(5) 0.7396(9) 0.7241(4) 0.246(4) Uani 1 1 d D . . . .
H61 H 0.5947 0.7358 0.7113 0.296 Uiso 1 1 calc R U . . .
C71 C 0.5888(5) 0.8544(8) 0.7248(4) 0.246(4) Uani 1 1 d D . . . .
H71A H 0.5777 0.8902 0.7299 0.370 Uiso 1 1 d R U . . .
H71B H 0.5856 0.8520 0.7032 0.370 Uiso 1 1 d R U . . .
H71C H 0.6141 0.8549 0.7342 0.370 Uiso 1 1 d R U . . .
C12 C 0.4168(4) 0.4797(7) 0.5319(5) 0.324(7) Uani 1 1 d DG . . . .
C22 C 0.3907(6) 0.4724(7) 0.5060(4) 0.324(7) Uani 1 1 d G . . . .
H22 H 0.3922 0.4411 0.4930 0.389 Uiso 1 1 calc R U . . .
C32 C 0.3624(4) 0.5109(10) 0.4993(3) 0.324(7) Uani 1 1 d G . . . .
H32 H 0.3445 0.5060 0.4816 0.389 Uiso 1 1 calc R U . . .
C42 C 0.3601(4) 0.5568(8) 0.5184(5) 0.324(7) Uani 1 1 d G . . . .
H42 H 0.3408 0.5831 0.5138 0.389 Uiso 1 1 calc R U . . .
C52 C 0.3862(6) 0.5641(6) 0.5443(4) 0.324(7) Uani 1 1 d G . . . .
H52 H 0.3847 0.5954 0.5573 0.389 Uiso 1 1 calc R U . . .
C62 C 0.4145(4) 0.5255(9) 0.5510(3) 0.324(7) Uani 1 1 d DG . . . .
H62 H 0.4324 0.5305 0.5687 0.389 Uiso 1 1 calc R U . . .
C72 C 0.4465(5) 0.4351(9) 0.5339(5) 0.324(7) Uani 1 1 d D . . . .
H72A H 0.4553 0.4240 0.5548 0.486 Uiso 1 1 d R U . . .
H72B H 0.4657 0.4524 0.5265 0.486 Uiso 1 1 d R U . . .
H72C H 0.4376 0.4003 0.5222 0.486 Uiso 1 1 d R U . . .
O1Z O 0.4527(11) 0.3311(17) 0.8913(11) 0.329(19) Uiso 0.5 1 d D . P A 1
H1Z H 0.4418 0.3630 0.8902 0.494 Uiso 0.5 1 d R U P A 1
C1Z C 0.4701(13) 0.318(2) 0.8680(9) 0.27(2) Uiso 0.5 1 d D . P A 1
H1Z1 H 0.4831 0.3550 0.8687 0.403 Uiso 0.5 1 d R U P A 1
H1Z2 H 0.4557 0.3118 0.8479 0.403 Uiso 0.5 1 d R U P A 1
H1Z3 H 0.4869 0.2858 0.8735 0.403 Uiso 0.5 1 d R U P A 1
O2Z O 0.4685(11) 0.3366(16) 0.9188(9) 0.315(18) Uiso 0.5 1 d D . P B 2
H2Z H 0.4868 0.3305 0.9322 0.472 Uiso 0.5 1 d R U P B 2
C2Z C 0.4440(13) 0.381(2) 0.9227(12) 0.34(3) Uiso 0.5 1 d D . P B 2
H2Z1 H 0.4212 0.3650 0.9242 0.515 Uiso 0.5 1 d R U P B 2
H2Z2 H 0.4401 0.4133 0.9083 0.515 Uiso 0.5 1 d R U P B 2
H2Z3 H 0.4566 0.3961 0.9421 0.515 Uiso 0.5 1 d R U P B 2
O3Z O 0.5100(8) 0.3263(11) 0.8531(7) 0.242(12) Uiso 0.5 1 d D . P C 3
H3Z H 0.5086 0.3305 0.8349 0.363 Uiso 0.5 1 d R U P C 3
C3Z C 0.5477(8) 0.3156(15) 0.8658(8) 0.195(14) Uiso 0.5 1 d D . P C 3
H3Z1 H 0.5473 0.2908 0.8829 0.293 Uiso 0.5 1 d R U P C 3
H3Z2 H 0.5614 0.3510 0.8725 0.293 Uiso 0.5 1 d R U P C 3
H3Z3 H 0.5586 0.2942 0.8520 0.293 Uiso 0.5 1 d R U P C 3
O4Z O 0.5145(7) 0.5850(11) 0.8849(6) 0.198(9) Uiso 0.5 1 d D . P D 4
H4Z H 0.5016 0.6002 0.8951 0.297 Uiso 0.5 1 d R U P D 4
C4Z C 0.4970(11) 0.5332(17) 0.8714(12) 0.22(2) Uiso 0.5 1 d D . P D 4
H4Z1 H 0.5148 0.5063 0.8671 0.328 Uiso 0.5 1 d R U P D 4
H4Z2 H 0.4810 0.5452 0.8528 0.328 Uiso 0.5 1 d R U P D 4
H4Z3 H 0.4836 0.5136 0.8840 0.328 Uiso 0.5 1 d R U P D 4
O5Z O 0.5225(11) 0.4960(19) 0.8589(9) 0.294(19) Uiso 0.4 1 d D . P E 5
H5Z H 0.5292 0.4703 0.8720 0.441 Uiso 0.4 1 d R U P E 5
C5Z C 0.511(2) 0.549(3) 0.8701(18) 0.28(4) Uiso 0.4 1 d D . P E 5
H5Z1 H 0.5271 0.5461 0.8896 0.413 Uiso 0.4 1 d R U P E 5
H5Z2 H 0.4878 0.5627 0.8724 0.413 Uiso 0.4 1 d R U P E 5
H5Z3 H 0.5201 0.5758 0.8575 0.413 Uiso 0.4 1 d R U P E 5
O6Z O 0.4878(8) 0.5850(12) 0.9159(7) 0.256(12) Uiso 0.5 1 d D . P F 6
H6Z H 0.4959 0.5672 0.9031 0.384 Uiso 0.5 1 d R U P F 6
C6Z C 0.4664(11) 0.543(2) 0.9277(10) 0.26(2) Uiso 0.5 1 d D . P F 6
H6Z1 H 0.4818 0.5228 0.9444 0.388 Uiso 0.5 1 d R U P F 6
H6Z2 H 0.4548 0.5151 0.9128 0.388 Uiso 0.5 1 d R U P F 6
H6Z3 H 0.4485 0.5655 0.9349 0.388 Uiso 0.5 1 d R U P F 6
O7Z O 0.4623(8) 0.5057(14) 0.9125(7) 0.259(14) Uiso 0.5 1 d D . P G 7
H7Z H 0.4424 0.4897 0.9095 0.388 Uiso 0.5 1 d R U P G 7
C7Z C 0.4771(9) 0.4905(14) 0.8877(7) 0.176(12) Uiso 0.5 1 d D . P G 7
H7Z1 H 0.4945 0.5198 0.8854 0.264 Uiso 0.5 1 d R U P G 7
H7Z2 H 0.4599 0.4851 0.8688 0.264 Uiso 0.5 1 d R U P G 7
H7Z3 H 0.4891 0.4534 0.8939 0.264 Uiso 0.5 1 d R U P G 7
O8Z O 0.5224(9) 0.3197(13) 0.9093(8) 0.284(14) Uiso 0.5 1 d D . P H 8
H8Z H 0.5046 0.3260 0.9162 0.426 Uiso 0.5 1 d R U P H 8
C8Z C 0.5217(18) 0.298(3) 0.8799(10) 0.36(3) Uiso 0.5 1 d D . P H 8
H8Z4 H 0.4969 0.2872 0.8728 0.534 Uiso 0.5 1 d R U P H 8
H8Z5 H 0.5369 0.2654 0.8777 0.534 Uiso 0.5 1 d R U P H 8
H8Z6 H 0.5268 0.3315 0.8681 0.534 Uiso 0.5 1 d R U P H 8
O1Y O 0.4918(6) 0.7867(9) 0.6697(5) 0.186(8) Uiso 0.5 1 d D . P I 9
H1Y H 0.4865 0.7591 0.6576 0.280 Uiso 0.5 1 d R U P I 9
C1Y C 0.5098(10) 0.7767(16) 0.6978(7) 0.247(19) Uiso 0.5 1 d D . P I 9
H1Y1 H 0.5224 0.8052 0.7122 0.371 Uiso 0.5 1 d R U P I 9
H1Y2 H 0.5225 0.7395 0.7005 0.371 Uiso 0.5 1 d R U P I 9
H1Y3 H 0.4859 0.7709 0.7008 0.371 Uiso 0.5 1 d R U P I 9
O2Y O 0.4552(7) 0.7848(10) 0.6723(5) 0.204(9) Uiso 0.5 1 d D . P J 10
H2Y H 0.4586 0.8036 0.6883 0.306 Uiso 0.5 1 d R U P J 10
C2Y C 0.4208(7) 0.7961(13) 0.6524(6) 0.160(11) Uiso 0.5 1 d D . P J 10
H2Y1 H 0.4123 0.8327 0.6591 0.240 Uiso 0.5 1 d R U P J 10
H2Y2 H 0.4050 0.7641 0.6548 0.240 Uiso 0.5 1 d R U P J 10
H2Y3 H 0.4214 0.7996 0.6315 0.240 Uiso 0.5 1 d R U P J 10
O3Y O 0.4335(8) 0.7566(13) 0.6447(7) 0.254(13) Uiso 0.5 1 d D . P K 11
H3Y H 0.4403 0.7790 0.6592 0.381 Uiso 0.5 1 d R U P K 11
C3Y C 0.4368(12) 0.7857(18) 0.6185(8) 0.27(2) Uiso 0.5 1 d D . P K 11
H3Y1 H 0.4532 0.8184 0.6242 0.404 Uiso 0.5 1 d R U P K 11
H3Y2 H 0.4145 0.8002 0.6061 0.404 Uiso 0.5 1 d R U P K 11
H3Y3 H 0.4471 0.7569 0.6074 0.404 Uiso 0.5 1 d R U P K 11
O4Y O 0.4867(8) 0.7869(11) 0.6253(6) 0.249(11) Uiso 0.5 1 d D . P L 12
H4Y H 0.4823 0.8052 0.6398 0.373 Uiso 0.5 1 d R U P L 12
C4Y C 0.5256(7) 0.7903(13) 0.6296(6) 0.173(11) Uiso 0.5 1 d D . P L 12
H4Y1 H 0.5291 0.8034 0.6104 0.259 Uiso 0.5 1 d R U P L 12
H4Y2 H 0.5362 0.7516 0.6342 0.259 Uiso 0.5 1 d R U P L 12
H4Y3 H 0.5368 0.8180 0.6451 0.259 Uiso 0.5 1 d R U P L 12
O2X O 0.5800(5) 0.1709(6) 0.7511(4) 0.251(8) Uani 1 1 d D . . . .
H2X H 0.5894 0.1440 0.7432 0.377 Uiso 1 1 d R U . . .
C2X C 0.6055(7) 0.2049(12) 0.7715(6) 0.36(2) Uani 1 1 d D . . . .
H2X1 H 0.6087 0.2443 0.7643 0.542 Uiso 1 1 d R U . . .
H2X2 H 0.6281 0.1840 0.7752 0.542 Uiso 1 1 d R U . . .
H2X3 H 0.5975 0.2075 0.7899 0.542 Uiso 1 1 d R U . . .
O3X O 0.5719(3) 0.2554(5) 0.7097(2) 0.214(5) Uani 1 1 d D . . . .
H3X H 0.5712 0.2299 0.7226 0.321 Uiso 1 1 d R U . . .
C3X C 0.6018(4) 0.2445(9) 0.6970(4) 0.296(13) Uani 1 1 d D . . . .
H3X1 H 0.5940 0.2442 0.6753 0.444 Uiso 1 1 d R U . . .
H3X2 H 0.6110 0.2059 0.7040 0.444 Uiso 1 1 d DR U . . .
H3X3 H 0.6203 0.2739 0.7032 0.444 Uiso 1 1 d R U . . .
O4X O 0.2242(9) 0.8314(15) 0.6305(7) 0.200(12) Uiso 0.4 1 d D . P M 13
H4X H 0.2146 0.8636 0.6249 0.300 Uiso 0.4 1 d R U P M 13
C4X C 0.220(5) 0.826(8) 0.6600(17) 1.0(2) Uiso 0.4 1 d D . P M 13
H4X1 H 0.2224 0.8632 0.6708 1.476 Uiso 0.4 1 d R U P M 13
H4X2 H 0.2386 0.7993 0.6696 1.476 Uiso 0.4 1 d R U P M 13
H4X3 H 0.1968 0.8088 0.6601 1.476 Uiso 0.4 1 d R U P M 13
O5X O 0.6187(4) 0.0864(6) 0.7311(3) 0.255(6) Uani 1 1 d D . . . .
H5X H 0.6401 0.0802 0.7390 0.382 Uiso 1 1 d DR U . . .
C5X C 0.6071(5) 0.0442(8) 0.7092(3) 0.309(16) Uani 1 1 d D . . . .
H5X1 H 0.5888 0.0610 0.6932 0.464 Uiso 1 1 d DR U . . .
H5X2 H 0.5971 0.0116 0.7183 0.464 Uiso 1 1 d R U . . .
H5X3 H 0.6267 0.0300 0.7011 0.464 Uiso 1 1 d DR U . . .
O6X O 0.3247(6) 0.4618(6) 0.7467(4) 0.338(12) Uani 1 1 d D . . . .
H6X H 0.3357 0.4423 0.7613 0.508 Uiso 1 1 d R U . . .
C6X C 0.2930(5) 0.4827(9) 0.7539(6) 0.38(2) Uani 1 1 d D . . . .
H6X1 H 0.2877 0.4598 0.7701 0.568 Uiso 1 1 d R U . . .
H6X2 H 0.2746 0.4764 0.7358 0.568 Uiso 1 1 d R U . . .
H6X3 H 0.2940 0.5243 0.7591 0.568 Uiso 1 1 d R U . . .
O7X O 0.4953(5) 0.7871(6) 0.8236(3) 0.375(14) Uani 1 1 d D . . . .
H7X H 0.4822 0.7848 0.8064 0.563 Uiso 1 1 d R U . . .
C7X C 0.5181(6) 0.8358(7) 0.8270(4) 0.303(15) Uani 1 1 d D . . . .
H7X1 H 0.5053 0.8680 0.8153 0.455 Uiso 1 1 d R U . . .
H7X2 H 0.5376 0.8235 0.8184 0.455 Uiso 1 1 d R U . . .
H7X3 H 0.5275 0.8487 0.8475 0.455 Uiso 1 1 d R U . . .
O8X O 0.2873(6) 0.0726(9) 0.6535(4) 0.174(8) Uiso 0.5 1 d D . P N 14
H8X H 0.3077 0.0583 0.6565 0.261 Uiso 0.5 1 d R U P N 14
C8X C 0.2704(7) 0.0271(11) 0.6655(6) 0.149(9) Uiso 0.5 1 d D . P N 14
H8X1 H 0.2805 0.0102 0.6850 0.223 Uiso 0.5 1 d R U P N 14
H8X2 H 0.2665 -0.0039 0.6505 0.223 Uiso 0.5 1 d R U P N 14
H8X3 H 0.2478 0.0458 0.6656 0.223 Uiso 0.5 1 d R U P N 14
O9X O 0.5321(7) 0.4243(11) 0.8319(6) 0.232(10) Uiso 0.5 1 d D . P . .
H9X H 0.5285 0.4547 0.8215 0.348 Uiso 0.5 1 d R U P . .
C9X C 0.5693(8) 0.4196(15) 0.8359(7) 0.207(14) Uiso 0.5 1 d D . P . .
H9X1 H 0.5821 0.4565 0.8409 0.310 Uiso 0.5 1 d R U P . .
H9X2 H 0.5769 0.4006 0.8195 0.310 Uiso 0.5 1 d R U P . .
H9X3 H 0.5743 0.3939 0.8533 0.310 Uiso 0.5 1 d R U P . .
O10X O 0.1086(5) 0.6000(9) 0.5729(5) 0.308(10) Uiso 0.8 1 d D . P . .
H10X H 0.0934 0.5908 0.5576 0.462 Uiso 0.8 1 d R U P . .
C10X C 0.1246(6) 0.5525(9) 0.5873(5) 0.200(9) Uiso 0.8 1 d D . P . .
H10A H 0.1503 0.5549 0.5936 0.301 Uiso 0.8 1 d R U P . .
H10H H 0.1179 0.5183 0.5745 0.301 Uiso 0.8 1 d R U P . .
H10O H 0.1146 0.5490 0.6048 0.301 Uiso 0.8 1 d R U P . .
O12X O 0.4536(12) -0.0827(16) 0.5653(8) 0.222(14) Uiso 0.4 1 d D . P O 15
H12X H 0.4458 -0.0583 0.5519 0.333 Uiso 0.4 1 d R U P O 15
C12X C 0.4917(13) -0.082(4) 0.5767(19) 0.47(6) Uiso 0.4 1 d D . P O 15
H12A H 0.4999 -0.0501 0.5662 0.699 Uiso 0.4 1 d R U P O 15
H12B H 0.4998 -0.1195 0.5702 0.699 Uiso 0.4 1 d R U P O 15
H12C H 0.5012 -0.0778 0.5981 0.699 Uiso 0.4 1 d R U P O 15
O13X O 0.6859(8) 0.1475(11) 0.7351(7) 0.293(12) Uiso 0.6 1 d D . P P 16
H13X H 0.6932 0.1779 0.7448 0.440 Uiso 0.6 1 d R U P P 16
C13X C 0.7136(7) 0.1197(12) 0.7260(6) 0.218(13) Uiso 0.6 1 d D . P P 16
H13A H 0.7147 0.1293 0.7057 0.326 Uiso 0.6 1 d R U P P 16
H13B H 0.7104 0.0775 0.7278 0.326 Uiso 0.6 1 d R U P P 16
H13C H 0.7356 0.1318 0.7397 0.326 Uiso 0.6 1 d R U P P 16
O14X O 0.7757(15) 0.765(2) 0.6932(12) 0.39(3) Uiso 0.4 1 d D . P Q 17
H14X H 0.7842 0.7501 0.6798 0.585 Uiso 0.4 1 d R U P Q 17
C14X C 0.7871(13) 0.727(2) 0.7180(11) 0.24(2) Uiso 0.4 1 d D . P Q 17
H14A H 0.8057 0.7419 0.7343 0.356 Uiso 0.4 1 d R U P Q 17
H14B H 0.7954 0.6905 0.7105 0.356 Uiso 0.4 1 d R U P Q 17
H14C H 0.7659 0.7183 0.7252 0.356 Uiso 0.4 1 d R U P Q 17
O15X O 0.7925(6) 0.6048(9) 0.6806(5) 0.221(9) Uiso 0.6 1 d D . P R 18
H15X H 0.8141 0.6010 0.6812 0.331 Uiso 0.6 1 d R U P R 18
C15X C 0.7878(7) 0.6476(12) 0.7014(5) 0.198(12) Uiso 0.6 1 d D . P R 18
H15A H 0.7829 0.6276 0.7187 0.296 Uiso 0.6 1 d R U P R 18
H15B H 0.7678 0.6728 0.6925 0.296 Uiso 0.6 1 d R U P R 18
H15C H 0.8092 0.6713 0.7077 0.296 Uiso 0.6 1 d R U P R 18
O16X O 0.5798(3) 0.3658(6) 0.7226(3) 0.103(4) Uiso 0.5 1 d D . P S 19
H16X H 0.5921 0.3366 0.7205 0.154 Uiso 0.5 1 d R U P S 19
C16X C 0.5540(5) 0.3732(9) 0.6958(4) 0.259(10) Uiso 0.5 1 d D . P S 19
H16A H 0.5326 0.3513 0.6965 0.388 Uiso 0.5 1 d R U P S 19
H16B H 0.5620 0.3617 0.6781 0.388 Uiso 0.5 1 d R U P S 19
H16C H 0.5487 0.4151 0.6950 0.388 Uiso 0.5 1 d R U P S 19
O17X O 0.5834(7) 0.4101(10) 0.6964(6) 0.249(12) Uiso 0.5 1 d D . P T 20
H17X H 0.5998 0.4044 0.7115 0.374 Uiso 0.5 1 d R U P T 20
C17X C 0.5540(5) 0.3732(9) 0.6958(4) 0.259(10) Uiso 0.5 1 d D . P T 20
H17A H 0.5574 0.3523 0.7148 0.388 Uiso 0.5 1 d R U P T 20
H17B H 0.5509 0.3457 0.6796 0.388 Uiso 0.5 1 d R U P T 20
H17C H 0.5324 0.3977 0.6934 0.388 Uiso 0.5 1 d R U P T 20
O18X O 0.1423(5) 0.7025(9) 0.4074(4) 0.152(6) Uiso 0.5 1 d D . P U 21
H18X H 0.1285 0.6740 0.4063 0.229 Uiso 0.5 1 d R U P U 21
C18X C 0.1489(8) 0.7090(14) 0.3785(5) 0.182(12) Uiso 0.5 1 d D . P U 21
H18A H 0.1598 0.7475 0.3782 0.272 Uiso 0.5 1 d R U P U 21
H18B H 0.1272 0.7069 0.3628 0.272 Uiso 0.5 1 d R U P U 21
H18C H 0.1654 0.6787 0.3753 0.272 Uiso 0.5 1 d R U P U 21
O19X O 0.1279(6) 0.6472(9) 0.3551(5) 0.196(8) Uiso 0.5 1 d D . P V 22
H19X H 0.1106 0.6241 0.3518 0.294 Uiso 0.5 1 d R U P V 22
C19X C 0.1252(9) 0.6661(15) 0.3834(6) 0.208(15) Uiso 0.5 1 d D . P V 22
H19A H 0.1495 0.6582 0.3943 0.312 Uiso 0.5 1 d R U P V 22
H19H H 0.1087 0.6473 0.3936 0.312 Uiso 0.5 1 d R U P V 22
H19O H 0.1210 0.7083 0.3825 0.312 Uiso 0.5 1 d R U P V 22
O20X O 0.5093(7) 0.3438(11) 0.5573(6) 0.239(11) Uiso 0.5 1 d D . P W 23
H20X H 0.5014 0.3262 0.5413 0.359 Uiso 0.5 1 d R U P W 23
C20X C 0.5370(9) 0.3086(16) 0.5745(8) 0.236(18) Uiso 0.5 1 d D . P W 23
H20A H 0.5567 0.3352 0.5821 0.353 Uiso 0.5 1 d R U P W 23
H20H H 0.5445 0.2785 0.5622 0.353 Uiso 0.5 1 d R U P W 23
H20O H 0.5296 0.2900 0.5911 0.353 Uiso 0.5 1 d R U P W 23
O21X O 0.5726(9) 0.3153(13) 0.5928(7) 0.276(13) Uiso 0.5 1 d D . P X 24
H21X H 0.5904 0.3258 0.5869 0.413 Uiso 0.5 1 d R U P X 24
C21X C 0.5734(9) 0.2549(13) 0.5957(7) 0.206(14) Uiso 0.5 1 d D . P X 24
H21A H 0.5958 0.2391 0.5930 0.309 Uiso 0.5 1 d R U P X 24
H21H H 0.5539 0.2392 0.5803 0.309 Uiso 0.5 1 d R U P X 24
H21O H 0.5702 0.2437 0.6153 0.309 Uiso 0.5 1 d R U P X 24
O22X O 0.5233(10) 0.1711(15) 0.5365(7) 0.241(14) Uiso 0.4 1 d D . P Y 85
H22X H 0.5204 0.1384 0.5437 0.361 Uiso 0.4 1 d R U P Y 85
C22X C 0.5572(12) 0.195(3) 0.5496(14) 0.34(4) Uiso 0.4 1 d D . P Y 85
H22A H 0.5687 0.1769 0.5685 0.517 Uiso 0.4 1 d R U P Y 85
H22B H 0.5599 0.2378 0.5514 0.517 Uiso 0.4 1 d R U P Y 85
H22C H 0.5680 0.1812 0.5339 0.517 Uiso 0.4 1 d R U P Y 85
O23X O 0.6914(9) 0.2397(15) 0.5755(8) 0.254(15) Uiso 0.4 1 d D . P . .
H23X H 0.7081 0.2204 0.5860 0.381 Uiso 0.4 1 d R U P . .
C23X C 0.6695(13) 0.197(2) 0.5573(11) 0.28(3) Uiso 0.4 1 d D . P . .
H23A H 0.6446 0.2050 0.5563 0.416 Uiso 0.4 1 d R U P . .
H23H H 0.6746 0.1559 0.5632 0.416 Uiso 0.4 1 d R U P . .
H23O H 0.6743 0.2032 0.5377 0.416 Uiso 0.4 1 d R U P . .
O24X O 0.4735(7) 0.1485(10) 0.4408(5) 0.222(10) Uiso 0.5 1 d D . P Z 25
H2X4 H 0.4947 0.1481 0.4396 0.333 Uiso 0.5 1 d R U P Z 25
C24X C 0.4564(7) 0.0990(11) 0.4275(6) 0.155(10) Uiso 0.5 1 d D . P Z 25
H201 H 0.4704 0.0635 0.4331 0.232 Uiso 0.5 1 d R U P Z 25
H202 H 0.4528 0.1055 0.4061 0.232 Uiso 0.5 1 d R U P Z 25
H203 H 0.4334 0.0944 0.4324 0.232 Uiso 0.5 1 d R U P Z 25
O25X O 0.3086(8) -0.0155(13) 0.6850(6) 0.254(12) Uiso 0.5 1 d D . P A 26
H2X5 H 0.3270 -0.0162 0.6987 0.381 Uiso 0.5 1 d R U P A 26
C25X C 0.2789(9) -0.0440(14) 0.6934(7) 0.200(14) Uiso 0.5 1 d D . P A 26
H204 H 0.2863 -0.0516 0.7147 0.299 Uiso 0.5 1 d R U P A 26
H205 H 0.2733 -0.0810 0.6827 0.299 Uiso 0.5 1 d R U P A 26
H206 H 0.2580 -0.0188 0.6893 0.299 Uiso 0.5 1 d R U P A 26
O26X O 0.6421(6) 0.4149(12) 0.5836(5) 0.274(11) Uiso 0.6 1 d D . P . .
H26X H 0.6311 0.4372 0.5702 0.411 Uiso 0.6 1 d R U P . .
C26X C 0.6501(14) 0.3627(17) 0.5710(11) 0.45(4) Uiso 0.6 1 d D . P . .
H26A H 0.6293 0.3585 0.5546 0.672 Uiso 0.6 1 d R U P . .
H26H H 0.6484 0.3356 0.5870 0.672 Uiso 0.6 1 d R U P . .
H26L H 0.6714 0.3539 0.5640 0.672 Uiso 0.6 1 d R U P . .
O27X O 0.0892(8) 0.4706(12) 0.5547(6) 0.427(16) Uiso 0.8 1 d D . P . .
H2X7 H 0.0996 0.4403 0.5510 0.640 Uiso 0.8 1 d R U P . .
C27X C 0.0628(8) 0.4840(12) 0.5278(7) 0.313(16) Uiso 0.8 1 d D . P . .
H207 H 0.0476 0.5141 0.5333 0.470 Uiso 0.8 1 d R U P . .
H208 H 0.0487 0.4493 0.5207 0.470 Uiso 0.8 1 d R U P . .
H209 H 0.0734 0.4990 0.5121 0.470 Uiso 0.8 1 d R U P . .
O28X O 0.1728(13) 0.7866(19) 0.4629(11) 0.32(2) Uiso 0.4 1 d D . P B 27
H2X8 H 0.1712 0.7774 0.4451 0.475 Uiso 0.4 1 d R U P B 27
C28X C 0.2100(15) 0.778(5) 0.473(2) 0.59(9) Uiso 0.4 1 d D . P B 27
H291 H 0.2155 0.8184 0.4797 0.891 Uiso 0.4 1 d R U P B 27
H292 H 0.2248 0.7673 0.4592 0.891 Uiso 0.4 1 d R U P B 27
H293 H 0.2146 0.7517 0.4897 0.891 Uiso 0.4 1 d R U P B 27
O29X O 0.0430(7) 1.0401(12) 0.4722(6) 0.249(12) Uiso 0.5 1 d D . P C 28
H29X H 0.0311 1.0097 0.4671 0.373 Uiso 0.5 1 d R U P C 28
C29X C 0.0564(11) 1.0582(17) 0.4472(8) 0.250(19) Uiso 0.5 1 d D . P C 28
H29A H 0.0448 1.0931 0.4372 0.375 Uiso 0.5 1 d R U P C 28
H29B H 0.0546 1.0263 0.4328 0.375 Uiso 0.5 1 d R U P C 28
H29C H 0.0814 1.0668 0.4557 0.375 Uiso 0.5 1 d R U P C 28
O30X O 0.0891(9) 0.0915(14) 0.5090(8) 0.308(16) Uiso 0.5 1 d D . P D 29
H30X H 0.0760 0.0644 0.5125 0.462 Uiso 0.5 1 d R U P D 29
C30X C 0.0922(12) 0.0799(18) 0.4788(8) 0.243(18) Uiso 0.5 1 d D . P D 29
H30A H 0.0996 0.1169 0.4716 0.364 Uiso 0.5 1 d R U P D 29
H30B H 0.0710 0.0656 0.4649 0.364 Uiso 0.5 1 d R U P D 29
H30C H 0.1112 0.0511 0.4806 0.364 Uiso 0.5 1 d R U P D 29
O31X O 0.2710(8) 0.7723(12) 0.5838(6) 0.258(12) Uiso 0.5 1 d D . P E 30
H31X H 0.2658 0.7703 0.6003 0.387 Uiso 0.5 1 d R U P E 30
C31X C 0.3021(8) 0.7431(13) 0.5884(6) 0.162(11) Uiso 0.5 1 d D . P E 30
H31A H 0.3239 0.7631 0.5983 0.242 Uiso 0.5 1 d R U P E 30
H31B H 0.3029 0.7340 0.5679 0.242 Uiso 0.5 1 d R U P E 30
H31C H 0.2997 0.7069 0.5990 0.242 Uiso 0.5 1 d R U P E 30
O32X O 0.3291(11) 0.7095(15) 0.5745(8) 0.325(17) Uiso 0.5 1 d D . P F 31
H32X H 0.3244 0.6822 0.5622 0.487 Uiso 0.5 1 d R U P F 31
C32X C 0.3669(12) 0.713(2) 0.5859(12) 0.37(3) Uiso 0.5 1 d D . P F 31
H32A H 0.3786 0.7170 0.5695 0.549 Uiso 0.5 1 d R U P F 31
H32B H 0.3752 0.6780 0.5973 0.549 Uiso 0.5 1 d R U P F 31
H32C H 0.3725 0.7476 0.5989 0.549 Uiso 0.5 1 d R U P F 31
O33X O 0.1946(15) 0.474(2) 0.6530(12) 0.25(2) Uiso 0.3 1 d D . P G 32
H33X H 0.2043 0.4986 0.6442 0.375 Uiso 0.3 1 d R U P G 32
C33X C 0.221(3) 0.449(5) 0.677(3) 0.56(10) Uiso 0.3 1 d D . P G 32
H33A H 0.2101 0.4272 0.6904 0.838 Uiso 0.3 1 d R U P G 32
H33B H 0.2390 0.4753 0.6876 0.838 Uiso 0.3 1 d R U P G 32
H33C H 0.2321 0.4208 0.6654 0.838 Uiso 0.3 1 d R U P G 32
O34X O -0.0389(10) 0.7186(18) 0.4334(8) 0.332(18) Uiso 0.5 1 d D . P H 33
H34X H -0.0397 0.6859 0.4250 0.498 Uiso 0.5 1 d R U P H 33
C34X C -0.0383(16) 0.767(2) 0.4144(12) 0.39(4) Uiso 0.5 1 d D . P H 33
H34A H -0.0511 0.8009 0.4194 0.585 Uiso 0.5 1 d R U P H 33
H34B H -0.0500 0.7528 0.3946 0.585 Uiso 0.5 1 d R U P H 33
H34C H -0.0140 0.7784 0.4145 0.585 Uiso 0.5 1 d R U P H 33
O35X O 0.2278(11) 0.8546(18) 0.5568(10) 0.40(2) Uiso 0.5 1 d D . P I 34
H35X H 0.2396 0.8857 0.5585 0.594 Uiso 0.5 1 d R U P I 34
C35X C 0.1914(11) 0.866(2) 0.5418(10) 0.26(2) Uiso 0.5 1 d D . P I 34
H35A H 0.1759 0.8581 0.5553 0.392 Uiso 0.5 1 d R U P I 34
H35B H 0.1847 0.8404 0.5244 0.392 Uiso 0.5 1 d R U P I 34
H35C H 0.1892 0.9066 0.5355 0.392 Uiso 0.5 1 d R U P I 34
O36X O 0.5385(8) 0.7392(12) 0.8949(7) 0.268(13) Uiso 0.5 1 d D . P J 64
H36X H 0.5411 0.7603 0.9101 0.402 Uiso 0.5 1 d R U P J 64
C36X C 0.5020(9) 0.7349(17) 0.8782(9) 0.246(18) Uiso 0.5 1 d D . P J 64
H36A H 0.4874 0.7450 0.8920 0.368 Uiso 0.5 1 d R U P J 64
H36B H 0.4956 0.6958 0.8701 0.368 Uiso 0.5 1 d R U P J 64
H36C H 0.4981 0.7634 0.8620 0.368 Uiso 0.5 1 d R U P J 64
O37X O 0.3053(11) 0.7052(16) 0.5133(8) 0.280(17) Uiso 0.4 1 d D . P . .
H37X H 0.3037 0.6693 0.5165 0.419 Uiso 0.4 1 d R U P . .
C37X C 0.2760(13) 0.736(2) 0.5208(12) 0.31(3) Uiso 0.4 1 d D . P . .
H37A H 0.2669 0.7619 0.5040 0.460 Uiso 0.4 1 d R U P . .
H37B H 0.2819 0.7588 0.5391 0.460 Uiso 0.4 1 d R U P . .
H37C H 0.2580 0.7068 0.5222 0.460 Uiso 0.4 1 d R U P . .
O38X O 0.5271(10) -0.1032(17) 0.5032(8) 0.355(19) Uiso 0.5 1 d D . P . .
H38X H 0.5388 -0.1164 0.4915 0.533 Uiso 0.5 1 d R U P . .
C38X C 0.5119(11) -0.0456(16) 0.4949(10) 0.28(2) Uiso 0.5 1 d D . P . .
H38A H 0.5219 -0.0145 0.5089 0.422 Uiso 0.5 1 d R U P . .
H38B H 0.4863 -0.0475 0.4928 0.422 Uiso 0.5 1 d R U P . .
H38C H 0.5169 -0.0375 0.4756 0.422 Uiso 0.5 1 d R U P . .
O39X O 0.2786(7) 0.3521(13) 0.6901(6) 0.229(11) Uiso 0.5 1 d D . P K 35
H39X H 0.2983 0.3690 0.6939 0.344 Uiso 0.5 1 d R U P K 35
C39X C 0.2509(9) 0.3940(14) 0.6834(8) 0.206(15) Uiso 0.5 1 d D . P K 35
H39A H 0.2344 0.3905 0.6963 0.309 Uiso 0.5 1 d R U P K 35
H39B H 0.2383 0.3873 0.6627 0.309 Uiso 0.5 1 d R U P K 35
H39C H 0.2612 0.4333 0.6853 0.309 Uiso 0.5 1 d R U P K 35
O40X O 0.2692(8) 0.2974(14) 0.6737(6) 0.254(12) Uiso 0.5 1 d D . P L 36
H40X H 0.2536 0.2951 0.6835 0.381 Uiso 0.5 1 d R U P L 36
C40X C 0.2992(10) 0.2591(15) 0.6842(8) 0.212(16) Uiso 0.5 1 d D . P L 36
H40A H 0.2933 0.2188 0.6777 0.317 Uiso 0.5 1 d R U P L 36
H40B H 0.3036 0.2612 0.7058 0.317 Uiso 0.5 1 d R U P L 36
H40C H 0.3203 0.2715 0.6778 0.317 Uiso 0.5 1 d R U P L 36
O41X O 0.3352(11) 0.1778(19) 0.7155(10) 0.343(18) Uiso 0.5 1 d D . P M 37
H41X H 0.3227 0.1478 0.7147 0.515 Uiso 0.5 1 d R U P M 37
C41X C 0.3121(14) 0.225(2) 0.7033(12) 0.33(3) Uiso 0.5 1 d D . P M 37
H41A H 0.3259 0.2615 0.7056 0.498 Uiso 0.5 1 d R U P M 37
H41B H 0.2896 0.2323 0.7087 0.498 Uiso 0.5 1 d R U P M 37
H41C H 0.3075 0.2123 0.6826 0.498 Uiso 0.5 1 d R U P M 37
O42X O 0.3239(11) 0.139(2) 0.7482(11) 0.37(2) Uiso 0.5 1 d D . P N 38
H42X H 0.3142 0.1706 0.7410 0.556 Uiso 0.5 1 d R U P N 38
C42X C 0.3616(10) 0.1396(18) 0.7518(9) 0.238(18) Uiso 0.5 1 d D . P N 38
H42A H 0.3718 0.1589 0.7707 0.357 Uiso 0.5 1 d R U P N 38
H42B H 0.3668 0.1626 0.7355 0.357 Uiso 0.5 1 d R U P N 38
H42C H 0.3718 0.1005 0.7518 0.357 Uiso 0.5 1 d R U P N 38
O43X O 0.2723(7) 0.1773(11) 0.4929(6) 0.247(11) Uiso 0.5 1 d D . P O 39
H43X H 0.2827 0.1456 0.4982 0.371 Uiso 0.5 1 d R U P O 39
C43X C 0.2401(7) 0.1696(11) 0.4742(5) 0.136(8) Uiso 0.5 1 d D . P O 39
H43A H 0.2230 0.1994 0.4767 0.204 Uiso 0.5 1 d R U P O 39
H43B H 0.2316 0.1310 0.4784 0.204 Uiso 0.5 1 d R U P O 39
H43C H 0.2429 0.1705 0.4537 0.204 Uiso 0.5 1 d R U P O 39
O44X O 0.2368(13) 0.1162(19) 0.4398(10) 0.243(19) Uiso 0.3 1 d D . P P 40
H44X H 0.2551 0.1226 0.4532 0.365 Uiso 0.3 1 d R U P P 40
C44X C 0.210(2) 0.144(3) 0.4517(18) 0.29(4) Uiso 0.3 1 d D . P P 40
H44A H 0.2202 0.1758 0.4651 0.435 Uiso 0.3 1 d R U P P 40
H44B H 0.1941 0.1209 0.4604 0.435 Uiso 0.3 1 d R U P P 40
H44C H 0.1975 0.1599 0.4326 0.435 Uiso 0.3 1 d R U P P 40
O45X O 0.1920(12) 0.1588(19) 0.4119(10) 0.31(2) Uiso 0.4 1 d D . P Q 41
H45X H 0.2098 0.1378 0.4185 0.467 Uiso 0.4 1 d R U P Q 41
C45X C 0.1789(18) 0.176(3) 0.4366(13) 0.35(4) Uiso 0.4 1 d D . P Q 41
H45A H 0.1965 0.1697 0.4552 0.520 Uiso 0.4 1 d R U P Q 41
H45B H 0.1570 0.1556 0.4375 0.520 Uiso 0.4 1 d R U P Q 41
H45C H 0.1742 0.2177 0.4337 0.520 Uiso 0.4 1 d R U P Q 41
O46X O 0.1666(9) 0.2483(15) 0.3982(8) 0.338(18) Uiso 0.5 1 d D . P R 42
H46X H 0.1765 0.2770 0.4080 0.507 Uiso 0.5 1 d R U P R 42
C46X C 0.1530(9) 0.2702(15) 0.3688(8) 0.221(16) Uiso 0.5 1 d D . P R 42
H46A H 0.1293 0.2530 0.3633 0.332 Uiso 0.5 1 d R U P R 42
H46B H 0.1667 0.2577 0.3546 0.332 Uiso 0.5 1 d R U P R 42
H46C H 0.1510 0.3129 0.3685 0.332 Uiso 0.5 1 d R U P R 42
O47X O 0.2447(4) 0.7930(7) 0.6322(3) 0.178(6) Uiso 0.7 1 d D . P S 43
H47X H 0.2444 0.8039 0.6148 0.267 Uiso 0.7 1 d R U P S 43
C47X C 0.2435(9) 0.8430(11) 0.6508(7) 0.236(14) Uiso 0.7 1 d D . P S 43
H47A H 0.2329 0.8308 0.6671 0.353 Uiso 0.7 1 d R U P S 43
H47B H 0.2282 0.8720 0.6385 0.353 Uiso 0.7 1 d R U P S 43
H47C H 0.2668 0.8603 0.6590 0.353 Uiso 0.7 1 d R U P S 43
O48X O 0.3175(11) 0.0813(19) 0.6543(8) 0.246(16) Uiso 0.4 1 d D . P T 44
H48X H 0.2954 0.0791 0.6485 0.370 Uiso 0.4 1 d R U P T 44
C48X C 0.320(3) 0.137(3) 0.668(2) 0.55(7) Uiso 0.4 1 d D . P T 44
H48A H 0.3165 0.1194 0.6867 0.827 Uiso 0.4 1 d R U P T 44
H48B H 0.3045 0.1716 0.6636 0.827 Uiso 0.4 1 d R U P T 44
H48C H 0.3445 0.1491 0.6709 0.827 Uiso 0.4 1 d R U P T 44
O49X O 0.4246(8) -0.0903(13) 0.5635(6) 0.245(13) Uiso 0.5 1 d D . P U 45
H49X H 0.4212 -0.1051 0.5792 0.368 Uiso 0.5 1 d R U P U 45
C49X C 0.4445(11) -0.1283(16) 0.5493(8) 0.245(19) Uiso 0.5 1 d D . P U 45
H49A H 0.4456 -0.1136 0.5297 0.368 Uiso 0.5 1 d R U P U 45
H49B H 0.4330 -0.1666 0.5472 0.368 Uiso 0.5 1 d R U P U 45
H49C H 0.4685 -0.1320 0.5617 0.368 Uiso 0.5 1 d R U P U 45
O50X O 0.1803(5) 0.4973(7) 0.6277(3) 0.126(5) Uiso 0.5 1 d D . P V 46
H50X H 0.2015 0.4901 0.6359 0.189 Uiso 0.5 1 d R U P V 46
C50X C 0.1565(12) 0.486(2) 0.6458(10) 0.34(3) Uiso 0.5 1 d D . P V 46
H50A H 0.1399 0.4549 0.6380 0.507 Uiso 0.5 1 d R U P V 46
H50B H 0.1433 0.5217 0.6483 0.507 Uiso 0.5 1 d R U P V 46
H50C H 0.1715 0.4746 0.6649 0.507 Uiso 0.5 1 d R U P V 46
O51X O 0.1630(7) 0.7495(11) 0.4310(6) 0.216(10) Uiso 0.5 1 d D . P W 47
H51X H 0.1819 0.7681 0.4319 0.324 Uiso 0.5 1 d R U P W 47
C51X C 0.1373(10) 0.7544(19) 0.4031(8) 0.25(2) Uiso 0.5 1 d D . P W 47
H51A H 0.1501 0.7723 0.3895 0.381 Uiso 0.5 1 d R U P W 47
H51B H 0.1187 0.7809 0.4060 0.381 Uiso 0.5 1 d R U P W 47
H51C H 0.1268 0.7175 0.3946 0.381 Uiso 0.5 1 d R U P W 47
O52X O 0.1867(18) 0.859(3) 0.5002(15) 0.32(3) Uiso 0.3 1 d D . P X 48
H52X H 0.1683 0.8485 0.5052 0.483 Uiso 0.3 1 d R U P X 48
C52X C 0.215(2) 0.872(4) 0.5250(19) 0.35(5) Uiso 0.3 1 d D . P X 48
H52A H 0.2301 0.8372 0.5303 0.518 Uiso 0.3 1 d R U P X 48
H52B H 0.2040 0.8814 0.5414 0.518 Uiso 0.3 1 d R U P X 48
H52C H 0.2291 0.9046 0.5210 0.518 Uiso 0.3 1 d R U P X 48
O53X O 0.3465(14) 0.020(3) 0.7732(11) 0.35(2) Uiso 0.4 1 d D . P Y 49
H53X H 0.3550 0.0076 0.7594 0.526 Uiso 0.4 1 d R U P Y 49
C53X C 0.3144(18) -0.009(3) 0.7733(16) 0.37(4) Uiso 0.4 1 d D . P Y 49
H53A H 0.3147 -0.0142 0.7943 0.554 Uiso 0.4 1 d R U P Y 49
H53B H 0.3162 -0.0470 0.7641 0.554 Uiso 0.4 1 d R U P Y 49
H53C H 0.2924 0.0102 0.7632 0.554 Uiso 0.4 1 d R U P Y 49
O54X O 0.4316(7) 0.8904(11) 0.9062(6) 0.282(12) Uiso 0.6 1 d D . P Z 50
H54X H 0.4171 0.9167 0.8991 0.423 Uiso 0.6 1 d R U P Z 50
C54X C 0.4639(7) 0.9072(14) 0.9004(6) 0.210(12) Uiso 0.6 1 d D . P Z 50
H54A H 0.4798 0.9197 0.9190 0.315 Uiso 0.6 1 d R U P Z 50
H54B H 0.4613 0.9388 0.8858 0.315 Uiso 0.6 1 d R U P Z 50
H54C H 0.4739 0.8727 0.8927 0.315 Uiso 0.6 1 d R U P Z 50
O55X O 0.4898(10) 0.6546(16) 0.5742(10) 0.36(2) Uiso 0.5 1 d D . P A 51
H55X H 0.4754 0.6569 0.5577 0.541 Uiso 0.5 1 d R U P A 51
C55X C 0.5074(9) 0.6009(15) 0.5756(8) 0.195(14) Uiso 0.5 1 d D . P A 51
H55A H 0.5155 0.5921 0.5968 0.293 Uiso 0.5 1 d R U P A 51
H55B H 0.5275 0.5991 0.5663 0.293 Uiso 0.5 1 d R U P A 51
H55C H 0.4895 0.5722 0.5663 0.293 Uiso 0.5 1 d R U P A 51
O56X O 0.3031(9) 0.0817(15) 0.7634(7) 0.289(15) Uiso 0.5 1 d D . P B 52
H56X H 0.2996 0.0475 0.7569 0.433 Uiso 0.5 1 d R U P B 52
C56X C 0.3402(10) 0.085(2) 0.7663(10) 0.244(19) Uiso 0.5 1 d D . P B 52
H56A H 0.3414 0.1229 0.7571 0.366 Uiso 0.5 1 d R U P B 52
H56B H 0.3514 0.0552 0.7561 0.366 Uiso 0.5 1 d R U P B 52
H56C H 0.3526 0.0864 0.7872 0.366 Uiso 0.5 1 d R U P B 52
O57X O 0.7944(10) 0.660(2) 0.6725(8) 0.259(16) Uiso 0.4 1 d D . P C 53
H57X H 0.8067 0.6476 0.6886 0.388 Uiso 0.4 1 d R U P C 53
C57X C 0.7902(14) 0.722(2) 0.6764(11) 0.24(2) Uiso 0.4 1 d D . P C 53
H57A H 0.7739 0.7362 0.6584 0.360 Uiso 0.4 1 d R U P C 53
H57B H 0.8130 0.7418 0.6789 0.360 Uiso 0.4 1 d R U P C 53
H57C H 0.7803 0.7298 0.6936 0.360 Uiso 0.4 1 d R U P C 53
O58X O 0.5232(11) 0.513(2) 0.5386(10) 0.36(2) Uiso 0.5 1 d D . P D 54
H58X H 0.5250 0.5329 0.5238 0.537 Uiso 0.5 1 d R U P D 54
C58X C 0.5511(13) 0.472(2) 0.5463(11) 0.31(3) Uiso 0.5 1 d D . P D 54
H58A H 0.5664 0.4718 0.5663 0.460 Uiso 0.5 1 d R U P D 54
H58B H 0.5656 0.4753 0.5317 0.460 Uiso 0.5 1 d R U P D 54
H58C H 0.5370 0.4366 0.5429 0.460 Uiso 0.5 1 d R U P D 54
O59X O 0.5048(17) 0.622(3) 0.5490(14) 0.32(3) Uiso 0.3 1 d D . P E 55
H59X H 0.5193 0.6286 0.5651 0.474 Uiso 0.3 1 d R U P E 55
C59X C 0.523(2) 0.569(4) 0.5456(18) 0.29(4) Uiso 0.3 1 d D . P E 55
H59A H 0.5037 0.5408 0.5449 0.429 Uiso 0.3 1 d R U P E 55
H59B H 0.5446 0.5544 0.5581 0.429 Uiso 0.3 1 d R U P E 55
H59C H 0.5257 0.5761 0.5254 0.429 Uiso 0.3 1 d R U P E 55
O60X O 0.4432(14) 0.978(2) 0.8999(10) 0.32(2) Uiso 0.4 1 d D . P F 56
H60X H 0.4531 0.9688 0.8862 0.483 Uiso 0.4 1 d R U P F 56
C60X C 0.4065(16) 0.982(4) 0.885(2) 0.50(6) Uiso 0.4 1 d D . P F 56
H60A H 0.3981 1.0176 0.8929 0.744 Uiso 0.4 1 d R U P F 56
H60B H 0.3943 0.9480 0.8909 0.744 Uiso 0.4 1 d R U P F 56
H60C H 0.4017 0.9841 0.8635 0.744 Uiso 0.4 1 d R U P F 56
O1U O 0.6417(10) 0.3744(17) 0.7588(9) 0.36(2) Uiso 0.5 1 d D . P . .
H1U H 0.6200 0.3683 0.7566 0.545 Uiso 0.5 1 d R U P . .
C1U C 0.6480(12) 0.405(2) 0.7333(10) 0.31(3) Uiso 0.5 1 d D . P . .
H1U1 H 0.6489 0.4472 0.7355 0.462 Uiso 0.5 1 d R U P . .
H1U2 H 0.6288 0.3940 0.7163 0.462 Uiso 0.5 1 d R U P . .
H1U3 H 0.6705 0.3906 0.7299 0.462 Uiso 0.5 1 d R U P . .
O2U O 0.4719(13) 0.203(2) 0.4950(10) 0.44(3) Uiso 0.5 1 d D . P G 57
H2U H 0.4883 0.1787 0.4968 0.654 Uiso 0.5 1 d R U P G 57
C2U C 0.4869(13) 0.237(2) 0.5219(11) 0.31(3) Uiso 0.5 1 d D . P G 57
H2U1 H 0.5050 0.2230 0.5389 0.462 Uiso 0.5 1 d R U P G 57
H2U2 H 0.4666 0.2519 0.5289 0.462 Uiso 0.5 1 d R U P G 57
H2U3 H 0.4968 0.2688 0.5121 0.462 Uiso 0.5 1 d R U P G 57
O3U O 0.1115(10) 0.1311(15) 0.3220(8) 0.327(17) Uiso 0.5 1 d D . P . .
H3U H 0.1042 0.1093 0.3338 0.491 Uiso 0.5 1 d R U P . .
C3U C 0.1489(11) 0.142(2) 0.3373(11) 0.34(3) Uiso 0.5 1 d D . P . .
H3U1 H 0.1548 0.1433 0.3590 0.510 Uiso 0.5 1 d R U P . .
H3U2 H 0.1556 0.1794 0.3296 0.510 Uiso 0.5 1 d R U P . .
H3U3 H 0.1616 0.1102 0.3304 0.510 Uiso 0.5 1 d R U P . .
O4U O 0.3315(8) 0.0247(14) 0.6740(7) 0.283(15) Uiso 0.5 1 d D . P H 58
H4U H 0.3131 0.0442 0.6735 0.425 Uiso 0.5 1 d R U P H 58
C4U C 0.3569(6) 0.0675(11) 0.6707(5) 0.125(7) Uiso 0.5 1 d D . P H 58
H4U1 H 0.3642 0.0922 0.6883 0.187 Uiso 0.5 1 d R U P H 58
H4U2 H 0.3483 0.0921 0.6532 0.187 Uiso 0.5 1 d R U P H 58
H4U3 H 0.3770 0.0444 0.6680 0.187 Uiso 0.5 1 d R U P H 58
O5U O 0.3099(10) 0.4513(17) 1.0189(8) 0.329(18) Uiso 0.5 1 d D . P I 59
H5U H 0.3313 0.4586 1.0259 0.493 Uiso 0.5 1 d R U P I 59
C5U C 0.2868(13) 0.4991(18) 1.0174(10) 0.27(2) Uiso 0.5 1 d D . P I 59
H5U1 H 0.2630 0.4943 1.0047 0.403 Uiso 0.5 1 d R U P I 59
H5U2 H 0.2982 0.5331 1.0108 0.403 Uiso 0.5 1 d R U P I 59
H5U3 H 0.2851 0.5048 1.0380 0.403 Uiso 0.5 1 d R U P I 59
O6U O 0.2599(15) 0.822(2) 0.4544(12) 0.43(3) Uiso 0.4 1 d D . P . .
H6U H 0.2812 0.8122 0.4572 0.649 Uiso 0.4 1 d R U P . .
C6U C 0.2546(13) 0.876(2) 0.4689(10) 0.24(2) Uiso 0.4 1 d D . P . .
H6U1 H 0.2343 0.8755 0.4780 0.356 Uiso 0.4 1 d R U P . .
H6U2 H 0.2517 0.9065 0.4539 0.356 Uiso 0.4 1 d R U P . .
H6U3 H 0.2763 0.8825 0.4841 0.356 Uiso 0.4 1 d R U P . .
O7U O 0.5662(11) 0.3537(17) 0.5045(10) 0.297(18) Uiso 0.4 1 d D . P J 75
H7U H 0.5553 0.3717 0.4893 0.445 Uiso 0.4 1 d R U P J 75
C7U C 0.562(2) 0.378(3) 0.5318(13) 0.44(5) Uiso 0.4 1 d D . P J 75
H7U1 H 0.5816 0.3699 0.5486 0.660 Uiso 0.4 1 d R U P J 75
H7U2 H 0.5398 0.3627 0.5363 0.660 Uiso 0.4 1 d R U P J 75
H7U3 H 0.5593 0.4199 0.5283 0.660 Uiso 0.4 1 d R U P J 75
O8U O 0.4621(12) 0.338(2) 0.5102(10) 0.41(2) Uiso 0.5 1 d D . P K 60
H8U H 0.4807 0.3552 0.5193 0.617 Uiso 0.5 1 d R U P K 60
C8U C 0.4725(15) 0.287(2) 0.4963(13) 0.35(3) Uiso 0.5 1 d D . P K 60
H8U1 H 0.4977 0.2902 0.4965 0.524 Uiso 0.5 1 d R U P K 60
H8U2 H 0.4586 0.2894 0.4757 0.524 Uiso 0.5 1 d R U P K 60
H8U3 H 0.4679 0.2502 0.5051 0.524 Uiso 0.5 1 d R U P K 60
O9U O 0.1604(11) 1.0552(15) 0.4668(8) 0.255(15) Uiso 0.4 1 d D . P L 61
H9U H 0.1756 1.0802 0.4649 0.382 Uiso 0.4 1 d R U P L 61
C9U C 0.1251(14) 1.078(3) 0.4592(17) 0.38(4) Uiso 0.4 1 d D . P L 61
H9U1 H 0.1267 1.1207 0.4606 0.565 Uiso 0.4 1 d R U P L 61
H9U2 H 0.1101 1.0636 0.4720 0.565 Uiso 0.4 1 d R U P L 61
H9U3 H 0.1147 1.0668 0.4386 0.565 Uiso 0.4 1 d R U P L 61
O10U O 0.7156(14) 0.3663(19) 0.8039(11) 0.48(3) Uiso 0.5 1 d D . P . .
H10U H 0.7025 0.3508 0.8138 0.713 Uiso 0.5 1 d R U P . .
C10U C 0.7089(10) 0.4264(17) 0.7983(8) 0.241(18) Uiso 0.5 1 d D . P . .
H10P H 0.7303 0.4428 0.8112 0.362 Uiso 0.5 1 d R U P . .
H10Q H 0.6884 0.4365 0.8061 0.362 Uiso 0.5 1 d R U P . .
H10R H 0.7058 0.4424 0.7782 0.362 Uiso 0.5 1 d R U P . .
O11U O 0.5245(9) 0.7606(15) 0.9313(8) 0.290(14) Uiso 0.5 1 d D . P M 62
H11U H 0.5280 0.7289 0.9232 0.435 Uiso 0.5 1 d R U P M 62
C11U C 0.4961(17) 0.799(3) 0.9161(19) 0.51(5) Uiso 0.5 1 d D . P M 62
H11P H 0.4912 0.8345 0.9260 0.765 Uiso 0.5 1 d R U P M 62
H11Q H 0.4758 0.7724 0.9133 0.765 Uiso 0.5 1 d R U P M 62
H11R H 0.5005 0.8088 0.8967 0.765 Uiso 0.5 1 d R U P M 62
O12U O 0.7102(8) 0.5384(14) 0.8171(7) 0.287(14) Uiso 0.5 1 d D . P N 76
H12U H 0.7034 0.5108 0.8051 0.430 Uiso 0.5 1 d R U P N 76
C12U C 0.7267(10) 0.5865(17) 0.8062(9) 0.27(2) Uiso 0.5 1 d D . P N 76
H12D H 0.7086 0.6136 0.7956 0.403 Uiso 0.5 1 calc DR U P N 76
H12E H 0.7408 0.5722 0.7927 0.403 Uiso 0.5 1 calc R U P N 76
H12F H 0.7422 0.6068 0.8229 0.403 Uiso 0.5 1 calc R U P N 76
O13U O 0.2503(10) -0.0630(17) 0.5234(9) 0.276(17) Uiso 0.4 1 d D . P O 63
H13U H 0.2565 -0.0376 0.5366 0.414 Uiso 0.4 1 d R U P O 63
C13U C 0.2327(14) -0.046(2) 0.4937(10) 0.23(2) Uiso 0.4 1 d D . P O 63
H13D H 0.2168 -0.0152 0.4970 0.349 Uiso 0.4 1 d R U P O 63
H13E H 0.2192 -0.0752 0.4799 0.349 Uiso 0.4 1 d R U P O 63
H13F H 0.2514 -0.0299 0.4853 0.349 Uiso 0.4 1 d R U P O 63
O14U O 0.6484(7) 0.1319(8) 0.6862(3) 0.216(16) Uiso 0.3 1 d D . P P 64
H14U H 0.6311 0.1219 0.6930 0.324 Uiso 0.3 1 d DR U P P 64
C14U C 0.6733(5) 0.1610(12) 0.7093(5) 1.0(3) Uiso 0.3 1 d D . P P 64
H14D H 0.6641 0.1996 0.7127 1.436 Uiso 0.3 1 d R U P P 64
H14E H 0.6954 0.1655 0.7029 1.436 Uiso 0.3 1 d R U P P 64
H14F H 0.6777 0.1384 0.7278 1.436 Uiso 0.3 1 d DR U P P 64
Cl1 Cl 0.9785(3) 0.5329(3) 0.55954(16) 0.249(4) Uani 0.65 1 d D . P Q 65
Cl2 Cl 0.9395(3) 0.4246(5) 0.5679(2) 0.302(5) Uani 0.65 1 d D . P Q 65
C1 C 0.9400(4) 0.5025(6) 0.5660(5) 0.182(9) Uiso 0.65 1 d D . P Q 65
H1A H 0.9199 0.5153 0.5500 0.219 Uiso 0.65 1 calc R U P Q 65
H1B H 0.9363 0.5183 0.5849 0.219 Uiso 0.65 1 calc R U P Q 65

loop_
_atom_site_aniso_label
_atom_site_aniso_U_11
_atom_site_aniso_U_22
_atom_site_aniso_U_33
_atom_site_aniso_U_23
_atom_site_aniso_U_13
_atom_site_aniso_U_12
C7A 0.173(10) 0.056(5) 0.044(3) -0.005(3) 0.033(5) -0.001(6)
C1A 0.148(9) 0.055(5) 0.049(4) -0.006(3) 0.034(5) -0.008(6)
C2A 0.147(9) 0.048(4) 0.047(4) -0.011(3) 0.038(5) -0.015(5)
C3A 0.147(9) 0.052(5) 0.046(4) -0.007(3) 0.029(5) -0.013(6)
C4A 0.135(8) 0.052(5) 0.047(4) -0.007(3) 0.029(5) -0.019(5)
C5A 0.135(8) 0.058(5) 0.043(3) -0.002(3) 0.015(4) -0.017(6)
C6A 0.145(9) 0.063(5) 0.047(4) -0.006(4) 0.029(5) -0.007(6)
N1A 0.153(7) 0.051(4) 0.052(3) -0.008(3) 0.042(4) -0.003(5)
N2A 0.141(7) 0.057(4) 0.041(3) -0.011(3) 0.026(4) -0.009(5)
N3A 0.154(7) 0.057(4) 0.048(3) -0.012(3) 0.037(4) -0.003(5)
N4A 0.153(7) 0.063(4) 0.043(3) -0.014(3) 0.035(4) -0.009(5)
N5A 0.138(7) 0.071(4) 0.048(3) -0.009(3) 0.029(4) -0.008(5)
N6A 0.143(7) 0.064(4) 0.053(3) -0.007(3) 0.030(4) 0.001(5)
C1B 0.126(8) 0.066(5) 0.055(4) -0.002(4) 0.023(5) 0.006(6)
C2B 0.138(9) 0.055(5) 0.054(4) -0.009(4) 0.028(5) -0.014(6)
C3B 0.157(10) 0.048(4) 0.051(4) -0.008(3) 0.034(5) -0.018(6)
C4B 0.136(8) 0.061(5) 0.044(3) -0.009(4) 0.027(5) -0.007(6)
C5B 0.154(9) 0.055(5) 0.057(4) -0.007(4) 0.042(6) -0.013(6)
C6B 0.152(10) 0.066(5) 0.075(5) -0.009(4) 0.037(6) -0.015(6)
C7B 0.137(9) 0.068(6) 0.094(6) -0.018(5) 0.049(6) -0.002(6)
C8B 0.137(9) 0.061(5) 0.079(5) -0.016(5) 0.041(6) -0.015(6)
C9B 0.154(9) 0.055(5) 0.046(4) -0.006(4) 0.024(5) -0.023(6)
C10B 0.150(9) 0.062(5) 0.057(4) -0.009(4) 0.033(5) -0.024(6)
C11B 0.150(9) 0.066(5) 0.055(4) 0.003(4) 0.040(5) 0.002(6)
C12B 0.141(8) 0.051(4) 0.055(4) -0.006(4) 0.036(5) -0.011(5)
C13B 0.137(8) 0.058(5) 0.058(4) -0.012(4) 0.036(5) -0.008(6)
C14B 0.146(9) 0.056(5) 0.068(5) -0.016(4) 0.050(6) -0.024(6)
C15B 0.163(11) 0.068(6) 0.083(6) -0.022(5) 0.037(7) -0.001(7)
C16B 0.154(10) 0.057(5) 0.062(5) -0.016(4) 0.037(6) -0.024(6)
O1B 0.177(8) 0.100(5) 0.136(6) -0.053(5) 0.045(6) -0.003(6)
O2B 0.189(8) 0.078(4) 0.068(3) -0.026(3) 0.024(4) -0.011(5)
N1B 0.171(9) 0.060(5) 0.075(4) -0.018(4) 0.048(5) -0.012(6)
C17B 0.181(11) 0.049(5) 0.082(5) -0.023(4) 0.030(6) -0.037(6)
C18B 0.171(11) 0.060(5) 0.086(6) -0.014(5) 0.022(7) -0.012(7)
C19B 0.201(13) 0.073(6) 0.097(7) -0.017(6) 0.034(8) -0.033(8)
C20B 0.236(16) 0.075(7) 0.089(6) -0.024(6) 0.018(8) -0.024(9)
C21B 0.273(17) 0.071(6) 0.077(5) -0.023(5) 0.058(8) -0.020(9)
C22B 0.274(16) 0.057(5) 0.088(6) -0.016(5) 0.080(8) -0.023(8)
C23B 0.236(17) 0.090(8) 0.102(7) -0.026(6) 0.065(10) -0.044(10)
C24B 0.26(2) 0.182(15) 0.162(12) 0.026(11) 0.126(14) 0.006(15)
C25B 0.28(2) 0.179(13) 0.103(8) 0.055(9) 0.042(10) -0.005(14)
C26B 0.35(2) 0.104(9) 0.109(8) -0.035(7) 0.117(12) -0.072(13)
C27B 0.40(3) 0.159(16) 0.42(4) -0.113(19) 0.33(3) -0.13(2)
C28B 0.71(5) 0.136(13) 0.119(11) -0.020(10) 0.08(2) -0.19(2)
C1C 0.154(10) 0.059(5) 0.043(3) -0.002(4) 0.025(5) -0.011(7)
C2C 0.156(10) 0.064(5) 0.055(4) -0.014(4) 0.041(6) -0.023(7)
C3C 0.143(9) 0.066(5) 0.045(3) -0.019(4) 0.029(5) -0.019(6)
C4C 0.146(9) 0.058(5) 0.050(4) -0.004(4) 0.032(5) 0.005(6)
C5C 0.149(9) 0.066(5) 0.054(4) -0.002(4) 0.037(5) -0.013(7)
C6C 0.136(9) 0.068(5) 0.068(4) -0.011(4) 0.042(5) -0.021(6)
C7C 0.159(10) 0.082(6) 0.081(5) -0.023(5) 0.060(6) -0.038(8)
C8C 0.130(9) 0.071(6) 0.074(5) -0.012(4) 0.048(5) -0.007(6)
C9C 0.145(10) 0.084(7) 0.086(5) -0.017(5) 0.056(6) -0.003(7)
C10C 0.182(12) 0.073(6) 0.082(5) -0.015(5) 0.060(7) 0.007(7)
C11C 0.148(10) 0.075(6) 0.074(5) -0.013(4) 0.044(6) -0.016(7)
C12C 0.133(9) 0.075(6) 0.062(4) 0.003(4) 0.043(5) 0.013(6)
C13C 0.131(9) 0.069(6) 0.058(4) -0.009(4) 0.039(5) -0.004(6)
C14C 0.146(10) 0.079(6) 0.063(4) -0.009(4) 0.042(6) -0.012(7)
C15C 0.164(11) 0.084(7) 0.082(5) -0.020(5) 0.059(7) -0.020(8)
C16C 0.171(12) 0.090(7) 0.076(5) -0.015(5) 0.051(7) 0.011(8)
O1C 0.154(7) 0.086(4) 0.109(4) -0.026(4) 0.062(5) -0.021(5)
O2C 0.179(8) 0.114(6) 0.120(5) -0.029(4) 0.076(5) 0.004(6)
N1C 0.148(8) 0.093(6) 0.085(4) -0.018(4) 0.061(5) -0.009(6)
C17C 0.123(9) 0.109(8) 0.071(5) -0.021(5) 0.036(6) 0.008(7)
C18C 0.136(10) 0.103(8) 0.075(5) -0.027(5) 0.039(6) -0.011(7)
C19C 0.142(10) 0.109(8) 0.088(6) -0.031(6) 0.047(7) -0.020(8)
C20C 0.138(10) 0.133(10) 0.106(7) -0.046(7) 0.048(8) -0.005(8)
C21C 0.204(16) 0.160(13) 0.078(6) -0.056(7) 0.025(9) 0.009(12)
C22C 0.150(11) 0.140(11) 0.092(7) -0.025(7) 0.041(8) 0.009(10)
C23C 0.135(9) 0.094(7) 0.092(6) -0.008(6) 0.036(6) -0.023(7)
C24C 0.174(13) 0.122(10) 0.118(8) 0.005(7) 0.042(8) -0.009(9)
C25C 0.165(11) 0.149(10) 0.082(6) -0.017(6) 0.045(7) -0.026(9)
C26C 0.181(14) 0.253(18) 0.072(6) 0.003(9) 0.040(8) 0.031(13)
C27C 0.40(3) 0.34(3) 0.110(9) -0.001(12) 0.140(14) 0.09(2)
C28C 0.54(4) 0.48(4) 0.183(17) 0.17(2) 0.21(2) 0.36(4)
C1D 0.153(9) 0.050(4) 0.049(4) -0.008(3) 0.035(5) -0.004(5)
C2D 0.166(10) 0.061(5) 0.060(4) -0.008(4) 0.051(5) -0.018(6)
C3D 0.149(9) 0.063(5) 0.056(4) -0.016(4) 0.035(5) -0.012(6)
C4D 0.142(8) 0.053(5) 0.047(4) -0.010(4) 0.028(5) -0.017(6)
C5D 0.151(9) 0.053(5) 0.055(4) -0.002(4) 0.040(5) -0.008(6)
C6D 0.161(9) 0.055(5) 0.059(4) -0.012(4) 0.035(5) -0.012(6)
C7D 0.156(10) 0.071(6) 0.071(5) -0.008(5) 0.038(6) -0.002(7)
C8D 0.157(10) 0.066(5) 0.062(4) -0.004(4) 0.039(5) 0.009(6)
C9D 0.151(9) 0.066(6) 0.062(4) 0.001(4) 0.038(6) 0.001(6)
C10D 0.183(11) 0.050(5) 0.077(5) -0.008(4) 0.050(7) -0.007(7)
C11D 0.190(11) 0.076(6) 0.056(4) -0.016(4) 0.041(6) -0.033(7)
C12D 0.161(9) 0.059(5) 0.053(4) 0.000(4) 0.039(5) -0.006(6)
C13D 0.166(9) 0.058(5) 0.052(4) -0.008(4) 0.045(5) -0.011(6)
C14D 0.149(9) 0.058(5) 0.061(4) 0.000(4) 0.042(5) 0.001(6)
C15D 0.159(10) 0.080(7) 0.070(5) 0.000(5) 0.043(6) 0.008(7)
C16D 0.175(11) 0.054(5) 0.078(5) -0.003(5) 0.054(6) 0.003(6)
O1D 0.185(8) 0.099(5) 0.090(4) -0.005(4) 0.036(5) 0.020(5)
O2D 0.223(9) 0.063(4) 0.096(4) -0.008(3) 0.058(5) 0.008(5)
N1D 0.187(9) 0.071(5) 0.074(4) -0.006(4) 0.052(5) 0.021(6)
C17D 0.241(16) 0.075(7) 0.098(7) 0.008(6) 0.076(9) 0.042(9)
C18D 0.209(14) 0.093(8) 0.114(8) -0.011(7) 0.087(9) 0.019(9)
C19D 0.246(18) 0.104(9) 0.133(9) 0.003(8) 0.074(11) 0.079(11)
C20D 0.28(2) 0.120(11) 0.127(10) 0.023(8) 0.087(13) 0.049(13)
C21D 0.29(2) 0.119(11) 0.170(12) 0.052(9) 0.139(15) 0.074(13)
C22D 0.247(19) 0.100(9) 0.135(9) 0.029(8) 0.093(11) 0.032(11)
C23D 0.222(16) 0.125(10) 0.124(8) -0.002(8) 0.099(10) 0.038(11)
C24D 0.26(2) 0.165(13) 0.180(13) -0.086(11) 0.119(14) -0.049(13)
C25D 0.278(19) 0.128(10) 0.139(10) -0.011(8) 0.103(12) 0.024(12)
C26D 0.27(2) 0.096(10) 0.219(16) 0.054(10) 0.144(16) 0.036(12)
C27D 0.42(3) 0.112(11) 0.37(3) -0.091(14) 0.30(3) -0.064(15)
C28D 0.29(2) 0.189(15) 0.112(9) 0.014(9) 0.089(11) -0.020(16)
C1E 0.145(8) 0.056(5) 0.049(4) -0.006(3) 0.034(5) -0.004(6)
C2E 0.152(9) 0.064(5) 0.057(4) -0.010(4) 0.041(5) -0.016(6)
C3E 0.147(9) 0.066(5) 0.052(4) -0.006(4) 0.043(5) -0.014(6)
C4E 0.127(8) 0.069(5) 0.043(3) -0.010(4) 0.031(4) -0.015(6)
C5E 0.154(9) 0.062(5) 0.051(4) -0.021(4) 0.038(5) -0.009(6)
C6E 0.177(11) 0.078(6) 0.060(4) -0.015(4) 0.049(6) -0.017(7)
C7E 0.159(10) 0.078(6) 0.070(5) -0.015(4) 0.048(6) -0.022(7)
C8E 0.140(9) 0.087(6) 0.062(5) -0.026(5) 0.030(6) -0.003(7)
C9E 0.150(10) 0.081(6) 0.078(5) -0.035(5) 0.046(6) -0.023(7)
C10E 0.133(9) 0.129(9) 0.078(5) -0.034(6) 0.045(6) -0.009(8)
C11E 0.118(8) 0.089(6) 0.062(4) -0.021(4) 0.036(5) -0.013(6)
C12E 0.126(8) 0.078(6) 0.054(4) -0.020(4) 0.042(5) -0.026(6)
C13E 0.131(8) 0.074(6) 0.059(4) -0.019(4) 0.041(5) -0.009(6)
C14E 0.159(10) 0.080(6) 0.060(5) -0.025(4) 0.036(6) -0.014(7)
C15E 0.175(12) 0.103(8) 0.087(6) -0.043(6) 0.040(8) -0.005(9)
C16E 0.167(11) 0.104(8) 0.072(5) -0.041(5) 0.046(7) -0.008(8)
O1E 0.161(7) 0.132(6) 0.096(4) -0.060(5) 0.010(5) -0.003(6)
O2E 0.177(8) 0.107(5) 0.080(4) -0.043(4) 0.030(4) 0.023(5)
N1E 0.163(9) 0.113(7) 0.074(5) -0.053(5) 0.024(5) -0.010(7)
C17E 0.179(12) 0.099(8) 0.095(7) -0.058(6) 0.029(7) -0.019(8)
C18E 0.205(13) 0.103(8) 0.075(6) -0.039(6) 0.045(7) 0.000(9)
C19E 0.233(16) 0.141(11) 0.067(5) -0.019(7) 0.030(7) 0.029(12)
C20E 0.201(14) 0.120(10) 0.095(7) -0.043(7) 0.037(8) 0.012(10)
C21E 0.205(15) 0.137(11) 0.129(9) -0.066(9) 0.049(10) -0.026(11)
C22E 0.193(14) 0.132(11) 0.097(7) -0.049(8) 0.029(8) 0.008(10)
C23E 0.256(19) 0.124(12) 0.075(6) -0.027(7) 0.033(9) 0.040(13)
C24E 0.30(2) 0.093(9) 0.154(13) -0.004(9) 0.014(15) -0.013(14)
C25E 0.31(2) 0.198(14) 0.076(6) -0.017(8) 0.039(10) 0.063(15)
C26E 0.40(3) 0.095(10) 0.134(11) -0.043(9) 0.112(16) -0.041(16)
C27E 0.195(16) 0.24(2) 0.159(13) -0.030(14) 0.069(12) -0.017(16)
C28E 0.25(2) 0.22(2) 0.39(3) -0.04(2) 0.19(2) 0.01(2)
C1F 0.129(8) 0.060(5) 0.052(4) -0.007(4) 0.031(4) 0.000(5)
C2F 0.146(9) 0.072(5) 0.043(3) -0.007(4) 0.029(4) -0.019(6)
C3F 0.149(9) 0.072(5) 0.050(4) 0.000(4) 0.034(5) 0.000(6)
C4F 0.126(8) 0.069(5) 0.050(3) 0.000(4) 0.029(4) -0.005(6)
C5F 0.157(10) 0.087(6) 0.050(4) -0.007(4) 0.034(5) -0.027(7)
C6F 0.159(10) 0.098(7) 0.053(4) -0.018(4) 0.041(5) -0.014(7)
C7F 0.165(11) 0.119(8) 0.055(4) -0.014(5) 0.048(6) -0.015(8)
C8F 0.175(11) 0.101(7) 0.057(4) 0.000(5) 0.047(6) -0.015(8)
C9F 0.204(13) 0.096(7) 0.065(5) 0.020(5) 0.043(6) 0.000(8)
C10F 0.203(13) 0.104(7) 0.063(5) 0.014(5) 0.039(6) 0.014(8)
C11F 0.153(10) 0.084(6) 0.058(4) 0.003(4) 0.030(5) -0.004(7)
C12F 0.134(8) 0.086(6) 0.055(4) 0.006(4) 0.025(5) -0.011(6)
C13F 0.141(9) 0.092(7) 0.056(4) -0.002(4) 0.038(5) -0.012(7)
C14F 0.161(10) 0.108(8) 0.051(4) 0.000(5) 0.039(5) -0.021(8)
C15F 0.254(17) 0.125(10) 0.063(5) -0.002(6) 0.068(8) -0.033(11)
C16F 0.256(17) 0.101(8) 0.067(5) 0.012(6) 0.049(8) -0.003(10)
O1F 0.296(12) 0.170(7) 0.074(4) 0.010(4) 0.097(6) -0.005(8)
O2F 0.246(11) 0.143(7) 0.073(4) 0.026(5) 0.050(5) 0.000(8)
N1F 0.216(12) 0.122(7) 0.070(4) 0.016(5) 0.055(6) -0.019(8)
C17F 0.29(2) 0.153(12) 0.061(5) 0.021(6) 0.064(9) -0.004(13)
C18F 0.27(2) 0.164(13) 0.102(8) 0.031(8) 0.094(11) -0.026(14)
C19F 0.31(2) 0.235(18) 0.106(9) 0.023(11) 0.062(13) -0.087(18)
C20F 0.45(3) 0.25(2) 0.083(8) 0.022(10) 0.047(13) -0.16(2)
C21F 0.51(2) 0.173(9) 0.111(6) 0.035(6) 0.103(10) -0.050(12)
C22F 0.51(2) 0.173(9) 0.111(6) 0.035(6) 0.103(10) -0.050(12)
C23F 0.51(2) 0.173(9) 0.111(6) 0.035(6) 0.103(10) -0.050(12)
C24F 0.35(3) 0.23(2) 0.26(2) 0.049(17) 0.07(2) -0.13(2)
C25F 0.39(4) 0.23(2) 0.53(5) 0.04(3) 0.28(4) 0.11(2)
C26F 0.44(4) 0.166(16) 0.080(7) 0.002(9) -0.029(14) -0.02(2)
C27F 0.40(5) 0.14(2) 0.90(9) -0.08(3) 0.19(5) -0.07(3)
C28F 0.74(6) 0.31(3) 0.094(10) -0.005(14) 0.01(2) -0.27(4)
C1G 0.141(8) 0.063(5) 0.052(4) 0.004(4) 0.035(5) 0.006(6)
C2G 0.164(10) 0.066(6) 0.048(4) 0.011(4) 0.024(5) 0.003(7)
C3G 0.142(9) 0.069(5) 0.057(4) 0.007(4) 0.034(5) 0.000(6)
C4G 0.173(10) 0.064(5) 0.053(4) -0.001(4) 0.045(5) -0.004(6)
C5G 0.145(9) 0.086(6) 0.052(4) 0.002(4) 0.032(5) -0.008(7)
C6G 0.143(10) 0.097(7) 0.077(6) 0.013(5) 0.035(6) 0.003(7)
C7G 0.170(12) 0.129(9) 0.061(5) -0.007(6) 0.032(7) -0.037(9)
C8G 0.150(11) 0.126(9) 0.072(6) 0.011(6) 0.039(7) -0.017(9)
C9G 0.147(10) 0.114(8) 0.066(5) 0.005(5) 0.033(6) 0.012(8)
C10G 0.159(10) 0.084(7) 0.073(5) 0.004(5) 0.045(6) 0.008(7)
C11G 0.176(11) 0.074(6) 0.059(4) 0.002(4) 0.027(6) -0.002(7)
C12G 0.155(9) 0.061(5) 0.058(4) 0.011(4) 0.040(5) 0.009(6)
C13G 0.119(8) 0.089(7) 0.063(5) 0.009(5) 0.027(5) -0.001(6)
C14G 0.153(11) 0.106(8) 0.061(5) 0.009(5) 0.032(6) -0.020(8)
C15G 0.152(12) 0.140(11) 0.086(7) 0.009(7) 0.041(8) -0.001(10)
C16G 0.159(12) 0.153(11) 0.089(7) 0.014(8) 0.049(8) 0.004(10)
O1G 0.151(7) 0.180(8) 0.088(5) 0.004(5) 0.009(5) 0.004(7)
O2G 0.194(9) 0.199(9) 0.103(5) -0.010(5) 0.063(6) 0.056(8)
N1G 0.126(8) 0.173(10) 0.096(6) 0.013(6) 0.042(6) 0.016(8)
C17G 0.189(19) 0.200(19) 0.112(9) 0.026(10) 0.058(11) 0.039(17)
C18G 0.168(18) 0.172(18) 0.171(15) 0.006(13) 0.040(13) 0.004(15)
C19G 0.23(2) 0.26(2) 0.205(19) 0.001(16) 0.027(19) 0.09(2)
C20G 0.22(3) 0.26(3) 0.52(5) 0.11(3) 0.20(3) 0.11(2)
C21G 0.17(2) 0.27(3) 0.24(2) 0.03(2) 0.010(16) 0.033(19)
C22G 0.158(16) 0.30(3) 0.185(16) 0.056(16) 0.068(14) 0.02(2)
C23G 0.26(2) 0.144(13) 0.143(12) -0.015(11) 0.017(14) -0.009(15)
C24G 0.43(3) 0.188(17) 0.197(18) 0.031(15) 0.09(2) -0.06(2)
C25G 0.38(3) 0.22(2) 0.26(2) -0.066(19) 0.02(2) -0.06(2)
C26G 0.22(2) 0.149(14) 0.216(19) 0.065(13) 0.082(16) -0.006(14)
C27G 0.24(2) 0.190(17) 0.180(15) -0.011(13) 0.086(15) -0.015(16)
C28G 0.26(2) 0.45(3) 0.190(17) 0.17(2) 0.055(16) -0.02(2)
C7H 0.130(8) 0.062(5) 0.049(3) -0.007(3) 0.026(4) -0.007(5)
C1H 0.128(8) 0.058(5) 0.037(3) -0.003(3) 0.018(4) -0.006(5)
C2H 0.135(8) 0.052(5) 0.043(3) -0.010(3) 0.031(5) -0.012(5)
C3H 0.137(8) 0.045(4) 0.048(4) -0.008(3) 0.031(5) -0.009(5)
C4H 0.125(8) 0.055(5) 0.042(3) -0.007(3) 0.027(4) -0.014(5)
C5H 0.141(8) 0.054(4) 0.044(3) -0.011(3) 0.032(5) -0.015(6)
C6H 0.120(7) 0.059(5) 0.046(3) -0.016(3) 0.028(4) -0.009(5)
N1H 0.130(6) 0.060(4) 0.044(3) -0.005(3) 0.025(4) -0.003(4)
N2H 0.135(6) 0.061(4) 0.036(3) -0.007(3) 0.023(4) -0.005(5)
N3H 0.143(7) 0.050(4) 0.047(3) -0.008(3) 0.030(4) -0.010(5)
N4H 0.116(6) 0.051(4) 0.048(3) -0.008(3) 0.023(4) -0.005(4)
N5H 0.141(7) 0.059(4) 0.045(3) -0.004(3) 0.034(4) 0.000(4)
N6H 0.138(7) 0.063(4) 0.042(3) -0.008(3) 0.026(4) 0.000(5)
C1I 0.140(8) 0.063(5) 0.047(3) -0.003(4) 0.035(5) -0.005(6)
C2I 0.138(8) 0.068(5) 0.041(3) -0.005(3) 0.029(4) -0.003(6)
C3I 0.127(8) 0.053(4) 0.054(4) -0.005(3) 0.034(5) -0.002(5)
C4I 0.141(8) 0.056(5) 0.035(3) -0.010(3) 0.027(4) 0.000(5)
C5I 0.119(7) 0.060(5) 0.049(4) 0.001(4) 0.027(4) 0.003(5)
C6I 0.142(8) 0.057(5) 0.053(4) -0.008(4) 0.038(5) -0.002(6)
C7I 0.117(7) 0.063(5) 0.061(4) -0.001(4) 0.026(4) -0.013(5)
C8I 0.126(8) 0.062(5) 0.045(3) 0.007(4) 0.020(4) -0.001(5)
C9I 0.120(7) 0.056(4) 0.045(3) 0.003(3) 0.024(4) 0.006(5)
C10I 0.152(9) 0.071(5) 0.039(3) -0.007(4) 0.033(4) -0.010(6)
C11I 0.130(8) 0.054(4) 0.049(3) -0.004(3) 0.029(4) -0.010(5)
C12I 0.136(8) 0.058(5) 0.045(3) -0.001(3) 0.029(4) 0.003(5)
C13I 0.141(8) 0.044(4) 0.041(3) -0.001(3) 0.030(4) -0.006(5)
C14I 0.126(8) 0.066(5) 0.046(3) -0.004(4) 0.026(4) -0.009(6)
C15I 0.154(10) 0.061(5) 0.059(4) 0.003(4) 0.026(5) 0.008(6)
C16I 0.128(8) 0.078(6) 0.053(4) 0.000(4) 0.030(5) 0.001(6)
O1I 0.168(7) 0.081(4) 0.067(3) -0.002(3) 0.017(4) 0.028(5)
O2I 0.129(5) 0.107(4) 0.055(3) -0.028(3) 0.027(3) 0.000(4)
N1I 0.119(6) 0.071(4) 0.051(3) -0.003(3) 0.019(4) 0.006(5)
C17I 0.122(8) 0.083(6) 0.052(4) 0.002(4) 0.016(5) 0.007(6)
C18I 0.139(9) 0.115(8) 0.048(4) 0.009(5) 0.015(5) -0.008(7)
C19I 0.148(11) 0.136(10) 0.062(5) -0.001(6) 0.010(6) -0.011(9)
C20I 0.132(10) 0.137(10) 0.055(4) -0.015(6) 0.001(5) 0.015(8)
C21I 0.149(10) 0.102(8) 0.088(6) 0.003(6) 0.010(7) 0.002(8)
C22I 0.135(9) 0.092(7) 0.063(5) 0.007(5) 0.011(6) 0.016(7)
C23I 0.182(13) 0.163(12) 0.053(4) 0.033(6) 0.004(6) -0.020(11)
C24I 0.227(16) 0.139(11) 0.094(7) 0.022(8) -0.001(9) -0.025(11)
C25I 0.205(15) 0.250(16) 0.060(5) -0.012(8) 0.022(7) -0.069(13)
C26I 0.148(11) 0.113(9) 0.093(6) 0.030(7) 0.006(7) -0.007(8)
C27I 0.178(13) 0.224(15) 0.099(7) 0.016(9) 0.061(8) -0.034(12)
C28I 0.33(2) 0.131(12) 0.145(12) 0.033(10) 0.039(14) -0.001(14)
C1J 0.128(8) 0.062(5) 0.041(3) -0.002(4) 0.025(4) 0.000(6)
C2J 0.154(9) 0.055(5) 0.034(3) -0.001(3) 0.021(4) -0.003(5)
C3J 0.159(9) 0.060(5) 0.040(3) -0.004(3) 0.030(5) -0.007(6)
C4J 0.121(7) 0.053(4) 0.040(3) -0.003(3) 0.019(4) -0.005(5)
C5J 0.153(9) 0.054(5) 0.033(3) -0.007(3) 0.010(4) -0.008(6)
C6J 0.154(9) 0.073(6) 0.041(3) 0.006(4) 0.018(5) -0.011(6)
C7J 0.172(11) 0.077(6) 0.058(4) -0.016(4) 0.027(6) -0.040(7)
C8J 0.183(12) 0.063(6) 0.071(5) -0.016(5) 0.049(7) -0.023(7)
C9J 0.152(9) 0.051(5) 0.059(4) -0.014(4) 0.042(5) -0.002(6)
C10J 0.157(9) 0.066(5) 0.049(4) 0.001(4) 0.039(5) -0.003(6)
C11J 0.175(10) 0.049(4) 0.050(4) -0.004(4) 0.044(5) -0.007(6)
C12J 0.149(9) 0.047(4) 0.045(3) 0.000(3) 0.033(5) -0.012(6)
C13J 0.145(9) 0.052(5) 0.044(3) -0.008(4) 0.022(5) -0.006(6)
C14J 0.149(9) 0.063(5) 0.045(3) -0.010(4) 0.024(5) -0.015(7)
C15J 0.183(13) 0.069(6) 0.080(6) -0.024(5) 0.045(7) -0.018(8)
C16J 0.224(16) 0.056(6) 0.088(6) -0.014(5) 0.073(9) -0.026(9)
O1J 0.201(9) 0.096(5) 0.095(4) -0.052(4) 0.038(5) -0.049(6)
O2J 0.229(10) 0.067(4) 0.108(5) -0.023(4) 0.066(6) -0.006(6)
N1J 0.191(10) 0.065(5) 0.099(5) -0.038(5) 0.065(6) -0.044(7)
C17J 0.220(15) 0.075(7) 0.148(9) -0.053(7) 0.096(10) -0.034(8)
C18J 0.259(17) 0.078(7) 0.174(11) -0.047(8) 0.137(12) -0.063(10)
C19J 0.38(3) 0.083(8) 0.233(16) -0.062(10) 0.207(18) -0.065(12)
C20J 0.35(3) 0.087(9) 0.30(2) -0.088(12) 0.23(2) -0.065(13)
C21J 0.33(2) 0.138(12) 0.198(14) -0.107(11) 0.170(15) -0.098(14)
C22J 0.231(15) 0.101(8) 0.119(8) -0.060(7) 0.073(10) -0.051(10)
C23J 0.36(3) 0.063(7) 0.182(13) -0.010(8) 0.167(17) -0.020(12)
C24J 0.37(3) 0.116(12) 0.232(19) -0.033(13) 0.15(2) -0.023(16)
C25J 0.47(4) 0.25(2) 0.26(2) -0.095(18) 0.27(3) -0.15(3)
C26J 0.255(18) 0.126(10) 0.087(6) -0.040(7) 0.076(9) -0.059(11)
C27J 0.30(2) 0.121(10) 0.162(11) -0.063(9) 0.119(14) -0.083(13)
C28J 0.31(2) 0.221(18) 0.128(11) -0.041(12) 0.069(13) -0.087(17)
C1K 0.135(8) 0.050(4) 0.046(3) -0.004(3) 0.038(5) -0.016(5)
C2K 0.135(8) 0.055(4) 0.042(3) 0.002(3) 0.024(4) -0.006(5)
C3K 0.117(7) 0.049(4) 0.057(4) -0.003(4) 0.025(4) -0.006(5)
C4K 0.120(7) 0.056(5) 0.049(4) -0.007(3) 0.027(4) -0.009(5)
C5K 0.124(7) 0.059(5) 0.041(3) -0.010(3) 0.005(4) -0.008(5)
C6K 0.138(8) 0.068(5) 0.039(3) -0.009(4) 0.015(4) -0.013(6)
C7K 0.148(8) 0.047(4) 0.043(3) 0.001(3) 0.011(4) -0.013(5)
C8K 0.146(9) 0.054(5) 0.050(4) 0.000(4) 0.013(5) -0.008(5)
C9K 0.162(10) 0.069(6) 0.052(4) -0.007(4) 0.018(5) -0.010(6)
C10K 0.141(9) 0.069(6) 0.063(4) -0.011(4) 0.006(5) -0.019(6)
C11K 0.141(9) 0.059(5) 0.061(4) -0.005(4) 0.020(5) -0.004(6)
C12K 0.141(8) 0.068(5) 0.054(4) -0.009(4) 0.027(5) -0.016(6)
C13K 0.124(8) 0.055(5) 0.055(4) -0.010(4) 0.018(4) -0.007(5)
C14K 0.134(8) 0.058(5) 0.052(4) -0.005(4) 0.012(5) -0.006(5)
C15K 0.171(11) 0.062(5) 0.060(4) 0.001(4) 0.003(6) 0.001(7)
C16K 0.160(10) 0.066(6) 0.059(4) -0.009(4) 0.014(5) -0.025(6)
O1K 0.196(8) 0.058(3) 0.065(3) 0.010(3) -0.004(4) -0.021(4)
O2K 0.166(7) 0.076(4) 0.064(3) -0.003(3) -0.010(4) -0.022(4)
N1K 0.159(8) 0.070(5) 0.054(3) 0.007(3) -0.003(4) -0.017(5)
C17K 0.171(11) 0.062(5) 0.055(4) -0.001(4) 0.008(6) -0.011(7)
C18K 0.168(11) 0.068(6) 0.067(5) -0.006(5) 0.004(6) -0.017(7)
C19K 0.203(13) 0.075(6) 0.073(5) 0.007(5) 0.000(7) -0.005(8)
C20K 0.202(14) 0.104(8) 0.061(5) 0.016(6) -0.001(7) -0.029(9)
C21K 0.195(13) 0.085(7) 0.073(5) 0.003(6) 0.018(7) 0.000(8)
C22K 0.173(11) 0.060(5) 0.069(5) -0.004(4) 0.017(6) 0.003(7)
C23K 0.189(13) 0.094(7) 0.064(5) -0.011(5) 0.005(7) 0.021(8)
C24K 0.185(13) 0.106(8) 0.116(8) -0.035(7) 0.023(8) 0.011(9)
C25K 0.172(13) 0.236(16) 0.077(6) -0.021(8) 0.011(8) -0.045(13)
C26K 0.171(12) 0.094(8) 0.085(6) -0.007(6) 0.019(7) -0.021(9)
C27K 0.198(16) 0.106(10) 0.196(15) 0.007(10) 0.030(13) -0.007(11)
C28K 0.244(18) 0.193(14) 0.108(8) -0.045(9) 0.032(10) 0.018(14)
C1L 0.123(8) 0.055(5) 0.047(3) -0.009(3) 0.022(4) -0.021(5)
C2L 0.133(9) 0.058(5) 0.052(4) 0.003(4) 0.023(5) -0.005(6)
C3L 0.152(10) 0.058(5) 0.060(4) -0.002(4) 0.035(6) -0.006(6)
C4L 0.142(9) 0.055(5) 0.047(4) -0.010(4) 0.023(5) -0.003(6)
C5L 0.130(9) 0.059(5) 0.065(4) -0.010(4) 0.030(5) -0.006(6)
C6L 0.149(10) 0.073(6) 0.098(6) -0.023(5) 0.049(7) -0.006(7)
C7L 0.131(10) 0.112(8) 0.132(8) -0.047(7) 0.054(8) -0.035(8)
C8L 0.137(10) 0.101(8) 0.112(7) -0.051(6) 0.037(7) -0.046(8)
C9L 0.151(11) 0.086(7) 0.089(6) -0.026(6) 0.028(7) -0.044(8)
C10L 0.147(10) 0.088(7) 0.083(6) -0.019(5) 0.023(7) -0.023(8)
C11L 0.171(11) 0.064(5) 0.058(4) -0.015(4) 0.015(6) -0.008(6)
C12L 0.157(10) 0.060(5) 0.059(4) -0.018(4) 0.019(5) -0.027(6)
C13L 0.141(9) 0.053(5) 0.077(5) -0.013(4) 0.029(6) -0.015(6)
C14L 0.126(9) 0.066(6) 0.097(6) -0.032(5) 0.030(7) -0.026(7)
C15L 0.134(12) 0.140(11) 0.165(11) -0.083(10) 0.047(10) -0.040(10)
C16L 0.158(13) 0.107(9) 0.133(9) -0.043(8) 0.039(9) -0.046(9)
O1L 0.147(9) 0.207(11) 0.229(11) -0.128(9) 0.062(8) -0.052(8)
O2L 0.220(10) 0.107(6) 0.138(6) -0.059(5) 0.024(6) -0.030(6)
N1L 0.138(9) 0.148(9) 0.153(9) -0.070(8) 0.045(8) -0.044(8)
C17L 0.144(15) 0.158(15) 0.202(17) -0.091(14) 0.021(13) -0.030(13)
C18L 0.108(12) 0.131(13) 0.25(2) -0.076(14) -0.024(14) -0.010(10)
C19L 0.132(14) 0.159(16) 0.33(3) -0.083(17) -0.008(17) 0.005(12)
C20L 0.161(17) 0.131(13) 0.33(3) -0.120(17) 0.020(18) -0.001(13)
C21L 0.19(2) 0.32(3) 0.26(2) -0.16(2) 0.096(18) -0.13(2)
C22L 0.192(18) 0.223(19) 0.27(2) -0.076(17) 0.040(18) -0.127(17)
C23L 0.149(15) 0.201(19) 0.184(16) -0.013(15) 0.004(13) -0.007(15)
C24L 0.20(2) 0.30(3) 0.21(2) 0.03(2) 0.031(17) -0.006(19)
C25L 0.30(3) 0.21(2) 0.30(3) -0.025(19) 0.02(2) 0.09(2)
C26L 0.50(4) 0.69(4) 0.238(14) -0.08(2) 0.111(17) -0.39(3)
C27L 0.50(4) 0.69(4) 0.238(14) -0.08(2) 0.111(17) -0.39(3)
C28L 0.50(4) 0.69(4) 0.238(14) -0.08(2) 0.111(17) -0.39(3)
C1M 0.129(8) 0.056(5) 0.043(3) -0.010(3) 0.014(4) -0.013(5)
C2M 0.149(9) 0.053(5) 0.054(4) -0.009(4) 0.031(5) -0.002(6)
C3M 0.135(8) 0.059(5) 0.054(4) -0.006(4) 0.033(5) -0.002(6)
C4M 0.141(8) 0.053(4) 0.046(4) -0.006(3) 0.026(5) 0.003(5)
C5M 0.140(9) 0.066(5) 0.048(4) -0.018(4) 0.018(5) 0.001(6)
C6M 0.135(8) 0.074(6) 0.056(4) -0.015(4) 0.017(5) 0.005(6)
C7M 0.166(10) 0.089(6) 0.045(4) -0.013(4) 0.018(5) 0.017(7)
C8M 0.159(10) 0.082(6) 0.045(4) -0.021(4) 0.022(5) 0.009(7)
C9M 0.166(10) 0.074(6) 0.047(4) -0.008(4) 0.030(5) 0.007(7)
C10M 0.152(9) 0.071(5) 0.049(4) -0.003(4) 0.026(5) 0.010(6)
C11M 0.152(10) 0.070(5) 0.058(4) -0.010(4) 0.035(5) 0.003(6)
C12M 0.149(9) 0.059(5) 0.042(3) -0.016(3) 0.025(5) 0.000(6)
C13M 0.137(8) 0.067(5) 0.048(4) -0.020(4) 0.027(5) -0.008(6)
C14M 0.160(10) 0.063(5) 0.059(4) -0.007(4) 0.039(6) 0.022(6)
C15M 0.196(13) 0.127(9) 0.050(5) -0.032(5) 0.017(7) 0.045(9)
C16M 0.167(11) 0.108(8) 0.043(4) -0.016(4) 0.019(6) 0.028(8)
O1M 0.209(9) 0.207(9) 0.053(3) -0.037(4) 0.006(4) 0.077(7)
O2M 0.178(8) 0.157(7) 0.059(3) -0.017(4) 0.048(4) 0.049(6)
N1M 0.178(9) 0.136(7) 0.044(3) -0.021(4) 0.026(5) 0.051(7)
C17M 0.191(13) 0.181(12) 0.046(4) -0.016(7) 0.019(6) 0.071(11)
C18M 0.260(17) 0.182(13) 0.050(4) -0.001(7) 0.026(7) 0.103(13)
C19M 0.279(19) 0.240(17) 0.068(6) 0.000(8) 0.065(9) 0.122(15)
C20M 0.196(14) 0.247(18) 0.058(5) -0.035(9) 0.030(7) 0.096(13)
C21M 0.255(18) 0.238(18) 0.052(5) -0.033(8) 0.020(8) 0.097(15)
C22M 0.169(12) 0.171(12) 0.077(6) -0.069(8) 0.005(7) 0.063(10)
C23M 0.40(3) 0.154(14) 0.092(8) 0.013(9) 0.114(14) 0.133(19)
C24M 0.33(3) 0.29(3) 0.23(2) -0.06(2) 0.10(2) 0.09(3)
C25M 0.67(5) 0.224(19) 0.152(14) 0.022(14) 0.12(2) 0.25(3)
C26M 0.27(2) 0.117(10) 0.076(6) -0.013(7) 0.031(9) 0.034(12)
C27M 0.55(5) 0.42(4) 0.159(17) -0.05(2) -0.03(2) -0.29(4)
C28M 0.41(3) 0.32(3) 0.23(2) 0.17(2) 0.16(2) 0.22(3)
C1N 0.158(9) 0.058(5) 0.045(4) -0.004(4) 0.038(5) 0.006(6)
C2N 0.156(10) 0.071(5) 0.048(4) -0.011(4) 0.031(5) -0.001(6)
C3N 0.146(9) 0.063(5) 0.049(4) 0.004(4) 0.032(5) 0.002(6)
C4N 0.150(9) 0.053(4) 0.052(4) -0.006(4) 0.036(5) 0.007(5)
C5N 0.154(9) 0.062(5) 0.048(4) -0.006(4) 0.040(5) -0.009(6)
C6N 0.157(9) 0.067(5) 0.057(4) -0.012(4) 0.034(5) 0.005(6)
C7N 0.152(9) 0.072(6) 0.056(4) -0.015(4) 0.033(5) -0.004(6)
C8N 0.157(10) 0.054(5) 0.065(5) -0.010(4) 0.045(6) -0.007(6)
C9N 0.156(9) 0.067(5) 0.060(4) 0.004(4) 0.049(6) 0.015(6)
C10N 0.146(9) 0.073(5) 0.057(4) -0.006(4) 0.030(5) -0.005(6)
C11N 0.154(9) 0.064(5) 0.059(4) -0.012(4) 0.040(6) -0.001(6)
C12N 0.144(9) 0.062(5) 0.046(4) -0.001(4) 0.028(5) 0.001(6)
C13N 0.148(9) 0.059(5) 0.056(4) -0.010(4) 0.041(5) 0.001(6)
C14N 0.157(9) 0.077(6) 0.041(4) -0.008(4) 0.034(5) -0.005(6)
C15N 0.174(11) 0.066(6) 0.066(5) -0.004(5) 0.057(6) 0.009(7)
C16N 0.152(10) 0.075(6) 0.060(5) -0.002(5) 0.029(6) 0.025(7)
O1N 0.199(8) 0.087(4) 0.079(3) -0.018(3) 0.044(4) 0.011(5)
O2N 0.173(8) 0.103(5) 0.082(4) -0.007(4) 0.040(5) 0.020(6)
N1N 0.163(8) 0.063(4) 0.059(4) -0.003(4) 0.037(5) 0.008(5)
C17N 0.150(9) 0.078(6) 0.071(5) 0.003(5) 0.041(6) 0.017(7)
C18N 0.176(11) 0.084(7) 0.085(5) 0.003(5) 0.062(7) 0.023(8)
C19N 0.202(13) 0.096(8) 0.109(7) 0.005(6) 0.082(8) 0.037(9)
C20N 0.231(15) 0.086(7) 0.100(6) 0.008(6) 0.065(9) 0.048(9)
C21N 0.236(16) 0.089(8) 0.109(7) 0.022(6) 0.085(9) 0.033(9)
C22N 0.210(13) 0.073(6) 0.074(5) 0.001(5) 0.051(7) 0.014(8)
C23N 0.178(12) 0.075(6) 0.103(7) 0.019(6) 0.066(8) 0.019(7)
C24N 0.194(13) 0.135(10) 0.104(7) 0.017(7) 0.076(8) 0.013(10)
C25N 0.210(14) 0.087(7) 0.117(8) 0.002(6) 0.068(9) 0.003(9)
C26N 0.235(16) 0.098(8) 0.125(8) 0.035(7) 0.099(10) 0.032(10)
C27N 0.31(2) 0.30(2) 0.107(9) 0.017(11) 0.113(12) 0.012(19)
C28N 0.245(19) 0.150(13) 0.238(17) 0.021(12) 0.149(15) 0.008(14)
C11 0.333(11) 0.229(10) 0.223(7) 0.000(7) 0.157(6) 0.002(9)
C21 0.333(11) 0.229(10) 0.223(7) 0.000(7) 0.157(6) 0.002(9)
C31 0.333(11) 0.229(10) 0.223(7) 0.000(7) 0.157(6) 0.002(9)
C41 0.333(11) 0.229(10) 0.223(7) 0.000(7) 0.157(6) 0.002(9)
C51 0.333(11) 0.229(10) 0.223(7) 0.000(7) 0.157(6) 0.002(9)
C61 0.333(11) 0.229(10) 0.223(7) 0.000(7) 0.157(6) 0.002(9)
C71 0.333(11) 0.229(10) 0.223(7) 0.000(7) 0.157(6) 0.002(9)
C12 0.312(15) 0.375(17) 0.313(12) 0.171(12) 0.129(11) -0.027(12)
C22 0.312(15) 0.375(17) 0.313(12) 0.171(12) 0.129(11) -0.027(12)
C32 0.312(15) 0.375(17) 0.313(12) 0.171(12) 0.129(11) -0.027(12)
C42 0.312(15) 0.375(17) 0.313(12) 0.171(12) 0.129(11) -0.027(12)
C52 0.312(15) 0.375(17) 0.313(12) 0.171(12) 0.129(11) -0.027(12)
C62 0.312(15) 0.375(17) 0.313(12) 0.171(12) 0.129(11) -0.027(12)
C72 0.312(15) 0.375(17) 0.313(12) 0.171(12) 0.129(11) -0.027(12)
O2X 0.39(2) 0.153(12) 0.290(17) 0.029(10) 0.236(16) 0.054(13)
C2X 0.47(5) 0.24(3) 0.49(6) 0.06(3) 0.34(5) 0.00(3)
O3X 0.253(13) 0.234(12) 0.166(9) -0.017(8) 0.074(9) -0.023(11)
C3X 0.24(2) 0.47(4) 0.245(19) 0.00(2) 0.188(18) -0.05(2)
O5X 0.305(17) 0.265(15) 0.221(13) 0.058(12) 0.116(13) 0.065(14)
C5X 0.36(3) 0.46(4) 0.115(11) -0.064(17) 0.056(16) 0.15(3)
O6X 0.68(4) 0.127(9) 0.354(17) 0.036(9) 0.41(2) 0.000(14)
C6X 0.64(6) 0.20(3) 0.31(3) 0.06(2) 0.16(4) -0.17(3)
O7X 0.51(3) 0.197(13) 0.305(19) -0.076(13) -0.14(2) 0.116(17)
C7X 0.56(4) 0.157(15) 0.156(14) -0.074(12) 0.01(2) -0.15(2)
Cl1 0.367(12) 0.197(7) 0.172(6) 0.017(5) 0.040(7) -0.062(8)
Cl2 0.279(11) 0.352(13) 0.266(10) -0.165(9) 0.044(8) -0.055(10)

loop_
_atom_type_symbol
_atom_type_description
_atom_type_scat_dispersion_real
_atom_type_scat_dispersion_imag
_atom_type_scat_source
C C 0.0181 0.0091 'International Tables Vol C Tables 4.2.6.8 and 6.1.1.4'
H H 0.0000 0.0000 'International Tables Vol C Tables 4.2.6.8 and 6.1.1.4'
N N 0.0311 0.0180 'International Tables Vol C Tables 4.2.6.8 and 6.1.1.4'
O O 0.0492 0.0322 'International Tables Vol C Tables 4.2.6.8 and 6.1.1.4'
Cl Cl 0.3639 0.7018 'International Tables Vol C Tables 4.2.6.8 and 6.1.1.4'

loop_
_geom_angle_atom_site_label_1
_geom_angle_atom_site_label_2
_geom_angle_atom_site_label_3
_geom_angle
C1B C7A C4G 116.2(8)
C1B C7A C7H 115.0(7)
C4G C7A C7H 110.8(7)
C1B C7A H7A 104.4
C4G C7A H7A 104.4
C7H C7A H7A 104.4
C2A C1A C6A 120.5(7)
C2A C1A N1A 113.5(8)
C6A C1A N1A 125.9(8)
C1A C2A C3A 121.5(9)
C1A C2A N2A 123.2(7)
C3A C2A N2A 114.5(9)
N3A C3A C4A 119.9(7)
N3A C3A C2A 122.4(9)
C4A C3A C2A 117.6(9)
C5A C4A C3A 122.4(7)
C5A C4A N4A 121.5(8)
C3A C4A N4A 115.9(9)
C4A C5A N5A 118.0(7)
C4A C5A C6A 121.7(8)
N5A C5A C6A 119.7(9)
N6A C6A C1A 127.6(7)
N6A C6A C5A 116.0(8)
C1A C6A C5A 116.4(9)
C1B N1A C4B 107.7(7)
C1B N1A C1A 129.2(9)
C4B N1A C1A 123.1(8)
C4C N2A C1C 112.6(8)
C4C N2A C2A 124.2(6)
C1C N2A C2A 118.8(8)
C3A N3A C1D 123.1(6)
C3A N3A C4D 125.3(8)
C1D N3A C4D 111.2(8)
C1E N4A C4A 125.9(7)
C1E N4A C4E 113.3(6)
C4A N4A C4E 120.8(8)
C4F N5A C5A 122.1(7)
C4F N5A C1F 110.5(6)
C5A N5A C1F 120.8(8)
C6A N6A C4G 130.2(7)
C6A N6A C1G 122.5(6)
C4G N6A C1G 107.0(8)
C2B C1B N1A 109.2(9)
C2B C1B C7A 126.4(8)
N1A C1B C7A 123.7(8)
C1B C2B C3B 107.0(8)
C1B C2B C5B 142.0(11)
C3B C2B C5B 110.1(8)
C4B C3B C2B 109.0(9)
C4B C3B C12B 142.2(11)
C2B C3B C12B 108.4(7)
C3B C4B N1A 106.8(9)
C3B C4B C1C 135.1(10)
N1A C4B C1C 118.1(7)
C6B C5B C13B 117.9(8)
C6B C5B C2B 137.8(10)
C13B C5B C2B 104.3(9)
C5B C6B C7B 119.6(10)
C5B C6B H6B 120.2
C7B C6B H6B 120.2
C8B C7B C6B 121.5(10)
C8B C7B H7B 119.3
C6B C7B H7B 119.3
C7B C8B C14B 120.6(8)
C7B C8B C15B 122.2(10)
C14B C8B C15B 117.2(10)
C10B C9B C14B 119.6(7)
C10B C9B C16B 122.4(10)
C14B C9B C16B 117.9(9)
C9B C10B C11B 123.0(10)
C9B C10B H10B 118.5
C11B C10B H10B 118.5
C12B C11B C10B 118.0(9)
C12B C11B H11B 121.0
C10B C11B H11B 121.0
C11B C12B C13B 119.4(7)
C11B C12B C3B 137.6(9)
C13B C12B C3B 102.8(8)
C5B C13B C12B 114.4(7)
C5B C13B C14B 124.2(9)
C12B C13B C14B 121.5(10)
C9B C14B C8B 125.7(8)
C9B C14B C13B 118.2(9)
C8B C14B C13B 116.1(10)
O1B C15B N1B 119.9(9)
O1B C15B C8B 123.1(12)
N1B C15B C8B 117.0(10)
O2B C16B N1B 120.2(8)
O2B C16B C9B 123.7(10)
N1B C16B C9B 116.1(10)
C16B N1B C15B 125.9(8)
C16B N1B C17B 116.8(9)
C15B N1B C17B 117.2(9)
C18B C17B C22B 122.8(8)
C18B C17B N1B 116.6(8)
C22B C17B N1B 120.6(8)
C17B C18B C19B 116.6(9)
C17B C18B C23B 123.6(9)
C19B C18B C23B 119.8(10)
C20B C19B C18B 120.9(10)
C20B C19B H19B 119.5
C18B C19B H19B 119.5
C19B C20B C21B 120.9(9)
C19B C20B H20B 119.5
C21B C20B H20B 119.5
C20B C21B C22B 121.5(9)
C20B C21B H21B 119.2
C22B C21B H21B 119.2
C21B C22B C17B 117.1(9)
C21B C22B C26B 120.6(9)
C17B C22B C26B 122.1(9)
C24B C23B C18B 111.5(12)
C24B C23B C25B 109.9(12)
C18B C23B C25B 112.7(11)
C24B C23B H23B 107.5
C18B C23B H23B 107.5
C25B C23B H23B 107.5
C23B C24B H24A 109.5
C23B C24B H24B 109.5
H24A C24B H24B 109.5
C23B C24B H24C 109.5
H24A C24B H24C 109.5
H24B C24B H24C 109.5
C23B C25B H25A 109.5
C23B C25B H25B 109.5
H25A C25B H25B 109.5
C23B C25B H25C 109.5
H25A C25B H25C 109.5
H25B C25B H25C 109.5
C27B C26B C22B 117.2(16)
C27B C26B C28B 108.8(15)
C22B C26B C28B 110.5(16)
C27B C26B H26B 106.6
C22B C26B H26B 106.6
C28B C26B H26B 106.6
C26B C27B H27A 109.5
C26B C27B H27B 109.5
H27A C27B H27B 109.5
C26B C27B H27C 109.5
H27A C27B H27C 109.5
H27B C27B H27C 109.5
C26B C28B H28A 109.5
C26B C28B H28B 109.5
H28A C28B H28B 109.5
C26B C28B H28C 109.5
H28A C28B H28C 109.5
H28B C28B H28C 109.5
N2A C1C C2C 104.1(9)
N2A C1C C4B 117.5(10)
C2C C1C C4B 138.2(9)
C1C C2C C3C 109.0(9)
C1C C2C C5C 141.3(9)
C3C C2C C5C 107.3(10)
C4C C3C C2C 108.6(10)
C4C C3C C12C 139.5(8)
C2C C3C C12C 109.9(9)
C3C C4C N2A 105.8(7)
C3C C4C C1D 136.6(10)
N2A C4C C1D 117.1(9)
C13C C5C C6C 117.5(10)
C13C C5C C2C 105.8(8)
C6C C5C C2C 136.2(10)
C7C C6C C5C 119.3(10)
C7C C6C H6C 120.3
C5C C6C H6C 120.3
C6C C7C C8C 122.6(9)
C6C C7C H7C 118.7
C8C C7C H7C 118.7
C7C C8C C14C 118.5(10)
C7C C8C C15C 121.7(9)
C14C C8C C15C 119.5(10)
C10C C9C C14C 118.8(11)
C10C C9C C16C 122.7(10)
C14C C9C C16C 118.4(10)
C9C C10C C11C 123.0(10)
C9C C10C H10C 118.5
C11C C10C H10C 118.5
C12C C11C C10C 118.3(9)
C12C C11C H11C 120.8
C10C C11C H11C 120.8
C11C C12C C13C 119.2(10)
C11C C12C C3C 136.3(9)
C13C C12C C3C 104.0(8)
C14C C13C C5C 123.5(9)
C14C C13C C12C 122.6(9)
C5C C13C C12C 112.8(10)
C13C C14C C9C 118.1(9)
C13C C14C C8C 118.5(10)
C9C C14C C8C 123.2(11)
O1C C15C N1C 121.1(11)
O1C C15C C8C 122.6(11)
N1C C15C C8C 116.2(9)
O2C C16C N1C 119.2(12)
O2C C16C C9C 123.7(10)
N1C C16C C9C 117.0(10)
C16C N1C C17C 119.4(9)
C16C N1C C15C 125.4(10)
C17C N1C C15C 114.3(8)
C18C C17C C22C 125.6(12)
C18C C17C N1C 118.9(10)
C22C C17C N1C 115.5(10)
C19C C18C C17C 117.1(11)
C19C C18C C23C 120.5(9)
C17C C18C C23C 122.4(11)
C18C C19C C20C 122.6(10)
C18C C19C H19C 118.7
C20C C19C H19C 118.7
C19C C20C C21C 117.2(12)
C19C C20C H20C 121.4
C21C C20C H20C 121.4
C22C C21C C20C 122.8(13)
C22C C21C H21C 118.6
C20C C21C H21C 118.6
C21C C22C C17C 114.5(12)
C21C C22C C26C 120.9(13)
C17C C22C C26C 124.6(14)
C18C C23C C24C 112.8(9)
C18C C23C C25C 112.2(10)
C24C C23C C25C 109.1(9)
C18C C23C H23C 107.5
C24C C23C H23C 107.5
C25C C23C H23C 107.5
C23C C24C H24D 109.5
C23C C24C H24E 109.5
H24D C24C H24E 109.5
C23C C24C H24F 109.5
H24D C24C H24F 109.5
H24E C24C H24F 109.5
C23C C25C H25D 109.5
C23C C25C H25E 109.5
H25D C25C H25E 109.5
C23C C25C H25F 109.5
H25D C25C H25F 109.5
H25E C25C H25F 109.5
C28C C26C C27C 105.5(14)
C28C C26C C22C 110.6(14)
C27C C26C C22C 110.2(14)
C28C C26C H26C 110.2
C27C C26C H26C 110.2
C22C C26C H26C 110.2
C26C C27C H27D 109.5
C26C C27C H27E 109.5
H27D C27C H27E 109.5
C26C C27C H27F 109.5
H27D C27C H27F 109.5
H27E C27C H27F 109.5
C26C C28C H28D 109.5
C26C C28C H28E 109.5
H28D C28C H28E 109.5
C26C C28C H28F 109.5
H28D C28C H28F 109.5
H28E C28C H28F 109.5
C2D C1D N3A 106.2(7)
C2D C1D C4C 138.6(10)
N3A C1D C4C 115.0(8)
C1D C2D C3D 106.7(9)
C1D C2D C5D 141.6(8)
C3D C2D C5D 111.4(7)
C4D C3D C2D 110.8(7)
C4D C3D C12D 144.3(8)
C2D C3D C12D 104.9(8)
C3D C4D N3A 104.6(7)
C3D C4D C1E 141.2(7)
N3A C4D C1E 114.1(8)
C6D C5D C13D 119.4(9)
C6D C5D C2D 135.9(7)
C13D C5D C2D 104.3(8)
C5D C6D C7D 119.1(7)
C5D C6D H6D 120.5
C7D C6D H6D 120.5
C8D C7D C6D 120.2(9)
C8D C7D H7D 119.9
C6D C7D H7D 119.9
C14D C8D C7D 121.6(9)
C14D C8D C15D 118.1(8)
C7D C8D C15D 120.2(9)
C10D C9D C14D 119.9(9)
C10D C9D C16D 122.0(9)
C14D C9D C16D 118.0(9)
C9D C10D C11D 122.5(8)
C9D C10D H10D 118.7
C11D C10D H10D 118.7
C10D C11D C12D 120.6(10)
C10D C11D H11D 119.7
C12D C11D H11D 119.7
C11D C12D C13D 115.1(9)
C11D C12D C3D 137.8(10)
C13D C12D C3D 106.5(7)
C14D C13D C5D 121.8(9)
C14D C13D C12D 124.5(8)
C5D C13D C12D 112.8(9)
C8D C14D C13D 118.0(8)
C8D C14D C9D 124.8(9)
C13D C14D C9D 117.0(9)
O1D C15D N1D 119.2(10)
O1D C15D C8D 123.7(9)
N1D C15D C8D 117.1(9)
O2D C16D N1D 120.6(9)
O2D C16D C9D 122.7(10)
N1D C16D C9D 116.7(8)
C16D N1D C15D 125.1(9)
C16D N1D C17D 118.9(8)
C15D N1D C17D 115.9(9)
C18D C17D C22D 122.8(12)
C18D C17D N1D 120.4(11)
C22D C17D N1D 116.7(13)
C17D C18D C19D 117.9(12)
C17D C18D C23D 121.5(11)
C19D C18D C23D 120.4(14)
C20D C19D C18D 118.9(15)
C20D C19D H19D 120.5
C18D C19D H19D 120.5
C21D C20D C19D 124.1(15)
C21D C20D H20D 118.0
C19D C20D H20D 118.0
C20D C21D C22D 119.9(15)
C20D C21D H21D 120.0
C22D C21D H21D 120.0
C17D C22D C21D 116.1(15)
C17D C22D C26D 121.2(13)
C21D C22D C26D 122.7(13)
C24D C23D C18D 110.7(11)
C24D C23D C25D 112.6(12)
C18D C23D C25D 110.5(10)
C24D C23D H23D 107.6
C18D C23D H23D 107.6
C25D C23D H23D 107.6
C23D C24D H24G 110.1
C23D C24D H24H 108.8
H24G C24D H24H 109.5
C23D C24D H24I 109.5
H24G C24D H24I 109.5
H24H C24D H24I 109.5
C23D C25D H25G 109.5
C23D C25D H25H 109.5
H25G C25D H25H 109.5
C23D C25D H25I 109.5
H25G C25D H25I 109.5
H25H C25D H25I 109.5
C27D C26D C22D 111.6(17)
C27D C26D C28D 108.5(12)
C22D C26D C28D 114.3(13)
C27D C26D H26D 107.3
C22D C26D H26D 107.3
C28D C26D H26D 107.3
C26D C27D H27G 109.5
C26D C27D H27H 109.5
H27G C27D H27H 109.5
C26D C27D H27I 109.5
H27G C27D H27I 109.5
H27H C27D H27I 109.5
C26D C28D H28G 109.5
C26D C28D H28H 109.5
H28G C28D H28H 109.5
C26D C28D H28I 109.5
H28G C28D H28I 109.5
H28H C28D H28I 109.5
N4A C1E C2E 105.5(8)
N4A C1E C4D 117.0(6)
C2E C1E C4D 137.3(9)
C1E C2E C3E 107.3(8)
C1E C2E C5E 146.8(10)
C3E C2E C5E 105.9(7)
C4E C3E C2E 110.9(7)
C4E C3E C12E 138.3(10)
C2E C3E C12E 110.8(8)
C1F C4E C3E 139.6(7)
C1F C4E N4A 117.1(6)
C3E C4E N4A 102.7(8)
C6E C5E C13E 118.3(7)
C6E C5E C2E 135.6(9)
C13E C5E C2E 105.8(9)
C5E C6E C7E 119.3(10)
C5E C6E H6E 120.4
C7E C6E H6E 120.4
C8E C7E C6E 120.2(10)
C8E C7E H7E 119.9
C6E C7E H7E 119.9
C14E C8E C7E 119.7(8)
C14E C8E C16E 119.5(10)
C7E C8E C16E 120.7(10)
C10E C9E C14E 121.4(8)
C10E C9E C15E 119.4(11)
C14E C9E C15E 119.0(11)
C9E C10E C11E 120.9(10)
C9E C10E H10E 119.6
C11E C10E H10E 119.6
C12E C11E C10E 118.1(9)
C12E C11E H11E 121.0
C10E C11E H11E 121.0
C11E C12E C13E 119.5(7)
C11E C12E C3E 137.3(9)
C13E C12E C3E 103.0(8)
C14E C13E C5E 121.9(10)
C14E C13E C12E 124.2(9)
C5E C13E C12E 113.9(7)
C8E C14E C13E 120.1(10)
C8E C14E C9E 124.1(8)
C13E C14E C9E 115.8(10)
O1E C15E N1E 118.8(9)
O1E C15E C9E 125.4(12)
N1E C15E C9E 115.8(11)
O2E C16E N1E 121.0(8)
O2E C16E C8E 122.8(11)
N1E C16E C8E 116.2(10)
C15E N1E C16E 125.4(8)
C15E N1E C17E 119.4(10)
C16E N1E C17E 114.6(10)
C22E C17E C18E 122.4(10)
C22E C17E N1E 117.3(11)
C18E C17E N1E 120.3(11)
C17E C18E C19E 118.7(12)
C17E C18E C23E 122.0(9)
C19E C18E C23E 119.3(11)
C20E C19E C18E 119.6(12)
C20E C19E H19E 120.2
C18E C19E H19E 120.2
C21E C20E C19E 122.4(11)
C21E C20E H20E 118.8
C19E C20E H20E 118.8
C20E C21E C22E 117.8(13)
C20E C21E H21E 121.1
C22E C21E H21E 121.1
C17E C22E C21E 119.0(13)
C17E C22E C26E 122.4(10)
C21E C22E C26E 118.5(13)
C18E C23E C24E 113.5(14)
C18E C23E C25E 119.2(12)
C24E C23E C25E 106.0(15)
C18E C23E H23E 105.7
C24E C23E H23E 105.7
C25E C23E H23E 105.7
C23E C24E H24J 109.5
C23E C24E H24K 109.5
H24J C24E H24K 109.5
C23E C24E H24L 109.5
H24J C24E H24L 109.5
H24K C24E H24L 109.5
C23E C25E H25J 109.5
C23E C25E H25K 109.5
H25J C25E H25K 109.5
C23E C25E H25L 109.5
H25J C25E H25L 109.5
H25K C25E H25L 109.5
C27E C26E C22E 117.0(16)
C27E C26E C28E 105.7(17)
C22E C26E C28E 116.3(19)
C27E C26E H26E 105.6
C22E C26E H26E 105.6
C28E C26E H26E 105.6
C26E C27E H27J 109.5
C26E C27E H27K 109.5
H27J C27E H27K 109.5
C26E C27E H27L 109.5
H27J C27E H27L 109.5
H27K C27E H27L 109.5
C26E C28E H28J 109.5
C26E C28E H28K 109.5
H28J C28E H28K 109.5
C26E C28E H28L 109.5
H28J C28E H28L 109.5
H28K C28E H28L 109.5
C2F C1F C4E 136.9(7)
C2F C1F N5A 105.3(7)
C4E C1F N5A 117.6(7)
C1F C2F C3F 109.6(6)
C1F C2F C5F 140.9(9)
C3F C2F C5F 106.7(7)
C4F C3F C2F 106.3(7)
C4F C3F C12F 140.9(8)
C2F C3F C12F 110.0(6)
N5A C4F C3F 108.3(7)
N5A C4F C1G 115.3(6)
C3F C4F C1G 136.5(9)
C6F C5F C13F 120.3(7)
C6F C5F C2F 133.6(10)
C13F C5F C2F 105.1(7)
C5F C6F C7F 114.7(9)
C5F C6F H6F 122.6
C7F C6F H6F 122.6
C8F C7F C6F 123.9(8)
C8F C7F H7F 118.0
C6F C7F H7F 118.0
C7F C8F C14F 120.6(8)
C7F C8F C15F 122.8(10)
C14F C8F C15F 116.4(10)
C10F C9F C14F 120.7(8)
C10F C9F C16F 122.0(10)
C14F C9F C16F 117.1(9)
C9F C10F C11F 121.2(10)
C9F C10F H10F 119.4
C11F C10F H10F 119.4
C12F C11F C10F 119.3(8)
C12F C11F H11F 120.3
C10F C11F H11F 120.3
C11F C12F C13F 119.2(7)
C11F C12F C3F 137.1(8)
C13F C12F C3F 103.6(8)
C14F C13F C12F 122.0(9)
C14F C13F C5F 123.0(8)
C12F C13F C5F 114.5(7)
C9F C14F C13F 117.4(9)
C9F C14F C8F 125.1(8)
C13F C14F C8F 117.4(10)
O1F C15F N1F 124.2(9)
O1F C15F C8F 118.3(12)
N1F C15F C8F 117.5(10)
O2F C16F N1F 119.8(9)
O2F C16F C9F 122.6(11)
N1F C16F C9F 117.6(11)
C15F N1F C16F 126.1(9)
C15F N1F C17F 116.9(9)
C16F N1F C17F 116.6(10)
C18F C17F C22F 120.0
C18F C17F N1F 122.9(8)
C22F C17F N1F 117.1(8)
C17F C18F C19F 120.0
C17F C18F C23F 122.0(9)
C19F C18F C23F 117.8(9)
C18F C19F C20F 120.0
C18F C19F H19F 120.0
C20F C19F H19F 120.0
C21F C20F C19F 120.0
C21F C20F H20F 120.0
C19F C20F H20F 120.0
C20F C21F C22F 120.0
C20F C21F H21F 120.0
C22F C21F H21F 120.0
C21F C22F C17F 120.0
C21F C22F C26F 121.1(8)
C17F C22F C26F 118.6(8)
C18F C23F C25F 105.5(16)
C18F C23F C24F 112.8(17)
C25F C23F C24F 117(2)
C18F C23F H23F 107.1
C25F C23F H23F 107.1
C24F C23F H23F 107.1
C23F C24F H24M 105.0
C23F C24F H24N 111.4
H24M C24F H24N 109.5
C23F C24F H24O 111.9
H24M C24F H24O 109.5
H24N C24F H24O 109.5
C23F C25F H25M 109.5
C23F C25F H25N 109.5
H25M C25F H25N 109.5
C23F C25F H25O 109.5
H25M C25F H25O 109.5
H25N C25F H25O 109.5
C22F C26F C27F 107.6(16)
C22F C26F C28F 112.8(15)
C27F C26F C28F 111(2)
C22F C26F H26F 108.5
C27F C26F H26F 108.5
C28F C26F H26F 108.5
C26F C27F H27M 108.8
C26F C27F H27N 109.0
H27M C27F H27N 109.5
C26F C27F H27O 110.7
H27M C27F H27O 109.5
H27N C27F H27O 109.5
C26F C28F H28M 109.5
C26F C28F H28N 109.5
H28M C28F H28N 109.5
C26F C28F H28O 109.5
H28M C28F H28O 109.5
H28N C28F H28O 109.5
C2G C1G N6A 108.7(7)
C2G C1G C4F 132.8(9)
N6A C1G C4F 118.4(8)
C1G C2G C5G 141.9(8)
C1G C2G C3G 106.9(9)
C5G C2G C3G 110.3(9)
C4G C3G C2G 109.3(9)
C4G C3G C12G 143.1(7)
C2G C3G C12G 106.6(9)
C3G C4G N6A 107.8(7)
C3G C4G C7A 128.8(8)
N6A C4G C7A 123.3(9)
C6G C5G C2G 137.5(9)
C6G C5G C13G 118.6(10)
C2G C5G C13G 103.7(8)
C5G C6G C7G 119.6(10)
C5G C6G H6G 120.2
C7G C6G H6G 120.2
C6G C7G C8G 121.7(11)
C6G C7G H7G 119.1
C8G C7G H7G 119.1
C14G C8G C7G 118.3(12)
C14G C8G C15G 120.5(11)
C7G C8G C15G 121.0(11)
C10G C9G C14G 119.3(11)
C10G C9G C16G 121.2(10)
C14G C9G C16G 119.4(11)
C9G C10G C11G 122.8(9)
C9G C10G H10G 118.6
C11G C10G H10G 118.6
C12G C11G C10G 116.9(9)
C12G C11G H11G 121.6
C10G C11G H11G 121.6
C13G C12G C11G 118.7(10)
C13G C12G C3G 105.6(7)
C11G C12G C3G 135.6(9)
C12G C13G C14G 124.0(9)
C12G C13G C5G 113.8(10)
C14G C13G C5G 122.2(9)
C13G C14G C8G 119.4(10)
C13G C14G C9G 117.9(10)
C8G C14G C9G 122.6(12)
O1G C15G N1G 121.5(13)
O1G C15G C8G 125.7(11)
N1G C15G C8G 112.8(11)
O2G C16G N1G 119.2(14)
O2G C16G C9G 124.9(12)
N1G C16G C9G 115.9(11)
C16G N1G C15G 128.7(12)
C16G N1G C17G 116.7(10)
C15G N1G C17G 114.1(11)
C18G C17G C22G 120.0
C18G C17G N1G 117.1(16)
C22G C17G N1G 122.8(16)
C19G C18G C17G 120.0
C19G C18G C23G 118.8(17)
C17G C18G C23G 121.2(17)
C18G C19G C20G 120.0
C18G C19G H19G 120.0
C20G C19G H19G 120.0
C19G C20G C21G 120.0
C19G C20G H20G 120.0
C21G C20G H20G 120.0
C20G C21G C22G 120.0
C20G C21G H21G 120.0
C22G C21G H21G 120.0
C21G C22G C17G 120.0
C21G C22G C26G 120.5(16)
C17G C22G C26G 119.1(16)
C18G C23G C25G 108.0(17)
C18G C23G C24G 114.7(15)
C25G C23G C24G 111.9(15)
C18G C23G H23G 107.3
C25G C23G H23G 107.3
C24G C23G H23G 107.3
C23G C24G H24P 109.5
C23G C24G H24Q 109.5
H24P C24G H24Q 109.5
C23G C24G H24R 109.5
H24P C24G H24R 109.5
H24Q C24G H24R 109.5
C23G C25G H25P 109.5
C23G C25G H25Q 109.5
H25P C25G H25Q 109.5
C23G C25G H25R 109.5
H25P C25G H25R 109.5
H25Q C25G H25R 109.5
C27G C26G C28G 112.8(16)
C27G C26G C22G 113.5(16)
C28G C26G C22G 98.5(15)
C27G C26G H26G 110.5
C28G C26G H26G 110.5
C22G C26G H26G 110.5
C26G C27G H27P 109.5
C26G C27G H27Q 109.5
H27P C27G H27Q 109.5
C26G C27G H27R 109.5
H27P C27G H27R 109.5
H27Q C27G H27R 109.5
C26G C28G H28P 109.5
C26G C28G H28Q 109.5
H28P C28G H28Q 109.5
C26G C28G H28R 109.5
H28P C28G H28R 109.5
H28Q C28G H28R 109.5
C4N C7H C1I 117.0(6)
C4N C7H C7A 109.7(6)
C1I C7H C7A 114.3(6)
C4N C7H H7H 104.8
C1I C7H H7H 104.8
C7A C7H H7H 104.8
C2H C1H N1H 115.8(7)
C2H C1H C6H 118.9(8)
N1H C1H C6H 125.3(8)
C3H C2H N2H 116.8(9)
C3H C2H C1H 121.9(7)
N2H C2H C1H 121.2(8)
C2H C3H N3H 121.3(7)
C2H C3H C4H 119.4(9)
N3H C3H C4H 119.0(8)
C5H C4H C3H 121.0(8)
C5H C4H N4H 120.6(7)
C3H C4H N4H 118.4(9)
C4H C5H N5H 116.2(8)
C4H C5H C6H 121.8(7)
N5H C5H C6H 121.6(9)
N6H C6H C5H 115.6(6)
N6H C6H C1H 127.7(8)
C5H C6H C1H 116.7(8)
C1H N1H C1I 129.9(6)
C1H N1H C4I 122.2(7)
C1I N1H C4I 107.3(6)
C2H N2H C1J 124.4(8)
C2H N2H C4J 123.6(7)
C1J N2H C4J 111.2(6)
C3H N3H C4K 124.5(6)
C3H N3H C1K 121.6(8)
C4K N3H C1K 109.4(7)
C1L N4H C4L 112.0(8)
C1L N4H C4H 123.8(6)
C4L N4H C4H 123.6(8)
C4M N5H C5H 121.1(8)
C4M N5H C1M 112.0(6)
C5H N5H C1M 123.9(8)
C6H N6H C4N 129.9(6)
C6H N6H C1N 121.8(7)
C4N N6H C1N 108.3(7)
C2I C1I N1H 108.6(7)
C2I C1I C7H 124.9(9)
N1H C1I C7H 125.8(8)
C1I C2I C3I 107.9(8)
C1I C2I C5I 141.0(8)
C3I C2I C5I 110.3(6)
C4I C3I C2I 108.5(6)
C4I C3I C12I 143.2(8)
C2I C3I C12I 107.3(7)
C3I C4I C1J 133.9(7)
C3I C4I N1H 107.4(7)
C1J C4I N1H 118.8(7)
C6I C5I C13I 117.0(7)
C6I C5I C2I 138.3(7)
C13I C5I C2I 104.6(7)
C5I C6I C7I 121.3(7)
C5I C6I H6I 119.3
C7I C6I H6I 119.3
C8I C7I C6I 120.4(8)
C8I C7I H7I 119.8
C6I C7I H7I 119.8
C14I C8I C7I 120.3(7)
C14I C8I C15I 118.3(7)
C7I C8I C15I 121.3(8)
C10I C9I C14I 119.1(7)
C10I C9I C16I 124.0(7)
C14I C9I C16I 116.9(8)
C9I C10I C11I 124.9(7)
C9I C10I H10I 117.5
C11I C10I H10I 117.5
C12I C11I C10I 117.1(8)
C12I C11I H11I 121.5
C10I C11I H11I 121.5
C11I C12I C13I 118.0(7)
C11I C12I C3I 137.3(9)
C13I C12I C3I 104.3(6)
C14I C13I C12I 124.2(7)
C14I C13I C5I 122.6(8)
C12I C13I C5I 113.2(7)
C8I C14I C13I 118.1(7)
C8I C14I C9I 125.1(7)
C13I C14I C9I 116.6(8)
O1I C15I N1I 121.0(8)
O1I C15I C8I 122.8(8)
N1I C15I C8I 116.2(8)
O2I C16I N1I 120.5(8)
O2I C16I C9I 122.6(9)
N1I C16I C9I 116.8(7)
C16I N1I C15I 126.2(7)
C16I N1I C17I 118.6(6)
C15I N1I C17I 115.1(8)
C22I C17I C18I 123.5(9)
C22I C17I N1I 116.7(7)
C18I C17I N1I 119.8(9)
C19I C18I C17I 116.4(10)
C19I C18I C23I 120.2(8)
C17I C18I C23I 123.3(9)
C20I C19I C18I 122.4(10)
C20I C19I H19I 118.8
C18I C19I H19I 118.8
C19I C20I C21I 120.2(10)
C19I C20I H20I 119.9
C21I C20I H20I 119.9
C22I C21I C20I 119.3(11)
C22I C21I H21I 120.3
C20I C21I H21I 120.3
C17I C22I C21I 118.0(9)
C17I C22I C26I 123.6(9)
C21I C22I C26I 118.4(11)
C18I C23I C24I 112.1(12)
C18I C23I C25I 109.8(10)
C24I C23I C25I 110.3(10)
C18I C23I H23I 108.2
C24I C23I H23I 108.2
C25I C23I H23I 108.2
C23I C24I H24S 109.5
C23I C24I H24T 109.5
H24S C24I H24T 109.5
C23I C24I H24U 109.5
H24S C24I H24U 109.5
H24T C24I H24U 109.5
C23I C25I H25S 109.5
C23I C25I H25T 109.5
H25S C25I H25T 109.5
C23I C25I H25U 109.5
H25S C25I H25U 109.5
H25T C25I H25U 109.5
C28I C26I C22I 116.5(10)
C28I C26I C27I 110.8(13)
C22I C26I C27I 108.5(9)
C28I C26I H26I 106.8
C22I C26I H26I 106.8
C27I C26I H26I 106.8
C26I C27I H27S 109.5
C26I C27I H27T 109.5
H27S C27I H27T 109.5
C26I C27I H27U 109.5
H27S C27I H27U 109.5
H27T C27I H27U 109.5
C26I C28I H28S 109.4
C26I C28I H28T 109.3
H28S C28I H28T 109.5
C26I C28I H28U 109.7
H28S C28I H28U 109.5
H28T C28I H28U 109.5
N2H C1J C2J 108.8(8)
N2H C1J C4I 115.3(7)
C2J C1J C4I 135.8(8)
C1J C2J C5J 148.7(10)
C1J C2J C3J 105.8(7)
C5J C2J C3J 105.4(8)
C4J C3J C12J 144.0(10)
C4J C3J C2J 107.2(8)
C12J C3J C2J 108.8(7)
N2H C4J C3J 106.7(8)
N2H C4J C1K 118.8(6)
C3J C4J C1K 134.5(9)
C13J C5J C6J 118.8(7)
C13J C5J C2J 106.9(9)
C6J C5J C2J 134.1(10)
C5J C6J C7J 117.5(10)
C5J C6J H6J 121.2
C7J C6J H6J 121.2
C8J C7J C6J 122.1(10)
C8J C7J H7J 119.0
C6J C7J H7J 119.0
C14J C8J C7J 119.6(8)
C14J C8J C15J 121.4(12)
C7J C8J C15J 119.0(12)
C10J C9J C14J 120.1(8)
C10J C9J C16J 122.9(11)
C14J C9J C16J 117.0(11)
C9J C10J C11J 122.7(10)
C9J C10J H10J 118.6
C11J C10J H10J 118.6
C12J C11J C10J 118.6(10)
C12J C11J H11J 120.7
C10J C11J H11J 120.7
C11J C12J C13J 118.5(7)
C11J C12J C3J 137.0(9)
C13J C12J C3J 104.5(9)
C5J C13J C12J 113.8(7)
C5J C13J C14J 123.8(9)
C12J C13J C14J 122.3(10)
C9J C14J C8J 124.6(9)
C9J C14J C13J 117.7(9)
C8J C14J C13J 117.7(10)
O1J C15J N1J 118.0(10)
O1J C15J C8J 129.1(14)
N1J C15J C8J 112.9(11)
O2J C16J N1J 121.7(10)
O2J C16J C9J 121.6(14)
N1J C16J C9J 116.7(12)
C16J N1J C15J 127.4(9)
C16J N1J C17J 113.3(11)
C15J N1J C17J 119.3(11)
C22J C17J C18J 125.2(9)
C22J C17J N1J 117.9(10)
C18J C17J N1J 116.8(9)
C19J C18J C17J 116.1(11)
C19J C18J C23J 121.2(11)
C17J C18J C23J 122.7(9)
C20J C19J C18J 120.3(13)
C20J C19J H19J 119.8
C18J C19J H19J 119.8
C21J C20J C19J 123.1(12)
C21J C20J H20J 118.4
C19J C20J H20J 118.4
C20J C21J C22J 120.9(12)
C20J C21J H21J 119.5
C22J C21J H21J 119.5
C17J C22J C21J 114.2(12)
C17J C22J C26J 123.0(9)
C21J C22J C26J 122.5(10)
C25J C23J C18J 109.0(17)
C25J C23J C24J 114.8(14)
C18J C23J C24J 109.5(16)
C25J C23J H23J 107.8
C18J C23J H23J 107.8
C24J C23J H23J 107.8
C23J C24J H24V 109.5
C23J C24J H24W 109.5
H24V C24J H24W 109.5
C23J C24J H24 109.5
H24V C24J H24 109.5
H24W C24J H24 109.5
C23J C25J H25V 109.5
C23J C25J H25W 109.5
H25V C25J H25W 109.5
C23J C25J H25 109.5
H25V C25J H25 109.5
H25W C25J H25 109.5
C27J C26J C22J 111.7(13)
C27J C26J C28J 109.9(10)
C22J C26J C28J 109.5(12)
C27J C26J H26J 108.6
C22J C26J H26J 108.6
C28J C26J H26J 108.6
C26J C27J H27V 109.5
C26J C27J H27W 109.5
H27V C27J H27W 109.5
C26J C27J H27 109.5
H27V C27J H27 109.5
H27W C27J H27 109.5
C26J C28J H28V 109.5
C26J C28J H28W 109.5
H28V C28J H28W 109.5
C26J C28J H28 109.5
H28V C28J H28 109.5
H28W C28J H28 109.5
C2K C1K N3H 106.9(7)
C2K C1K C4J 138.1(7)
N3H C1K C4J 114.7(8)
C1K C2K C3K 108.4(7)
C1K C2K C5K 140.9(8)
C3K C2K C5K 107.6(7)
C4K C3K C2K 107.6(8)
C4K C3K C12K 140.4(7)
C2K C3K C12K 109.5(7)
C3K C4K N3H 107.7(7)
C3K C4K C1L 135.5(8)
N3H C4K C1L 114.9(8)
C6K C5K C13K 118.3(7)
C6K C5K C2K 134.7(8)
C13K C5K C2K 105.4(7)
C5K C6K C7K 119.7(8)
C5K C6K H6K 120.2
C7K C6K H6K 120.2
C8K C7K C6K 121.5(7)
C8K C7K H7K 119.2
C6K C7K H7K 119.2
C7K C8K C14K 119.0(7)
C7K C8K C15K 120.8(8)
C14K C8K C15K 119.4(8)
C10K C9K C14K 119.6(8)
C10K C9K C16K 122.2(8)
C14K C9K C16K 117.8(8)
C9K C10K C11K 122.6(8)
C9K C10K H10K 118.7
C11K C10K H10K 118.7
C12K C11K C10K 119.7(8)
C12K C11K H11K 120.2
C10K C11K H11K 120.2
C11K C12K C13K 117.6(8)
C11K C12K C3K 137.7(8)
C13K C12K C3K 104.0(7)
C14K C13K C12K 122.7(7)
C14K C13K C5K 122.1(7)
C12K C13K C5K 113.4(7)
C13K C14K C9K 117.4(7)
C13K C14K C8K 119.0(7)
C9K C14K C8K 123.6(7)
O1K C15K N1K 122.5(8)
O1K C15K C8K 122.5(8)
N1K C15K C8K 115.1(8)
O2K C16K N1K 120.5(8)
O2K C16K C9K 122.9(8)
N1K C16K C9K 116.5(8)
C16K N1K C15K 127.3(7)
C16K N1K C17K 119.3(7)
C15K N1K C17K 113.4(7)
C22K C17K C18K 122.7(9)
C22K C17K N1K 118.3(10)
C18K C17K N1K 119.0(9)
C19K C18K C17K 117.5(11)
C19K C18K C23K 120.8(12)
C17K C18K C23K 121.7(9)
C18K C19K C20K 119.4(12)
C18K C19K H19K 120.3
C20K C19K H19K 120.3
C19K C20K C21K 122.4(10)
C19K C20K H20K 118.8
C21K C20K H20K 118.8
C22K C21K C20K 118.0(11)
C22K C21K H21K 121.0
C20K C21K H21K 121.0
C21K C22K C17K 119.9(11)
C21K C22K C26K 118.2(11)
C17K C22K C26K 121.9(9)
C18K C23K C24K 111.1(10)
C18K C23K C25K 111.1(8)
C24K C23K C25K 109.1(11)
C18K C23K H23K 108.5
C24K C23K H23K 108.5
C25K C23K H23K 108.5
C23K C24K H1OO 109.5
C23K C24K H2OO 109.5
H1OO C24K H2OO 109.5
C23K C24K H3OO 109.5
H1OO C24K H3OO 109.5
H2OO C24K H3OO 109.5
C23K C25K H1TT 109.5
C23K C25K H2TT 109.5
H1TT C25K H2TT 109.5
C23K C25K H3TT 109.5
H1TT C25K H3TT 109.5
H2TT C25K H3TT 109.5
C27K C26K C22K 113.6(10)
C27K C26K C28K 107.4(13)
C22K C26K C28K 113.7(10)
C27K C26K H26K 107.3
C22K C26K H26K 107.3
C28K C26K H26K 107.3
C26K C27K H7OO 109.5
C26K C27K H8OO 109.5
H7OO C27K H8OO 109.5
C26K C27K H9OO 109.5
H7OO C27K H9OO 109.5
H8OO C27K H9OO 109.5
C26K C28K H1O1 109.5
C26K C28K H1O2 109.5
H1O1 C28K H1O2 109.5
C26K C28K H1O3 109.5
H1O1 C28K H1O3 109.5
H1O2 C28K H1O3 109.5
N4H C1L C2L 106.4(7)
N4H C1L C4K 116.1(8)
C2L C1L C4K 137.0(9)
C1L C2L C3L 108.0(9)
C1L C2L C5L 143.2(8)
C3L C2L C5L 108.4(8)
C4L C3L C12L 145.0(9)
C4L C3L C2L 106.6(8)
C12L C3L C2L 107.9(9)
N4H C4L C3L 106.7(9)
N4H C4L C1M 115.1(9)
C3L C4L C1M 138.0(7)
C6L C5L C13L 117.9(10)
C6L C5L C2L 137.0(8)
C13L C5L C2L 104.5(9)
C5L C6L C7L 118.4(9)
C5L C6L H6L 120.8
C7L C6L H6L 120.8
C8L C7L C6L 124.1(12)
C8L C7L H7L 118.0
C6L C7L H7L 118.0
C7L C8L C15L 123.8(13)
C7L C8L C14L 117.9(11)
C15L C8L C14L 118.3(10)
C10L C9L C14L 120.2(11)
C10L C9L C16L 121.0(10)
C14L C9L C16L 118.7(13)
C9L C10L C11L 123.3(10)
C9L C10L H10L 118.3
C11L C10L H10L 118.3
C12L C11L C10L 115.9(11)
C12L C11L H11L 122.1
C10L C11L H11L 122.1
C11L C12L C13L 119.2(10)
C11L C12L C3L 134.7(11)
C13L C12L C3L 105.7(8)
C14L C13L C5L 123.1(11)
C14L C13L C12L 123.3(8)
C5L C13L C12L 113.5(10)
C13L C14L C9L 117.9(11)
C13L C14L C8L 118.4(9)
C9L C14L C8L 123.5(11)
O1L C15L C8L 125.6(12)
O1L C15L N1L 115.1(13)
C8L C15L N1L 119.2(13)
O2L C16L N1L 121.2(13)
O2L C16L C9L 123.3(14)
N1L C16L C9L 115.4(11)
C16L N1L C17L 116.4(10)
C16L N1L C15L 124.5(12)
C17L N1L C15L 118.9(12)
C18L C17L C22L 120.0
C18L C17L N1L 114.8(13)
C22L C17L N1L 125.1(13)
C17L C18L C19L 120.0
C17L C18L C23L 122.3(14)
C19L C18L C23L 117.6(13)
C20L C19L C18L 120.0
C20L C19L H19L 120.0
C18L C19L H19L 120.0
C19L C20L C21L 120.0
C19L C20L H20L 120.0
C21L C20L H20L 120.0
C22L C21L C20L 120.0
C22L C21L H21L 120.0
C20L C21L H21L 120.0
C21L C22L C17L 120.0
C21L C22L C26L 120.5(16)
C17L C22L C26L 119.4(15)
C18L C23L C24L 114.9(18)
C18L C23L C25L 118.9(18)
C24L C23L C25L 102.3(19)
C18L C23L H23L 106.7
C24L C23L H23L 106.7
C25L C23L H23L 106.7
C23L C24L H1PP 109.5
C23L C24L H2PP 109.5
H1PP C24L H2PP 109.5
C23L C24L H3PP 109.5
H1PP C24L H3PP 109.5
H2PP C24L H3PP 109.5
C23L C25L H4OO 109.5
C23L C25L H5OO 109.5
H4OO C25L H5OO 109.5
C23L C25L H6OO 109.5
H4OO C25L H6OO 109.5
H5OO C25L H6OO 109.5
C27L C26L C28L 106.5(13)
C27L C26L C22L 119(2)
C28L C26L C22L 116(3)
C27L C26L H26 104.7
C28L C26L H26 104.7
C22L C26L H26 104.7
C26L C27L H7PP 109.3
C26L C27L H8PP 110.2
H7PP C27L H8PP 109.5
C26L C27L H9PP 108.9
H7PP C27L H9PP 109.5
H8PP C27L H9PP 109.5
C26L C28L H1O4 108.6
C26L C28L H1O5 111.2
H1O4 C28L H1O5 109.5
C26L C28L H1O6 108.5
H1O4 C28L H1O6 109.5
H1O5 C28L H1O6 109.5
C2M C1M N5H 104.3(9)
C2M C1M C4L 138.6(8)
N5H C1M C4L 117.0(6)
C1M C2M C3M 109.2(7)
C1M C2M C5M 141.3(10)
C3M C2M C5M 107.8(8)
C4M C3M C2M 107.9(8)
C4M C3M C12M 140.1(10)
C2M C3M C12M 110.3(7)
N5H C4M C3M 106.6(8)
N5H C4M C1N 117.3(6)
C3M C4M C1N 136.1(9)
C6M C5M C13M 119.7(7)
C6M C5M C2M 136.2(9)
C13M C5M C2M 103.7(8)
C5M C6M C7M 118.9(10)
C5M C6M H6M 120.5
C7M C6M H6M 120.5
C8M C7M C6M 121.7(9)
C8M C7M H7M 119.1
C6M C7M H7M 119.1
C7M C8M C14M 120.2(7)
C7M C8M C15M 124.9(10)
C14M C8M C15M 114.9(10)
C10M C9M C14M 122.6(7)
C10M C9M C16M 118.8(10)
C14M C9M C16M 118.6(9)
C9M C10M C11M 119.5(10)
C9M C10M H10M 120.3
C11M C10M H10M 120.3
C12M C11M C10M 120.1(9)
C12M C11M H11M 120.0
C10M C11M H11M 120.0
C11M C12M C13M 119.4(7)
C11M C12M C3M 137.2(8)
C13M C12M C3M 102.7(9)
C14M C13M C12M 123.5(10)
C14M C13M C5M 120.7(9)
C12M C13M C5M 115.4(7)
C13M C14M C8M 118.7(10)
C13M C14M C9M 114.7(9)
C8M C14M C9M 126.5(7)
O1M C15M N1M 123.1(8)
O1M C15M C8M 119.6(12)
N1M C15M C8M 117.3(9)
O2M C16M N1M 121.3(7)
O2M C16M C9M 125.1(10)
N1M C16M C9M 113.5(10)
C16M N1M C15M 128.6(7)
C16M N1M C17M 114.3(10)
C15M N1M C17M 116.8(9)
C22M C17M C18M 128.7(9)
C22M C17M N1M 116.3(12)
C18M C17M N1M 115.1(10)
C19M C18M C17M 114.0(13)
C19M C18M C23M 120.0(14)
C17M C18M C23M 125.9(9)
C18M C19M C20M 118.1(14)
C18M C19M H19M 120.9
C20M C19M H19M 120.9
C21M C20M C19M 123.2(10)
C21M C20M H20M 118.4
C19M C20M H20M 118.4
C20M C21M C22M 123.6(15)
C20M C21M H21M 118.2
C22M C21M H21M 118.2
C17M C22M C21M 112.2(15)
C17M C22M C26M 124.4(9)
C21M C22M C26M 123.4(13)
C25M C23M C24M 115(2)
C25M C23M C18M 108.8(17)
C24M C23M C18M 115.6(17)
C25M C23M H23M 105.6
C24M C23M H23M 105.6
C18M C23M H23M 105.6
C23M C24M H1RR 109.5
C23M C24M H2RR 109.5
H1RR C24M H2RR 109.5
C23M C24M H3RR 109.5
H1RR C24M H3RR 109.5
H2RR C24M H3RR 109.5
C23M C25M H4PP 108.8
C23M C25M H5PP 109.7
H4PP C25M H5PP 109.5
C23M C25M H6PP 109.9
H4PP C25M H6PP 109.5
H5PP C25M H6PP 109.5
C27M C26M C28M 113.2(18)
C27M C26M C22M 112.1(13)
C28M C26M C22M 104.8(15)
C27M C26M H26M 108.9
C28M C26M H26M 108.9
C22M C26M H26M 108.9
C26M C27M H7QQ 109.5
C26M C27M H8QQ 109.5
H7QQ C27M H8QQ 109.5
C26M C27M H9QQ 109.5
H7QQ C27M H9QQ 109.5
H8QQ C27M H9QQ 109.5
C26M C28M H1O7 109.5
C26M C28M H1O8 109.5
H1O7 C28M H1O8 109.5
C26M C28M H1O9 109.5
H1O7 C28M H1O9 109.5
H1O8 C28M H1O9 109.5
C2N C1N C4M 133.6(7)
C2N C1N N6H 107.4(8)
C4M C1N N6H 118.9(9)
C1N C2N C3N 108.9(7)
C1N C2N C5N 143.3(9)
C3N C2N C5N 106.6(8)
C4N C3N C12N 142.2(7)
C4N C3N C2N 107.0(9)
C12N C3N C2N 109.9(7)
C3N C4N N6H 108.1(7)
C3N C4N C7H 126.1(8)
N6H C4N C7H 123.2(8)
C6N C5N C13N 119.1(9)
C6N C5N C2N 136.6(10)
C13N C5N C2N 104.0(7)
C5N C6N C7N 119.0(9)
C5N C6N H6N 120.5
C7N C6N H6N 120.5
C8N C7N C6N 121.4(8)
C8N C7N H7N 119.3
C6N C7N H7N 119.3
C7N C8N C14N 119.3(9)
C7N C8N C15N 124.0(8)
C14N C8N C15N 116.8(10)
C14N C9N C10N 119.0(9)
C14N C9N C16N 119.4(8)
C10N C9N C16N 121.5(10)
C9N C10N C11N 118.8(9)
C9N C10N H10N 120.6
C11N C10N H10N 120.6
C12N C11N C10N 121.2(7)
C12N C11N H11N 119.4
C10N C11N H11N 119.4
C11N C12N C13N 118.5(9)
C11N C12N C3N 137.2(8)
C13N C12N C3N 104.2(8)
C14N C13N C5N 123.7(7)
C14N C13N C12N 121.4(9)
C5N C13N C12N 114.9(9)
C13N C14N C9N 120.8(8)
C13N C14N C8N 117.1(9)
C9N C14N C8N 121.9(9)
O1N C15N N1N 121.3(9)
O1N C15N C8N 120.2(10)
N1N C15N C8N 118.4(8)
O2N C16N N1N 120.4(10)
O2N C16N C9N 122.6(9)
N1N C16N C9N 117.0(10)
C15N N1N C16N 126.0(9)
C15N N1N C17N 117.7(7)
C16N N1N C17N 115.7(9)
C18N C17N C22N 124.3(10)
C18N C17N N1N 118.2(8)
C22N C17N N1N 117.5(9)
C19N C18N C17N 117.0(9)
C19N C18N C23N 120.6(9)
C17N C18N C23N 122.4(10)
C18N C19N C20N 121.8(10)
C18N C19N H19N 119.1
C20N C19N H19N 119.1
C21N C20N C19N 118.1(11)
C21N C20N H20N 120.9
C19N C20N H20N 120.9
C20N C21N C22N 124.3(10)
C20N C21N H21N 117.9
C22N C21N H21N 117.9
C21N C22N C17N 114.3(10)
C21N C22N C26N 122.8(9)
C17N C22N C26N 122.9(11)
C25N C23N C18N 113.2(10)
C25N C23N C24N 110.5(9)
C18N C23N C24N 110.4(8)
C25N C23N H23N 107.5
C18N C23N H23N 107.5
C24N C23N H23N 107.5
C23N C24N H1SS 109.5
C23N C24N H2SS 109.5
H1SS C24N H2SS 109.5
C23N C24N H3SS 109.5
H1SS C24N H3SS 109.5
H2SS C24N H3SS 109.5
C23N C25N H4RR 109.5
C23N C25N H5RR 109.5
H4RR C25N H5RR 109.5
C23N C25N H6RR 109.5
H4RR C25N H6RR 109.5
H5RR C25N H6RR 109.5
C27N C26N C22N 110.1(13)
C27N C26N C28N 110.2(11)
C22N C26N C28N 113.5(10)
C27N C26N H26N 107.6
C22N C26N H26N 107.6
C28N C26N H26N 107.6
C26N C27N H7RR 109.5
C26N C27N H8RR 109.5
H7RR C27N H8RR 109.5
C26N C27N H9RR 109.5
H7RR C27N H9RR 109.5
H8RR C27N H9RR 109.5
C26N C28N H110 109.5
C26N C28N H111 109.5
H110 C28N H111 109.5
C26N C28N H112 109.5
H110 C28N H112 109.5
H111 C28N H112 109.5
C21 C11 C61 114(2)
C21 C11 C71 119(2)
C61 C11 C71 126.4(19)
C31 C21 C11 114(2)
C31 C21 H21 123.2
C11 C21 H21 123.2
C21 C31 C41 130.0(19)
C21 C31 H31 115.0
C41 C31 H31 115.0
C51 C41 C31 113(2)
C51 C41 H41 123.6
C31 C41 H41 123.6
C41 C51 C61 114(2)
C41 C51 H51 123.1
C61 C51 H51 123.1
C51 C61 C11 127.7(19)
C51 C61 H61 116.1
C11 C61 H61 116.1
C11 C71 H71A 114.3
C11 C71 H71B 107.2
H71A C71 H71B 109.5
C11 C71 H71C 106.8
H71A C71 H71C 109.5
H71B C71 H71C 109.5
C22 C12 C62 120.0
C22 C12 C72 111.3(16)
C62 C12 C72 128.6(17)
C12 C22 C32 120.0
C12 C22 H22 120.0
C32 C22 H22 120.0
C42 C32 C22 120.0
C42 C32 H32 120.0
C22 C32 H32 120.0
C32 C42 C52 120.0
C32 C42 H42 120.0
C52 C42 H42 120.0
C62 C52 C42 120.0
C62 C52 H52 120.0
C42 C52 H52 120.0
C52 C62 C12 120.0
C52 C62 H62 120.0
C12 C62 H62 120.0
C12 C72 H72A 108.6
C12 C72 H72B 109.8
H72A C72 H72B 109.5
C12 C72 H72C 110.1
H72A C72 H72C 109.5
H72B C72 H72C 109.5
C1Z O1Z H1Z 116.9
O1Z C1Z H1Z1 97.3
O1Z C1Z H1Z2 118.9
H1Z1 C1Z H1Z2 109.5
O1Z C1Z H1Z3 111.4
H1Z1 C1Z H1Z3 109.5
H1Z2 C1Z H1Z3 109.5
C2Z O2Z H2Z 120.0
O2Z C2Z H2Z1 112.1
O2Z C2Z H2Z2 116.8
H2Z1 C2Z H2Z2 109.5
O2Z C2Z H2Z3 99.0
H2Z1 C2Z H2Z3 109.5
H2Z2 C2Z H2Z3 109.5
C3Z O3Z H3Z 104.1
O3Z C3Z H3Z1 102.5
O3Z C3Z H3Z2 114.1
H3Z1 C3Z H3Z2 109.5
O3Z C3Z H3Z3 111.6
H3Z1 C3Z H3Z3 109.5
H3Z2 C3Z H3Z3 109.5
C4Z O4Z H4Z 107.5
O4Z C4Z H4Z1 108.8
O4Z C4Z H4Z2 106.9
H4Z1 C4Z H4Z2 109.5
O4Z C4Z H4Z3 112.6
H4Z1 C4Z H4Z3 109.5
H4Z2 C4Z H4Z3 109.5
C5Z O5Z H5Z 113.6
O5Z C5Z H5Z1 95.1
O5Z C5Z H5Z2 134.1
H5Z1 C5Z H5Z2 109.5
O5Z C5Z H5Z3 97.2
H5Z1 C5Z H5Z3 109.5
H5Z2 C5Z H5Z3 109.5
C6Z O6Z H6Z 107.0
O6Z C6Z H6Z1 108.5
O6Z C6Z H6Z2 112.1
H6Z1 C6Z H6Z2 109.5
O6Z C6Z H6Z3 107.8
H6Z1 C6Z H6Z3 109.4
H6Z2 C6Z H6Z3 109.5
C7Z O7Z H7Z 106.7
O7Z C7Z H7Z1 109.7
O7Z C7Z H7Z2 115.4
H7Z1 C7Z H7Z2 109.5
O7Z C7Z H7Z3 103.0
H7Z1 C7Z H7Z3 109.5
H7Z2 C7Z H7Z3 109.5
C8Z O8Z H8Z 125.5
O8Z C8Z H8Z4 101.8
O8Z C8Z H8Z5 118.5
H8Z4 C8Z H8Z5 109.5
O8Z C8Z H8Z6 107.7
H8Z4 C8Z H8Z6 109.5
H8Z5 C8Z H8Z6 109.5
C1Y O1Y H1Y 120.7
O1Y C1Y H1Y1 127.6
O1Y C1Y H1Y2 113.9
H1Y1 C1Y H1Y2 109.5
O1Y C1Y H1Y3 82.2
H1Y1 C1Y H1Y3 109.5
H1Y2 C1Y H1Y3 109.5
C2Y O2Y H2Y 113.7
O2Y C2Y H2Y1 106.3
O2Y C2Y H2Y2 107.8
H2Y1 C2Y H2Y2 109.5
O2Y C2Y H2Y3 114.3
H2Y1 C2Y H2Y3 109.5
H2Y2 C2Y H2Y3 109.5
C3Y O3Y H3Y 109.1
O3Y C3Y H3Y1 108.2
O3Y C3Y H3Y2 114.7
H3Y1 C3Y H3Y2 109.5
O3Y C3Y H3Y3 105.3
H3Y1 C3Y H3Y3 109.5
H3Y2 C3Y H3Y3 109.5
C4Y O4Y H4Y 104.9
O4Y C4Y H4Y1 104.4
O4Y C4Y H4Y2 110.3
H4Y1 C4Y H4Y2 109.5
O4Y C4Y H4Y3 113.5
H4Y1 C4Y H4Y3 109.5
H4Y2 C4Y H4Y3 109.5
C2X O2X H2X 112.4
O2X C2X H2X1 113.4
O2X C2X H2X2 107.7
H2X1 C2X H2X2 109.5
O2X C2X H2X3 107.2
H2X1 C2X H2X3 109.5
H2X2 C2X H2X3 109.5
C3X O3X H3X 109.6
O3X C3X H3X1 109.7
O3X C3X H3X2 106.9
H3X1 C3X H3X2 109.4
O3X C3X H3X3 111.8
H3X1 C3X H3X3 109.4
H3X2 C3X H3X3 109.5
C4X O4X H4X 103.0
O4X C4X H4X1 113.2
O4X C4X H4X2 104.3
H4X1 C4X H4X2 109.5
O4X C4X H4X3 110.8
H4X1 C4X H4X3 109.5
H4X2 C4X H4X3 109.5
C5X O5X H5X 108.5
O5X C5X H5X1 109.4
O5X C5X H5X2 107.9
H5X1 C5X H5X2 109.5
O5X C5X H5X3 111.1
H5X1 C5X H5X3 109.5
H5X2 C5X H5X3 109.5
C6X O6X H6X 107.0
O6X C6X H6X1 110.4
O6X C6X H6X2 104.4
H6X1 C6X H6X2 109.5
O6X C6X H6X3 113.5
H6X1 C6X H6X3 109.5
H6X2 C6X H6X3 109.5
C7X O7X H7X 112.4
O7X C7X H7X1 108.0
O7X C7X H7X2 104.9
H7X1 C7X H7X2 109.5
O7X C7X H7X3 115.4
H7X1 C7X H7X3 109.5
H7X2 C7X H7X3 109.5
C8X O8X H8X 99.1
O8X C8X H8X1 121.9
O8X C8X H8X2 105.3
H8X1 C8X H8X2 109.5
O8X C8X H8X3 100.6
H8X1 C8X H8X3 109.5
H8X2 C8X H8X3 109.5
C9X O9X H9X 99.5
O9X C9X H9X1 114.5
O9X C9X H9X2 114.5
H9X1 C9X H9X2 109.5
O9X C9X H9X3 98.8
H9X1 C9X H9X3 109.5
H9X2 C9X H9X3 109.5
C10X O10X H10X 111.6
O10X C10X H10A 115.1
O10X C10X H10H 108.7
H10A C10X H10H 109.5
O10X C10X H10O 104.5
H10A C10X H10O 109.5
H10H C10X H10O 109.5
C12X O12X H12X 115.4
O12X C12X H12A 104.4
O12X C12X H12B 104.9
H12A C12X H12B 109.5
O12X C12X H12C 118.8
H12A C12X H12C 109.5
H12B C12X H12C 109.5
C13X O13X H13X 110.2
O13X C13X H13A 113.4
O13X C13X H13B 107.7
H13A C13X H13B 109.5
O13X C13X H13C 107.2
H13A C13X H13C 109.5
H13B C13X H13C 109.5
C14X O14X H14X 104.6
O14X C14X H14A 116.0
O14X C14X H14B 107.1
H14A C14X H14B 109.5
O14X C14X H14C 105.2
H14A C14X H14C 109.5
H14B C14X H14C 109.5
C15X O15X H15X 109.6
O15X C15X H15A 108.5
O15X C15X H15B 109.5
H15A C15X H15B 109.5
O15X C15X H15C 110.3
H15A C15X H15C 109.5
H15B C15X H15C 109.5
C16X O16X H16X 107.6
O16X C16X H16A 110.2
O16X C16X H16B 113.6
H16A C16X H16B 109.5
O16X C16X H16C 104.5
H16A C16X H16C 109.5
H16B C16X H16C 109.5
C18X O18X H18X 106.1
O18X C18X H18A 106.4
O18X C18X H18B 112.3
H18A C18X H18B 109.5
O18X C18X H18C 109.7
H18A C18X H18C 109.5
H18B C18X H18C 109.5
C19X O19X H19X 97.5
O19X C19X H19A 98.7
O19X C19X H19H 120.9
H19A C19X H19H 109.5
O19X C19X H19O 108.1
H19A C19X H19O 109.5
H19H C19X H19O 109.5
C20X O20X H20X 107.0
O20X C20X H20A 106.0
O20X C20X H20H 111.3
H20A C20X H20H 109.5
O20X C20X H20O 111.1
H20A C20X H20O 109.5
H20H C20X H20O 109.5
C21X O21X H21X 108.2
O21X C21X H21A 110.9
O21X C21X H21H 107.4
H21A C21X H21H 109.5
O21X C21X H21O 110.0
H21A C21X H21O 109.5
H21H C21X H21O 109.5
C22X O22X H22X 111.8
O22X C22X H22A 113.5
O22X C22X H22B 119.6
H22A C22X H22B 109.5
O22X C22X H22C 94.0
H22A C22X H22C 109.5
H22B C22X H22C 109.5
C23X O23X H23X 104.5
O23X C23X H23A 109.6
O23X C23X H23H 115.7
H23A C23X H23H 109.5
O23X C23X H23O 102.9
H23A C23X H23O 109.5
H23H C23X H23O 109.5
C24X O24X H2X4 109.7
O24X C24X H201 112.3
O24X C24X H202 105.5
H201 C24X H202 109.5
O24X C24X H203 110.6
H201 C24X H203 109.5
H202 C24X H203 109.5
C25X O25X H2X5 112.3
O25X C25X H204 106.7
O25X C25X H205 110.5
H204 C25X H205 109.5
O25X C25X H206 111.2
H204 C25X H206 109.5
H205 C25X H206 109.5
C26X O26X H26X 109.7
O26X C26X H26A 100.5
O26X C26X H26H 99.5
H26A C26X H26H 109.5
O26X C26X H26L 127.2
H26A C26X H26L 109.5
H26H C26X H26L 109.5
C27X O27X H2X7 106.3
O27X C27X H207 106.1
O27X C27X H208 110.4
H207 C27X H208 109.5
O27X C27X H209 111.9
H207 C27X H209 109.5
H208 C27X H209 109.5
C28X O28X H2X8 96.6
O28X C28X H291 96.2
O28X C28X H292 122.4
H291 C28X H292 109.5
O28X C28X H293 108.7
H291 C28X H293 109.5
H292 C28X H293 109.5
C29X O29X H29X 107.0
O29X C29X H29A 113.6
O29X C29X H29B 110.6
H29A C29X H29B 109.5
O29X C29X H29C 104.0
H29A C29X H29C 109.5
H29B C29X H29C 109.5
C30X O30X H30X 103.8
O30X C30X H30A 105.7
O30X C30X H30B 116.6
H30A C30X H30B 109.5
O30X C30X H30C 105.9
H30A C30X H30C 109.5
H30B C30X H30C 109.5
C31X O31X H31X 103.2
O31X C31X H31A 119.3
O31X C31X H31B 100.6
H31A C31X H31B 109.5
O31X C31X H31C 108.1
H31A C31X H31C 109.5
H31B C31X H31C 109.5
C32X O32X H32X 109.6
O32X C32X H32A 109.9
O32X C32X H32B 108.9
H32A C32X H32B 109.5
O32X C32X H32C 109.6
H32A C32X H32C 109.5
H32B C32X H32C 109.5
C33X O33X H33X 108.4
O33X C33X H33A 110.8
O33X C33X H33B 116.4
H33A C33X H33B 109.5
O33X C33X H33C 100.9
H33A C33X H33C 109.5
H33B C33X H33C 109.5
C34X O34X H34X 114.4
O34X C34X H34A 112.7
O34X C34X H34B 104.4
H34A C34X H34B 109.5
O34X C34X H34C 111.2
H34A C34X H34C 109.5
H34B C34X H34C 109.5
C35X O35X H35X 110.4
O35X C35X H35A 110.1
O35X C35X H35B 109.7
H35A C35X H35B 109.5
O35X C35X H35C 108.6
H35A C35X H35C 109.5
H35B C35X H35C 109.5
C36X O36X H36X 113.4
O36X C36X H36A 106.3
O36X C36X H36B 113.3
H36A C36X H36B 109.5
O36X C36X H36C 108.8
H36A C36X H36C 109.5
H36B C36X H36C 109.5
C37X O37X H37X 109.8
O37X C37X H37A 105.2
O37X C37X H37B 115.5
H37A C37X H37B 109.5
O37X C37X H37C 107.6
H37A C37X H37C 109.5
H37B C37X H37C 109.5
C38X O38X H38X 113.8
O38X C38X H38A 114.2
O38X C38X H38B 109.2
H38A C38X H38B 109.5
O38X C38X H38C 104.9
H38A C38X H38C 109.5
H38B C38X H38C 109.5
C39X O39X H39X 110.1
O39X C39X H39A 112.5
O39X C39X H39B 106.9
H39A C39X H39B 109.5
O39X C39X H39C 109.0
H39A C39X H39C 109.5
H39B C39X H39C 109.5
C40X O40X H40X 114.1
O40X C40X H40A 110.9
O40X C40X H40B 104.4
H40A C40X H40B 109.5
O40X C40X H40C 113.0
H40A C40X H40C 109.5
H40B C40X H40C 109.5
C41X O41X H41X 107.3
O41X C41X H41A 108.6
O41X C41X H41B 122.4
H41A C41X H41B 109.5
O41X C41X H41C 96.3
H41A C41X H41C 109.4
H41B C41X H41C 109.5
C42X O42X H42X 113.2
O42X C42X H42A 107.0
O42X C42X H42B 107.6
H42A C42X H42B 109.5
O42X C42X H42C 113.7
H42A C42X H42C 109.5
H42B C42X H42C 109.5
C43X O43X H43X 112.5
O43X C43X H43A 112.5
O43X C43X H43B 107.1
H43A C43X H43B 109.5
O43X C43X H43C 108.7
H43A C43X H43C 109.5
H43B C43X H43C 109.5
C44X O44X H44X 101.7
O44X C44X H44A 111.4
O44X C44X H44B 121.2
H44A C44X H44B 109.5
O44X C44X H44C 94.5
H44A C44X H44C 109.5
H44B C44X H44C 109.5
C45X O45X H45X 106.6
O45X C45X H45A 111.1
O45X C45X H45B 112.8
H45A C45X H45B 109.5
O45X C45X H45C 104.4
H45A C45X H45C 109.5
H45B C45X H45C 109.5
C46X O46X H46X 105.3
O46X C46X H46A 102.8
O46X C46X H46B 113.4
H46A C46X H46B 109.5
O46X C46X H46C 112.0
H46A C46X H46C 109.5
H46B C46X H46C 109.5
C47X O47X H47X 109.9
O47X C47X H47A 108.2
O47X C47X H47B 107.0
H47A C47X H47B 109.5
O47X C47X H47C 113.2
H47A C47X H47C 109.5
H47B C47X H47C 109.5
C48X O48X H48X 98.7
O48X C48X H48A 90.8
O48X C48X H48B 130.3
H48A C48X H48B 109.5
O48X C48X H48C 105.1
H48A C48X H48C 109.5
H48B C48X H48C 109.5
C49X O49X H49X 111.5
O49X C49X H49A 111.4
O49X C49X H49B 107.8
H49A C49X H49B 109.5
O49X C49X H49C 109.2
H49A C49X H49C 109.4
H49B C49X H49C 109.5
C50X O50X H50X 114.2
O50X C50X H50A 112.4
O50X C50X H50B 111.2
H50A C50X H50B 109.5
O50X C50X H50C 104.7
H50A C50X H50C 109.5
H50B C50X H50C 109.5
C51X O51X H51X 114.8
O51X C51X H51A 105.0
O51X C51X H51B 107.9
H51A C51X H51B 109.5
O51X C51X H51C 115.4
H51A C51X H51C 109.5
H51B C51X H51C 109.5
C52X O52X H52X 112.3
O52X C52X H52A 110.5
O52X C52X H52B 106.5
H52A C52X H52B 109.5
O52X C52X H52C 111.3
H52A C52X H52C 109.5
H52B C52X H52C 109.5
C53X O53X H53X 110.3
O53X C53X H53A 105.0
O53X C53X H53B 105.5
H53A C53X H53B 109.5
O53X C53X H53C 117.6
H53A C53X H53C 109.5
H53B C53X H53C 109.5
C54X O54X H54X 106.3
O54X C54X H54A 108.6
O54X C54X H54B 112.5
H54A C54X H54B 109.5
O54X C54X H54C 107.2
H54A C54X H54C 109.5
H54B C54X H54C 109.5
C55X O55X H55X 108.1
O55X C55X H55A 105.3
O55X C55X H55B 116.7
H55A C55X H55B 109.5
O55X C55X H55C 106.2
H55A C55X H55C 109.5
H55B C55X H55C 109.5
C56X O56X H56X 98.7
O56X C56X H56A 98.6
O56X C56X H56B 118.8
H56A C56X H56B 109.5
O56X C56X H56C 110.4
H56A C56X H56C 109.5
H56B C56X H56C 109.5
C57X O57X H57X 107.0
O57X C57X H57A 107.0
O57X C57X H57B 110.2
H57A C57X H57B 109.5
O57X C57X H57C 111.2
H57A C57X H57C 109.5
H57B C57X H57C 109.5
C58X O58X H58X 110.7
O58X C58X H58A 120.8
O58X C58X H58B 108.5
H58A C58X H58B 109.5
O58X C58X H58C 98.3
H58A C58X H58C 109.5
H58B C58X H58C 109.5
C59X O59X H59X 90.9
O59X C59X H59A 100.6
O59X C59X H59B 128.0
H59A C59X H59B 109.5
O59X C59X H59C 98.5
H59A C59X H59C 109.5
H59B C59X H59C 109.5
C60X O60X H60X 103.8
O60X C60X H60A 105.4
O60X C60X H60B 108.0
H60A C60X H60B 109.5
O60X C60X H60C 114.9
H60A C60X H60C 109.5
H60B C60X H60C 109.5
C1U O1U H1U 110.1
O1U C1U H1U1 113.5
O1U C1U H1U2 107.1
H1U1 C1U H1U2 109.5
O1U C1U H1U3 107.8
H1U1 C1U H1U3 109.5
H1U2 C1U H1U3 109.5
C2U O2U H2U 97.5
O2U C2U H2U1 125.0
O2U C2U H2U2 105.6
H2U1 C2U H2U2 109.5
O2U C2U H2U3 96.6
H2U1 C2U H2U3 109.5
H2U2 C2U H2U3 109.5
C3U O3U H3U 103.7
O3U C3U H3U1 117.7
O3U C3U H3U2 107.0
H3U1 C3U H3U2 109.5
O3U C3U H3U3 103.4
H3U1 C3U H3U3 109.5
H3U2 C3U H3U3 109.5
C4U O4U H4U 104.0
O4U C4U H4U1 112.5
O4U C4U H4U2 111.8
H4U1 C4U H4U2 109.5
O4U C4U H4U3 103.9
H4U1 C4U H4U3 109.5
H4U2 C4U H4U3 109.5
C5U O5U H5U 115.6
O5U C5U H5U1 116.5
O5U C5U H5U2 107.7
H5U1 C5U H5U2 109.5
O5U C5U H5U3 104.0
H5U1 C5U H5U3 109.5
H5U2 C5U H5U3 109.5
C6U O6U H6U 113.8
O6U C6U H6U1 115.0
O6U C6U H6U2 106.8
H6U1 C6U H6U2 109.5
O6U C6U H6U3 106.5
H6U1 C6U H6U3 109.5
H6U2 C6U H6U3 109.5
C7U O7U H7U 114.3
O7U C7U H7U1 113.2
O7U C7U H7U2 110.3
H7U1 C7U H7U2 109.5
O7U C7U H7U3 104.8
H7U1 C7U H7U3 109.5
H7U2 C7U H7U3 109.5
C8U O8U H8U 107.4
O8U C8U H8U1 109.1
O8U C8U H8U2 104.4
H8U1 C8U H8U2 109.5
O8U C8U H8U3 114.7
H8U1 C8U H8U3 109.5
H8U2 C8U H8U3 109.5
C9U O9U H9U 112.6
O9U C9U H9U1 107.6
O9U C9U H9U2 113.6
H9U1 C9U H9U2 109.5
O9U C9U H9U3 107.2
H9U1 C9U H9U3 109.5
H9U2 C9U H9U3 109.5
C10U O10U H10U 113.6
O10U C10U H10P 99.5
O10U C10U H10Q 107.2
H10P C10U H10Q 109.5
O10U C10U H10R 121.1
H10P C10U H10R 109.5
H10Q C10U H10R 109.5
C11U O11U H11U 119.2
O11U C11U H11P 119.0
O11U C11U H11Q 101.0
H11P C11U H11Q 109.5
O11U C11U H11R 108.0
H11P C11U H11R 109.5
H11Q C11U H11R 109.5
C12U O12U H12U 116.3
O12U C12U H12D 109.5
O12U C12U H12E 109.5
H12D C12U H12E 109.5
O12U C12U H12F 109.5
H12D C12U H12F 109.5
H12E C12U H12F 109.5
C13U O13U H13U 120.6
O13U C13U H13D 102.8
O13U C13U H13E 120.8
H13D C13U H13E 109.5
O13U C13U H13F 104.3
H13D C13U H13F 109.5
H13E C13U H13F 109.5
C14U O14U H14U 107.9
O14U C14U H14D 109.4
O14U C14U H14E 108.0
H14D C14U H14E 109.5
O14U C14U H14F 111.0
H14D C14U H14F 109.5
H14E C14U H14F 109.5
Cl1 C1 Cl2 115.4(10)
Cl1 C1 H1A 108.4
Cl2 C1 H1A 108.4
Cl1 C1 H1B 108.4
Cl2 C1 H1B 108.4
H1A C1 H1B 107.5

loop_
_geom_bond_atom_site_label_1
_geom_bond_atom_site_label_2
_geom_bond_distance
C7A C1B 1.498(13)
C7A C4G 1.514(10)
C7A C7H 1.640(11)
C7A H7A 1.0000
C1A C2A 1.398(12)
C1A C6A 1.412(12)
C1A N1A 1.435(9)
C2A C3A 1.410(9)
C2A N2A 1.411(11)
C3A N3A 1.339(11)
C3A C4A 1.380(12)
C4A C5A 1.355(12)
C4A N4A 1.393(9)
C5A N5A 1.384(10)
C5A C6A 1.437(10)
C6A N6A 1.382(11)
N1A C1B 1.390(11)
N1A C4B 1.405(11)
N2A C4C 1.392(11)
N2A C1C 1.393(10)
N3A C1D 1.415(11)
N3A C4D 1.426(9)
N4A C1E 1.388(10)
N4A C4E 1.403(10)
N5A C4F 1.379(10)
N5A C1F 1.426(9)
N6A C4G 1.415(10)
N6A C1G 1.418(10)
C1B C2B 1.359(11)
C2B C3B 1.407(13)
C2B C5B 1.434(10)
C3B C4B 1.377(10)
C3B C12B 1.486(11)
C4B C1C 1.419(13)
C5B C6B 1.380(13)
C5B C13B 1.408(13)
C6B C7B 1.442(11)
C6B H6B 0.9500
C7B C8B 1.381(13)
C7B H7B 0.9500
C8B C14B 1.416(13)
C8B C15B 1.447(11)
C9B C10B 1.381(12)
C9B C14B 1.381(13)
C9B C16B 1.478(10)
C10B C11B 1.420(10)
C10B H10B 0.9500
C11B C12B 1.380(12)
C11B H11B 0.9500
C12B C13B 1.411(12)
C13B C14B 1.430(10)
C15B O1B 1.234(12)
C15B N1B 1.422(13)
C16B O2B 1.207(11)
C16B N1B 1.399(12)
N1B C17B 1.465(10)
C17B C18B 1.391(13)
C17B C22B 1.403(12)
C18B C19B 1.417(12)
C18B C23B 1.503(14)
C19B C20B 1.351(15)
C19B H19B 0.9500
C20B C21B 1.374(15)
C20B H20B 0.9500
C21B C22B 1.376(12)
C21B H21B 0.9500
C22B C26B 1.474(16)
C23B C24B 1.494(18)
C23B C25B 1.543(16)
C23B H23B 1.0000
C24B H24A 0.9800
C24B H24B 0.9800
C24B H24C 0.9800
C25B H25A 0.9800
C25B H25B 0.9800
C25B H25C 0.9800
C26B C27B 1.46(3)
C26B C28B 1.52(2)
C26B H26B 1.0000
C27B H27A 0.9800
C27B H27B 0.9800
C27B H27C 0.9800
C28B H28A 0.9800
C28B H28B 0.9800
C28B H28C 0.9800
C1C C2C 1.397(13)
C2C C3C 1.427(12)
C2C C5C 1.460(13)
C3C C4C 1.367(12)
C3C C12C 1.464(13)
C4C C1D 1.444(10)
C5C C13C 1.416(13)
C5C C6C 1.420(11)
C6C C7C 1.387(13)
C6C H6C 0.9500
C7C C8C 1.404(13)
C7C H7C 0.9500
C8C C14C 1.424(12)
C8C C15C 1.468(14)
C9C C10C 1.383(13)
C9C C14C 1.408(14)
C9C C16C 1.494(15)
C10C C11C 1.403(14)
C10C H10C 0.9500
C11C C12C 1.366(13)
C11C H11C 0.9500
C12C C13C 1.418(12)
C13C C14C 1.376(13)
C15C O1C 1.206(10)
C15C N1C 1.431(13)
C16C O2C 1.215(12)
C16C N1C 1.409(12)
N1C C17C 1.428(13)
C17C C18C 1.381(13)
C17C C22C 1.400(15)
C18C C19C 1.361(14)
C18C C23C 1.482(13)
C19C C20C 1.398(14)
C19C H19C 0.9500
C20C C21C 1.422(16)
C20C H20C 0.9500
C21C C22C 1.393(17)
C21C H21C 0.9500
C22C C26C 1.519(16)
C23C C24C 1.530(13)
C23C C25C 1.556(13)
C23C H23C 1.0000
C24C H24D 0.9800
C24C H24E 0.9800
C24C H24F 0.9800
C25C H25D 0.9800
C25C H25E 0.9800
C25C H25F 0.9800
C26C C28C 1.47(2)
C26C C27C 1.486(19)
C26C H26C 1.0000
C27C H27D 0.9800
C27C H27E 0.9800
C27C H27F 0.9800
C28C H28D 0.9800
C28C H28E 0.9800
C28C H28F 0.9800
C1D C2D 1.376(12)
C2D C3D 1.468(11)
C2D C5D 1.470(13)
C3D C4D 1.346(12)
C3D C12D 1.500(12)
C4D C1E 1.436(12)
C5D C6D 1.359(11)
C5D C13D 1.428(10)
C6D C7D 1.415(12)
C6D H6D 0.9500
C7D C8D 1.391(11)
C7D H7D 0.9500
C8D C14D 1.370(12)
C8D C15D 1.472(13)
C9D C10D 1.376(13)
C9D C14D 1.419(11)
C9D C16D 1.463(12)
C10D C11D 1.384(13)
C10D H10D 0.9500
C11D C12D 1.415(11)
C11D H11D 0.9500
C12D C13D 1.444(13)
C13D C14D 1.381(12)
C15D O1D 1.219(11)
C15D N1D 1.414(11)
C16D O2D 1.230(9)
C16D N1D 1.399(12)
N1D C17D 1.465(13)
C17D C18D 1.389(18)
C17D C22D 1.408(17)
C18D C19D 1.400(15)
C18D C23D 1.562(16)
C19D C20D 1.368(19)
C19D H19D 0.9500
C20D C21D 1.33(2)
C20D H20D 0.9500
C21D C22D 1.430(18)
C21D H21D 0.9500
C22D C26D 1.51(2)
C23D C24D 1.548(17)
C23D C25D 1.567(14)
C23D H23D 1.0000
C24D H24G 0.9801
C24D H24H 0.9800
C24D H24I 0.9800
C25D H25G 0.9800
C25D H25H 0.9800
C25D H25I 0.9800
C26D C27D 1.49(2)
C26D C28D 1.507(18)
C26D H26D 1.0000
C27D H27G 0.9800
C27D H27H 0.9800
C27D H27I 0.9800
C28D H28G 0.9800
C28D H28H 0.9800
C28D H28I 0.9800
C1E C2E 1.389(9)
C2E C3E 1.418(13)
C2E C5E 1.482(10)
C3E C4E 1.392(11)
C3E C12E 1.479(10)
C4E C1F 1.392(11)
C5E C6E 1.379(13)
C5E C13E 1.405(12)
C6E C7E 1.427(10)
C6E H6E 0.9500
C7E C8E 1.411(13)
C7E H7E 0.9500
C8E C14E 1.350(13)
C8E C16E 1.483(11)
C9E C10E 1.386(14)
C9E C14E 1.420(14)
C9E C15E 1.475(11)
C10E C11E 1.443(11)
C10E H10E 0.9500
C11E C12E 1.375(12)
C11E H11E 0.9500
C12E C13E 1.407(12)
C13E C14E 1.390(10)
C15E O1E 1.238(13)
C15E N1E 1.410(14)
C16E O2E 1.239(12)
C16E N1E 1.420(14)
N1E C17E 1.431(11)
C17E C22E 1.362(16)
C17E C18E 1.375(16)
C18E C19E 1.394(13)
C18E C23E 1.441(17)
C19E C20E 1.387(16)
C19E H19E 0.9500
C20E C21E 1.358(18)
C20E H20E 0.9500
C21E C22E 1.448(14)
C21E H21E 0.9500
C22E C26E 1.52(2)
C23E C24E 1.466(19)
C23E C25E 1.514(15)
C23E H23E 1.0000
C24E H24J 0.9800
C24E H24K 0.9800
C24E H24L 0.9800
C25E H25J 0.9800
C25E H25K 0.9800
C25E H25L 0.9800
C26E C27E 1.520(19)
C26E C28E 1.59(3)
C26E H26E 1.0000
C27E H27J 0.9800
C27E H27K 0.9800
C27E H27L 0.9800
C28E H28J 0.9800
C28E H28K 0.9800
C28E H28L 0.9800
C1F C2F 1.383(11)
C2F C3F 1.452(11)
C2F C5F 1.479(9)
C3F C4F 1.393(9)
C3F C12F 1.470(11)
C4F C1G 1.435(10)
C5F C6F 1.407(12)
C5F C13F 1.417(12)
C6F C7F 1.464(11)
C6F H6F 0.9500
C7F C8F 1.357(13)
C7F H7F 0.9500
C8F C14F 1.404(13)
C8F C15F 1.520(12)
C9F C10F 1.379(14)
C9F C14F 1.387(14)
C9F C16F 1.502(12)
C10F C11F 1.407(11)
C10F H10F 0.9500
C11F C12F 1.357(12)
C11F H11F 0.9500
C12F C13F 1.413(12)
C13F C14F 1.397(11)
C15F O1F 1.228(14)
C15F N1F 1.359(15)
C16F O2F 1.226(13)
C16F N1F 1.381(15)
N1F C17F 1.406(9)
C17F C18F 1.3900
C17F C22F 1.3900
C18F C19F 1.3900
C18F C23F 1.46(2)
C19F C20F 1.3900
C19F H19F 0.9500
C20F C21F 1.3900
C20F H20F 0.9500
C21F C22F 1.3900
C21F H21F 0.9500
C22F C26F 1.459(15)
C23F C25F 1.59(3)
C23F C24F 1.60(2)
C23F H23F 1.0000
C24F H24M 0.9799
C24F H24N 0.9800
C24F H24O 0.9800
C25F H25M 0.9800
C25F H25N 0.9800
C25F H25O 0.9800
C26F C27F 1.514(17)
C26F C28F 1.544(15)
C26F H26F 1.0000
C27F H27M 0.9800
C27F H27N 0.9800
C27F H27O 0.9800
C28F H28M 0.9800
C28F H28N 0.9800
C28F H28O 0.9800
C1G C2G 1.354(13)
C2G C5G 1.429(14)
C2G C3G 1.438(10)
C3G C4G 1.343(13)
C3G C12G 1.479(13)
C5G C6G 1.382(12)
C5G C13G 1.444(12)
C6G C7G 1.400(14)
C6G H6G 0.9500
C7G C8G 1.438(15)
C7G H7G 0.9500
C8G C14G 1.406(13)
C8G C15G 1.472(16)
C9G C10G 1.363(13)
C9G C14G 1.406(14)
C9G C16G 1.444(16)
C10G C11G 1.429(13)
C10G H10G 0.9500
C11G C12G 1.409(11)
C11G H11G 0.9500
C12G C13G 1.373(12)
C13G C14G 1.380(14)
C15G O1G 1.222(13)
C15G N1G 1.425(14)
C16G O2G 1.221(14)
C16G N1G 1.384(14)
N1G C17G 1.463(13)
C17G C18G 1.3900
C17G C22G 1.3900
C18G C19G 1.3900
C18G C23G 1.50(2)
C19G C20G 1.3900
C19G H19G 0.9500
C20G C21G 1.3900
C20G H20G 0.9500
C21G C22G 1.3900
C21G H21G 0.9500
C22G C26G 1.681(18)
C23G C25G 1.56(2)
C23G C24G 1.62(2)
C23G H23G 1.0000
C24G H24P 0.9800
C24G H24Q 0.9800
C24G H24R 0.9800
C25G H25P 0.9800
C25G H25Q 0.9800
C25G H25R 0.9800
C26G C27G 1.457(19)
C26G C28G 1.64(2)
C26G H26G 1.0000
C27G H27P 0.9800
C27G H27Q 0.9800
C27G H27R 0.9800
C28G H28P 0.9800
C28G H28Q 0.9800
C28G H28R 0.9800
C7H C4N 1.477(8)
C7H C1I 1.484(10)
C7H H7H 1.0000
C1H C2H 1.391(11)
C1H N1H 1.407(10)
C1H C6H 1.457(9)
C2H C3H 1.371(12)
C2H N2H 1.373(9)
C3H N3H 1.375(11)
C3H C4H 1.381(9)
C4H C5H 1.373(12)
C4H N4H 1.391(10)
C5H N5H 1.393(8)
C5H C6H 1.407(12)
C6H N6H 1.392(10)
N1H C1I 1.419(11)
N1H C4I 1.434(8)
N2H C1J 1.378(10)
N2H C4J 1.398(10)
N3H C4K 1.406(10)
N3H C1K 1.412(9)
N4H C1L 1.383(10)
N4H C4L 1.388(9)
N5H C4M 1.368(11)
N5H C1M 1.410(10)
N6H C4N 1.410(11)
N6H C1N 1.434(8)
C1I C2I 1.375(10)
C2I C3I 1.432(11)
C2I C5I 1.437(11)
C3I C4I 1.386(11)
C3I C12I 1.486(9)
C4I C1J 1.424(11)
C5I C6I 1.343(11)
C5I C13I 1.425(9)
C6I C7I 1.406(10)
C6I H6I 0.9500
C7I C8I 1.385(10)
C7I H7I 0.9500
C8I C14I 1.366(11)
C8I C15I 1.493(11)
C9I C10I 1.356(11)
C9I C14I 1.437(10)
C9I C16I 1.481(10)
C10I C11I 1.421(10)
C10I H10I 0.9500
C11I C12I 1.407(10)
C11I H11I 0.9500
C12I C13I 1.423(11)
C13I C14I 1.395(10)
C15I O1I 1.199(11)
C15I N1I 1.408(10)
C16I O2I 1.211(9)
C16I N1I 1.398(11)
N1I C17I 1.452(10)
C17I C22I 1.391(13)
C17I C18I 1.394(11)
C18I C19I 1.378(13)
C18I C23I 1.489(15)
C19I C20I 1.374(14)
C19I H19I 0.9500
C20I C21I 1.401(13)
C20I H20I 0.9500
C21I C22I 1.397(13)
C21I H21I 0.9500
C22I C26I 1.502(13)
C23I C24I 1.525(15)
C23I C25I 1.578(17)
C23I H23I 1.0000
C24I H24S 0.9800
C24I H24T 0.9800
C24I H24U 0.9800
C25I H25S 0.9800
C25I H25T 0.9800
C25I H25U 0.9800
C26I C28I 1.462(15)
C26I C27I 1.584(16)
C26I H26I 1.0000
C27I H27S 0.9800
C27I H27T 0.9800
C27I H27U 0.9800
C28I H28S 0.9800
C28I H28T 0.9800
C28I H28U 0.9801
C1J C2J 1.390(10)
C2J C5J 1.449(10)
C2J C3J 1.493(13)
C3J C4J 1.401(10)
C3J C12J 1.452(11)
C4J C1K 1.434(11)
C5J C13J 1.402(12)
C5J C6J 1.412(12)
C6J C7J 1.441(11)
C6J H6J 0.9500
C7J C8J 1.409(14)
C7J H7J 0.9500
C8J C14J 1.408(14)
C8J C15J 1.457(12)
C9J C10J 1.350(12)
C9J C14J 1.395(13)
C9J C16J 1.478(12)
C10J C11J 1.419(10)
C10J H10J 0.9500
C11J C12J 1.380(12)
C11J H11J 0.9500
C12J C13J 1.407(12)
C13J C14J 1.408(10)
C15J O1J 1.176(13)
C15J N1J 1.434(14)
C16J O2J 1.242(15)
C16J N1J 1.422(16)
N1J C17J 1.488(11)
C17J C22J 1.374(15)
C17J C18J 1.420(15)
C18J C19J 1.377(14)
C18J C23J 1.502(16)
C19J C20J 1.35(2)
C19J H19J 0.9500
C20J C21J 1.343(19)
C20J H20J 0.9500
C21J C22J 1.431(15)
C21J H21J 0.9500
C22J C26J 1.514(16)
C23J C25J 1.50(3)
C23J C24J 1.51(2)
C23J H23J 1.0000
C24J H24V 0.9800
C24J H24W 0.9800
C24J H24 0.9800
C25J H25V 0.9800
C25J H25W 0.9800
C25J H25 0.9800
C26J C27J 1.511(19)
C26J C28J 1.544(18)
C26J H26J 1.0000
C27J H27V 0.9800
C27J H27W 0.9800
C27J H27 0.9800
C28J H28V 0.9800
C28J H28W 0.9800
C28J H28 0.9800
C1K C2K 1.384(11)
C2K C3K 1.445(10)
C2K C5K 1.455(10)
C3K C4K 1.382(10)
C3K C12K 1.470(11)
C4K C1L 1.472(10)
C5K C6K 1.388(10)
C5K C13K 1.430(11)
C6K C7K 1.417(10)
C6K H6K 0.9500
C7K C8K 1.406(11)
C7K H7K 0.9500
C8K C14K 1.410(11)
C8K C15K 1.478(11)
C9K C10K 1.349(11)
C9K C14K 1.403(11)
C9K C16K 1.497(11)
C10K C11K 1.411(11)
C10K H10K 0.9500
C11K C12K 1.357(11)
C11K H11K 0.9500
C12K C13K 1.415(10)
C13K C14K 1.394(10)
C15K O1K 1.231(10)
C15K N1K 1.411(11)
C16K O2K 1.219(10)
C16K N1K 1.378(10)
N1K C17K 1.481(10)
C17K C22K 1.380(15)
C17K C18K 1.397(14)
C18K C19K 1.381(12)
C18K C23K 1.511(16)
C19K C20K 1.382(17)
C19K H19K 0.9500
C20K C21K 1.400(15)
C20K H20K 0.9500
C21K C22K 1.359(12)
C21K H21K 0.9500
C22K C26K 1.517(15)
C23K C24K 1.543(12)
C23K C25K 1.562(15)
C23K H23K 1.0000
C24K H1OO 0.9800
C24K H2OO 0.9800
C24K H3OO 0.9800
C25K H1TT 0.9800
C25K H2TT 0.9800
C25K H3TT 0.9800
C26K C27K 1.487(15)
C26K C28K 1.558(14)
C26K H26K 1.0000
C27K H7OO 0.9800
C27K H8OO 0.9800
C27K H9OO 0.9800
C28K H1O1 0.9800
C28K H1O2 0.9800
C28K H1O3 0.9800
C1L C2L 1.383(11)
C2L C3L 1.471(12)
C2L C5L 1.478(13)
C3L C4L 1.393(13)
C3L C12L 1.454(13)
C4L C1M 1.424(13)
C5L C6L 1.360(13)
C5L C13L 1.422(11)
C6L C7L 1.404(14)
C6L H6L 0.9500
C7L C8L 1.367(13)
C7L H7L 0.9500
C8L C15L 1.393(16)
C8L C14L 1.402(15)
C9L C10L 1.361(15)
C9L C14L 1.396(12)
C9L C16L 1.486(16)
C10L C11L 1.453(14)
C10L H10L 0.9500
C11L C12L 1.391(11)
C11L H11L 0.9500
C12L C13L 1.430(14)
C13L C14L 1.372(13)
C15L O1L 1.231(15)
C15L N1L 1.426(14)
C16L O2L 1.230(12)
C16L N1L 1.387(16)
N1L C17L 1.425(13)
C17L C18L 1.3900
C17L C22L 1.3900
C18L C19L 1.3900
C18L C23L 1.46(2)
C19L C20L 1.3900
C19L H19L 0.9500
C20L C21L 1.3900
C20L H20L 0.9500
C21L C22L 1.3900
C21L H21L 0.9500
C22L C26L 1.548(10)
C23L C24L 1.51(2)
C23L C25L 1.56(2)
C23L H23L 1.0000
C24L H1PP 0.9800
C24L H2PP 0.9800
C24L H3PP 0.9800
C25L H4OO 0.9800
C25L H5OO 0.9800
C25L H6OO 0.9800
C26L C27L 1.529(10)
C26L C28L 1.544(10)
C26L H26 1.0000
C27L H7PP 0.9800
C27L H8PP 0.9800
C27L H9PP 0.9801
C28L H1O4 0.9801
C28L H1O5 0.9799
C28L H1O6 0.9801
C1M C2M 1.393(11)
C2M C3M 1.418(13)
C2M C5M 1.487(9)
C3M C4M 1.386(9)
C3M C12M 1.482(11)
C4M C1N 1.406(12)
C5M C6M 1.365(12)
C5M C13M 1.418(13)
C6M C7M 1.442(10)
C6M H6M 0.9500
C7M C8M 1.342(14)
C7M H7M 0.9500
C8M C14M 1.414(13)
C8M C15M 1.511(11)
C9M C10M 1.373(12)
C9M C14M 1.421(14)
C9M C16M 1.516(11)
C10M C11M 1.432(10)
C10M H10M 0.9500
C11M C12M 1.343(13)
C11M H11M 0.9500
C12M C13M 1.408(12)
C13M C14M 1.407(10)
C15M O1M 1.244(12)
C15M N1M 1.412(14)
C16M O2M 1.185(13)
C16M N1M 1.401(13)
N1M C17M 1.475(10)
C17M C22M 1.411(17)
C17M C18M 1.429(19)
C18M C19M 1.423(14)
C18M C23M 1.56(2)
C19M C20M 1.448(19)
C19M H19M 0.9500
C20M C21M 1.32(2)
C20M H20M 0.9500
C21M C22M 1.415(15)
C21M H21M 0.9500
C22M C26M 1.546(18)
C23M C25M 1.52(2)
C23M C24M 1.54(3)
C23M H23M 1.0000
C24M H1RR 0.9800
C24M H2RR 0.9800
C24M H3RR 0.9800
C25M H4PP 0.9800
C25M H5PP 0.9799
C25M H6PP 0.9800
C26M C27M 1.39(2)
C26M C28M 1.52(2)
C26M H26M 1.0000
C27M H7QQ 0.9800
C27M H8QQ 0.9800
C27M H9QQ 0.9800
C28M H1O7 0.9800
C28M H1O8 0.9800
C28M H1O9 0.9800
C1N C2N 1.381(13)
C2N C3N 1.445(11)
C2N C5N 1.484(12)
C3N C4N 1.405(12)
C3N C12N 1.421(12)
C5N C6N 1.371(10)
C5N C13N 1.389(13)
C6N C7N 1.425(12)
C6N H6N 0.9500
C7N C8N 1.374(13)
C7N H7N 0.9500
C8N C14N 1.441(11)
C8N C15N 1.481(13)
C9N C14N 1.407(13)
C9N C10N 1.414(11)
C9N C16N 1.451(13)
C10N C11N 1.431(12)
C10N H10N 0.9500
C11N C12N 1.384(13)
C11N H11N 0.9500
C12N C13N 1.411(10)
C13N C14N 1.373(12)
C15N O1N 1.266(10)
C15N N1N 1.355(12)
C16N O2N 1.235(12)
C16N N1N 1.388(11)
N1N C17N 1.482(12)
C17N C18N 1.384(14)
C17N C22N 1.416(12)
C18N C19N 1.381(14)
C18N C23N 1.512(12)
C19N C20N 1.408(13)
C19N H19N 0.9500
C20N C21N 1.359(17)
C20N H20N 0.9500
C21N C22N 1.396(15)
C21N H21N 0.9500
C22N C26N 1.520(16)
C23N C25N 1.481(14)
C23N C24N 1.533(12)
C23N H23N 1.0000
C24N H1SS 0.9800
C24N H2SS 0.9800
C24N H3SS 0.9800
C25N H4RR 0.9800
C25N H5RR 0.9800
C25N H6RR 0.9800
C26N C27N 1.512(16)
C26N C28N 1.535(16)
C26N H26N 1.0000
C27N H7RR 0.9800
C27N H8RR 0.9800
C27N H9RR 0.9800
C28N H110 0.9800
C28N H111 0.9800
C28N H112 0.9800
C11 C21 1.42(2)
C11 C61 1.48(2)
C11 C71 1.494(15)
C21 C31 1.37(2)
C21 H21 0.9500
C31 C41 1.50(2)
C31 H31 0.9500
C41 C51 1.318(16)
C41 H41 0.9500
C51 C61 1.464(16)
C51 H51 0.9500
C61 H61 0.9500
C71 H71A 0.9800
C71 H71B 0.9800
C71 H71C 0.9802
C12 C22 1.3900
C12 C62 1.3900
C12 C72 1.530(14)
C22 C32 1.3900
C22 H22 0.9500
C32 C42 1.3900
C32 H32 0.9500
C42 C52 1.3900
C42 H42 0.9500
C52 C62 1.3900
C52 H52 0.9500
C62 H62 0.9500
C72 H72A 0.9800
C72 H72B 0.9800
C72 H72C 0.9800
O1Z C1Z 1.435(19)
O1Z H1Z 0.8400
C1Z H1Z1 0.9800
C1Z H1Z2 0.9798
C1Z H1Z3 0.9800
O2Z C2Z 1.439(19)
O2Z H2Z 0.8400
C2Z H2Z1 0.9799
C2Z H2Z2 0.9798
C2Z H2Z3 0.9803
O3Z C3Z 1.471(18)
O3Z H3Z 0.8399
C3Z H3Z1 0.9799
C3Z H3Z2 0.9799
C3Z H3Z3 0.9799
O4Z C4Z 1.437(19)
O4Z H4Z 0.8402
C4Z H4Z1 0.9799
C4Z H4Z2 0.9801
C4Z H4Z3 0.9799
O5Z C5Z 1.43(2)
O5Z H5Z 0.8399
C5Z H5Z1 0.9802
C5Z H5Z2 0.9800
C5Z H5Z3 0.9797
O6Z C6Z 1.455(19)
O6Z H6Z 0.8398
C6Z H6Z1 0.9802
C6Z H6Z2 0.9801
C6Z H6Z3 0.9803
O7Z C7Z 1.443(18)
O7Z H7Z 0.8399
C7Z H7Z1 0.9800
C7Z H7Z2 0.9801
C7Z H7Z3 0.9801
O8Z C8Z 1.45(2)
O8Z H8Z 0.8399
C8Z H8Z4 0.9799
C8Z H8Z5 0.9801
C8Z H8Z6 0.9800
O1Y C1Y 1.348(18)
O1Y H1Y 0.8399
C1Y H1Y1 0.9797
C1Y H1Y2 0.9799
C1Y H1Y3 0.9799
O2Y C2Y 1.459(17)
O2Y H2Y 0.8399
C2Y H2Y1 0.9801
C2Y H2Y2 0.9801
C2Y H2Y3 0.9800
O3Y C3Y 1.415(19)
O3Y H3Y 0.8400
C3Y H3Y1 0.9801
C3Y H3Y2 0.9801
C3Y H3Y3 0.9798
O4Y C4Y 1.482(18)
O4Y H4Y 0.8402
C4Y H4Y1 0.9801
C4Y H4Y2 0.9801
C4Y H4Y3 0.9801
O2X C2X 1.432(10)
O2X H2X 0.8401
C2X H2X1 0.9800
C2X H2X2 0.9801
C2X H2X3 0.9801
O3X C3X 1.442(9)
O3X H3X 0.8400
C3X H3X1 0.9803
C3X H3X2 0.9800
C3X H3X3 0.9800
O4X C4X 1.423(10)
O4X H4X 0.8400
C4X H4X1 0.9800
C4X H4X2 0.9800
C4X H4X3 0.9800
O5X C5X 1.398(9)
O5X H5X 0.8400
C5X H5X1 0.9800
C5X H5X2 0.9801
C5X H5X3 0.9799
O6X C6X 1.432(10)
O6X H6X 0.8398
C6X H6X1 0.9799
C6X H6X2 0.9800
C6X H6X3 0.9799
O7X C7X 1.412(9)
O7X H7X 0.8400
C7X H7X1 0.9800
C7X H7X2 0.9803
C7X H7X3 0.9802
O8X C8X 1.415(10)
O8X H8X 0.8401
C8X H8X1 0.9798
C8X H8X2 0.9800
C8X H8X3 0.9800
O9X C9X 1.422(18)
O9X H9X 0.8402
C9X H9X1 0.9799
C9X H9X2 0.9801
C9X H9X3 0.9797
O10X C10X 1.350(15)
O10X H10X 0.8398
C10X H10A 0.9800
C10X H10H 0.9801
C10X H10O 0.9801
O12X C12X 1.45(2)
O12X H12X 0.8400
C12X H12A 0.9800
C12X H12B 0.9800
C12X H12C 0.9801
O13X C13X 1.400(18)
O13X H13X 0.8402
C13X H13A 0.9798
C13X H13B 0.9800
C13X H13C 0.9801
O14X C14X 1.431(19)
O14X H14X 0.8404
C14X H14A 0.9801
C14X H14B 0.9799
C14X H14C 0.9800
O15X C15X 1.418(10)
O15X H15X 0.8401
C15X H15A 0.9801
C15X H15B 0.9800
C15X H15C 0.9799
O16X C16X 1.414(9)
O16X H16X 0.8400
C16X H16A 0.9800
C16X H16B 0.9800
C16X H16C 0.9800
O17X H17X 0.8398
O18X C18X 1.430(10)
O18X H18X 0.8398
C18X H18A 0.9800
C18X H18B 0.9799
C18X H18C 0.9800
O19X C19X 1.412(10)
O19X H19X 0.8401
C19X H19A 0.9800
C19X H19H 0.9801
C19X H19O 0.9798
O20X C20X 1.430(10)
O20X H20X 0.8400
C20X H20A 0.9799
C20X H20H 0.9800
C20X H20O 0.9800
O21X C21X 1.389(18)
O21X H21X 0.8404
C21X H21A 0.9801
C21X H21H 0.9802
C21X H21O 0.9798
O22X C22X 1.43(2)
O22X H22X 0.8401
C22X H22A 0.9799
C22X H22B 0.9800
C22X H22C 0.9799
O23X C23X 1.444(19)
O23X H23X 0.8397
C23X H23A 0.9799
C23X H23H 0.9800
C23X H23O 0.9799
O24X C24X 1.387(16)
O24X H2X4 0.8401
C24X H201 0.9799
C24X H202 0.9802
C24X H203 0.9799
O25X C25X 1.456(18)
O25X H2X5 0.8402
C25X H204 0.9799
C25X H205 0.9801
C25X H206 0.9800
O26X C26X 1.396(19)
O26X H26X 0.8400
C26X H26A 0.9799
C26X H26H 0.9801
C26X H26L 0.9800
O27X C27X 1.450(17)
O27X H2X7 0.8401
C27X H207 0.9800
C27X H208 0.9800
C27X H209 0.9800
O28X C28X 1.43(2)
O28X H2X8 0.8400
C28X H291 0.9800
C28X H292 0.9800
C28X H293 0.9800
O29X C29X 1.441(19)
O29X H29X 0.8400
C29X H29A 0.9801
C29X H29B 0.9799
C29X H29C 0.9801
O30X C30X 1.459(19)
O30X H30X 0.8400
C30X H30A 0.9800
C30X H30B 0.9800
C30X H30C 0.9800
O31X C31X 1.355(17)
O31X H31X 0.8402
C31X H31A 0.9800
C31X H31B 0.9800
C31X H31C 0.9802
O32X C32X 1.448(19)
O32X H32X 0.8400
C32X H32A 0.9800
C32X H32B 0.9801
C32X H32C 0.9801
O33X C33X 1.44(2)
O33X H33X 0.8399
C33X H33A 0.9801
C33X H33B 0.9801
C33X H33C 0.9801
O34X C34X 1.42(2)
O34X H34X 0.8400
C34X H34A 0.9800
C34X H34B 0.9799
C34X H34C 0.9800
O35X C35X 1.447(19)
O35X H35X 0.8399
C35X H35A 0.9800
C35X H35B 0.9801
C35X H35C 0.9800
O36X C36X 1.454(18)
O36X H36X 0.8399
C36X H36A 0.9801
C36X H36B 0.9799
C36X H36C 0.9798
O37X C37X 1.45(2)
O37X H37X 0.8399
C37X H37A 0.9798
C37X H37B 0.9802
C37X H37C 0.9800
O38X C38X 1.459(18)
O38X H38X 0.8401
C38X H38A 0.9799
C38X H38B 0.9799
C38X H38C 0.9799
O39X C39X 1.424(18)
O39X H39X 0.8400
C39X H39A 0.9801
C39X H39B 0.9800
C39X H39C 0.9800
O40X C40X 1.450(18)
O40X H40X 0.8402
C40X H40A 0.9800
C40X H40B 0.9799
C40X H40C 0.9800
O41X C41X 1.441(19)
O41X H41X 0.8400
C41X H41A 0.9801
C41X H41B 0.9798
C41X H41C 0.9802
O42X C42X 1.439(19)
O42X H42X 0.8400
C42X H42A 0.9799
C42X H42B 0.9798
C42X H42C 0.9800
O43X C43X 1.361(17)
O43X H43X 0.8400
C43X H43A 0.9800
C43X H43B 0.9800
C43X H43C 0.9799
O44X C44X 1.43(2)
O44X H44X 0.8400
C44X H44A 0.9800
C44X H44B 0.9800
C44X H44C 0.9800
O45X C45X 1.42(2)
O45X H45X 0.8400
C45X H45A 0.9800
C45X H45B 0.9800
C45X H45C 0.9800
O46X C46X 1.434(18)
O46X H46X 0.8400
C46X H46A 0.9800
C46X H46B 0.9799
C46X H46C 0.9800
O47X C47X 1.442(17)
O47X H47X 0.8402
C47X H47A 0.9799
C47X H47B 0.9799
C47X H47C 0.9800
O48X C48X 1.43(2)
O48X H48X 0.8399
C48X H48A 0.9800
C48X H48B 0.9800
C48X H48C 0.9799
O49X C49X 1.427(19)
O49X H49X 0.8400
C49X H49A 0.9802
C49X H49B 0.9800
C49X H49C 0.9799
O50X C50X 1.41(2)
O50X H50X 0.8400
C50X H50A 0.9799
C50X H50B 0.9800
C50X H50C 0.9800
O51X C51X 1.443(18)
O51X H51X 0.8399
C51X H51A 0.9799
C51X H51B 0.9800
C51X H51C 0.9800
O52X C52X 1.42(2)
O52X H52X 0.8400
C52X H52A 0.9799
C52X H52B 0.9800
C52X H52C 0.9801
O53X C53X 1.42(2)
O53X H53X 0.8397
C53X H53A 0.9803
C53X H53B 0.9800
C53X H53C 0.9800
O54X C54X 1.403(18)
O54X H54X 0.8399
C54X H54A 0.9800
C54X H54B 0.9801
C54X H54C 0.9800
O55X C55X 1.402(19)
O55X H55X 0.8400
C55X H55A 0.9803
C55X H55B 0.9798
C55X H55C 0.9800
O56X C56X 1.421(19)
O56X H56X 0.8400
C56X H56A 0.9799
C56X H56B 0.9800
C56X H56C 0.9800
O57X C57X 1.433(19)
O57X H57X 0.8400
C57X H57A 0.9800
C57X H57B 0.9799
C57X H57C 0.9802
O58X C58X 1.411(19)
O58X H58X 0.8400
C58X H58A 0.9799
C58X H58B 0.9799
C58X H58C 0.9800
O59X C59X 1.41(2)
O59X H59X 0.8400
C59X H59A 0.9800
C59X H59B 0.9800
C59X H59C 0.9802
O60X C60X 1.44(2)
O60X H60X 0.8403
C60X H60A 0.9800
C60X H60B 0.9800
C60X H60C 0.9798
O1U C1U 1.441(19)
O1U H1U 0.8400
C1U H1U1 0.9800
C1U H1U2 0.9803
C1U H1U3 0.9800
O2U C2U 1.469(19)
O2U H2U 0.8400
C2U H2U1 0.9800
C2U H2U2 0.9800
C2U H2U3 0.9799
O3U C3U 1.483(19)
O3U H3U 0.8399
C3U H3U1 0.9801
C3U H3U2 0.9800
C3U H3U3 0.9800
O4U C4U 1.424(18)
O4U H4U 0.8400
C4U H4U1 0.9800
C4U H4U2 0.9799
C4U H4U3 0.9798
O5U C5U 1.407(19)
O5U H5U 0.8400
C5U H5U1 0.9799
C5U H5U2 0.9801
C5U H5U3 0.9799
O6U C6U 1.43(2)
O6U H6U 0.8399
C6U H6U1 0.9799
C6U H6U2 0.9801
C6U H6U3 0.9800
O7U C7U 1.43(2)
O7U H7U 0.8400
C7U H7U1 0.9800
C7U H7U2 0.9798
C7U H7U3 0.9800
O8U C8U 1.44(2)
O8U H8U 0.8400
C8U H8U1 0.9801
C8U H8U2 0.9800
C8U H8U3 0.9800
O9U C9U 1.44(2)
O9U H9U 0.8402
C9U H9U1 0.9799
C9U H9U2 0.9799
C9U H9U3 0.9801
O10U C10U 1.413(19)
O10U H10U 0.8401
C10U H10P 0.9800
C10U H10Q 0.9798
C10U H10R 0.9800
O11U C11U 1.46(2)
O11U H11U 0.8402
C11U H11P 0.9800
C11U H11Q 0.9800
C11U H11R 0.9799
O12U C12U 1.428(19)
O12U H12U 0.8401
C12U H12D 0.9800
C12U H12E 0.9800
C12U H12F 0.9800
O13U C13U 1.437(19)
O13U H13U 0.8401
C13U H13D 0.9800
C13U H13E 0.9800
C13U H13F 0.9800
O14U C14U 1.431(19)
O14U H14U 0.8401
C14U H14D 0.9799
C14U H14E 0.9800
C14U H14F 0.9800
Cl1 C1 1.741(10)
Cl2 C1 1.785(9)
C1 H1A 0.9900
C1 H1B 0.9900

loop_
_geom_hbond_atom_site_label_D
_geom_hbond_atom_site_label_H
_geom_hbond_atom_site_label_A
_geom_hbond_distance_DH
_geom_hbond_distance_HA
_geom_hbond_distance_DA
_geom_hbond_angle_DHA
_geom_hbond_site_symmetry_A
O2X H2X O5X 0.84 1.91 2.74(2) 168.9 .
O3X H3X O2X 0.84 1.87 2.691(19) 167.2 .
O5X H5X O13X 0.84 2.40 2.93(3) 122.6 .
O6X H6X O1N 0.84 2.28 2.773(14) 118.3 2_546
O7X H7X O2B 0.84 2.00 2.818(16) 162.9 .
O16X H16X O3X 0.84 2.03 2.599(17) 124.0 .
